data_4135040
loop_
_publ_author_name
'Ronson, Tanya K.'
'Wang, Yujia'
'Baldridge, Kim'
'Siegel, Jay S.'
'Nitschke, Jonathan R.'

_publ_section_title
;
 An <i>S</i><sub>10</sub>-symmetric 5-fold Interlocked [2]Catenane.
;
_journal_name_full 'Journal of the American Chemical Society'
_journal_paper_doi 10.1021/jacs.0c03349
_journal_year 2020
_chemical_formula_moiety 'C340 H240 N40 S20 Cu10, 10(B F4), 16.25(C2 H3 N), 2.5(C4 H10 O)'
_chemical_formula_sum 'C382.5 H313.75 B10 Cu10 F40 N56.25 O2.5 S20'
_chemical_formula_weight 7882.83
_space_group_crystal_system monoclinic
_space_group_IT_number 14
_space_group_name_Hall '-P 2ybc'
_space_group_name_H-M_alt 'P 1 21/c 1'
_atom_sites_solution_hydrogens mixed
_audit_creation_method SHELXL-2016/6
_cell_angle_alpha 90
_cell_angle_beta 110.98(3)
_cell_angle_gamma 90
_cell_formula_units_Z 4
_cell_length_a 33.308(7)
_cell_length_b 28.413(6)
_cell_length_c 44.063(9)
_cell_measurement_reflns_used 70940
_cell_measurement_temperature 100(2)
_cell_measurement_theta_max 26.5261747039
_cell_measurement_theta_min 0.942695094014
_cell_volume 38936(16)
_computing_cell_refinement
;
DIALS 2theta refinement, DIALS 1.7.1-g93fc14f4-release
;
_computing_data_collection 'Diamond GDA'
_computing_data_reduction
;
aimless (Evans, P. R. and Murshudov, G. N., 2013)
ccp4 (Winn, M. D. et al., 2011)
DIALS 1.7.1-g93fc14f4-release
pointless (Evans, P., 2006)
XIA2 0.5.432-ga4ad5612-dials-1.7 (Winter, G., 2010)
;
_computing_structure_refinement 'SHELXL-2016/6 (Sheldrick, 2016)'
_computing_structure_solution 'SHELXT 2014/5 (Sheldrick, 2014)'
_diffrn_ambient_temperature 100(2)
_diffrn_detector 'Photon counting pixel array'
_diffrn_measured_fraction_theta_full 0.989
_diffrn_measured_fraction_theta_max 0.989
_diffrn_measurement_device 'Fixed \c 3-circle diffractometer'
_diffrn_measurement_device_type 'Fluid Film Devices'
_diffrn_measurement_method 'shutterless scans'
_diffrn_measurement_specimen_support 'MiTeGen MicroMount'
_diffrn_radiation_monochromator 'Silicon 111'
_diffrn_radiation_source 'Diamond Light Source Beamline I19-1'
_diffrn_radiation_type Synchrotron
_diffrn_radiation_wavelength 0.6889
_diffrn_reflns_av_R_equivalents 0.0340
_diffrn_reflns_av_unetI/netI 0.0338
_diffrn_reflns_Laue_measured_fraction_full 0.989
_diffrn_reflns_Laue_measured_fraction_max 0.989
_diffrn_reflns_limit_h_max 36
_diffrn_reflns_limit_h_min -33
_diffrn_reflns_limit_k_max 31
_diffrn_reflns_limit_k_min -31
_diffrn_reflns_limit_l_max 46
_diffrn_reflns_limit_l_min -48
_diffrn_reflns_number 243326
_diffrn_reflns_point_group_measured_fraction_full 0.989
_diffrn_reflns_point_group_measured_fraction_max 0.989
_diffrn_reflns_theta_full 22.502
_diffrn_reflns_theta_max 22.502
_diffrn_reflns_theta_min 0.941
_diffrn_standards_decay_% 0
_diffrn_standards_interval_count 0
_diffrn_standards_number 0
_exptl_absorpt_coefficient_mu 0.662
_exptl_absorpt_correction_T_max 1.0
_exptl_absorpt_correction_T_min 0.960773912838
_exptl_absorpt_correction_type empirical
_exptl_absorpt_process_details
;
CCP4 7.0.048: AIMLESS, version 0.5.32 : 29/03/17
Scaling & analysis of unmerged intensities, absorption correction using spherical harmonics
;
_exptl_crystal_colour brown
_exptl_crystal_density_diffrn 1.345
_exptl_crystal_description block
_exptl_crystal_F_000 16170
_exptl_crystal_size_max 0.100
_exptl_crystal_size_mid 0.050
_exptl_crystal_size_min 0.040
_refine_diff_density_max 1.216
_refine_diff_density_min -0.924
_refine_diff_density_rms 0.122
_refine_ls_extinction_method none
_refine_ls_goodness_of_fit_ref 1.010
_refine_ls_hydrogen_treatment constr
_refine_ls_matrix_type full
_refine_ls_number_parameters 4999
_refine_ls_number_reflns 55303
_refine_ls_number_restraints 8887
_refine_ls_restrained_S_all 0.964
_refine_ls_R_factor_all 0.1098
_refine_ls_R_factor_gt 0.0870
_refine_ls_shift/su_max 0.002
_refine_ls_shift/su_mean 0.000
_refine_ls_structure_factor_coef Fsqd
_refine_ls_weighting_details 'w=1/[\s^2^(Fo^2^)+(0.2000P)^2^+25.0000P] where P=(Fo^2^+2Fc^2^)/3'
_refine_ls_weighting_scheme calc
_refine_ls_wR_factor_gt 0.2677
_refine_ls_wR_factor_ref 0.2851
_reflns_Friedel_coverage 0.000
_reflns_number_gt 37740
_reflns_number_total 55303
_reflns_threshold_expression 'I > 2\s(I)'
_cod_data_source_file ja0c03349_si_002.cif
_cod_data_source_block tkr1254_sq
_cod_original_cell_volume 38935(15)
_cod_original_sg_symbol_H-M 'P 21/c'
_cod_original_formula_sum 'C382.50 H313.75 B10 Cu10 F40 N56.25 O2.50 S20'
_cod_database_code 4135040
_shelx_shelxl_version_number 2016/6
_shelx_space_group_comment
;
The symmetry employed for this shelxl refinement is uniquely defined
by the following loop, which should always be used as a source of
symmetry information in preference to the above space-group names.
They are only intended as comments.
;
_shelx_estimated_absorpt_t_min 0.937
_shelx_estimated_absorpt_t_max 0.974

loop_
_space_group_symop_operation_xyz
'x, y, z'
'-x, y+1/2, -z+1/2'
'-x, -y, -z'
'x, -y-1/2, z-1/2'

loop_
_atom_site_label
_atom_site_type_symbol
_atom_site_fract_x
_atom_site_fract_y
_atom_site_fract_z
_atom_site_U_iso_or_equiv
_atom_site_adp_type
_atom_site_occupancy
_atom_site_site_symmetry_order
_atom_site_calc_flag
_atom_site_refinement_flags_posn
_atom_site_refinement_flags_adp
_atom_site_refinement_flags_occupancy
_atom_site_disorder_assembly
_atom_site_disorder_group
Cu1 Cu 0.03528(2) 0.18925(2) 0.40202(2) 0.0740(2) Uani 1 1 d . . . . .
Cu2 Cu 0.00326(2) 0.55167(3) 0.27262(2) 0.0744(2) Uani 1 1 d . . . . .
Cu3 Cu 0.04692(3) 0.84819(3) 0.46964(2) 0.0787(2) Uani 1 1 d . . . . .
Cu4 Cu 0.10605(2) 0.65493(3) 0.71834(2) 0.0762(2) Uani 1 1 d . . . . .
Cu5 Cu 0.10138(3) 0.25695(3) 0.67377(2) 0.0789(2) Uani 1 1 d . . . . .
Cu6 Cu 0.42716(4) 0.21174(4) 0.35800(3) 0.1153(3) Uani 1 1 d . . . . .
Cu7 Cu 0.49375(3) 0.21805(4) 0.63114(2) 0.1108(3) Uani 1 1 d . . . . .
Cu8 Cu 0.47992(3) 0.59352(4) 0.71063(2) 0.1074(3) Uani 1 1 d . . . . .
Cu9 Cu 0.41392(4) 0.84281(4) 0.49012(3) 0.1299(4) Uani 1 1 d . . . . .
Cu10 Cu 0.38285(3) 0.59996(5) 0.26373(2) 0.1157(4) Uani 1 1 d . . . . .
S1 S -0.11614(5) 0.34583(6) 0.43373(4) 0.0761(4) Uani 1 1 d . U . . .
S2 S -0.13338(5) 0.51969(6) 0.36840(4) 0.0773(4) Uani 1 1 d . U . . .
S3 S -0.11203(5) 0.66455(5) 0.46042(4) 0.0729(4) Uani 1 1 d . U . . .
S4 S -0.08353(4) 0.58009(5) 0.58147(3) 0.0663(3) Uani 1 1 d . U . . .
S5 S -0.08497(5) 0.38401(5) 0.56559(4) 0.0708(4) Uani 1 1 d . U . . .
S6 S 0.21006(5) 0.35919(5) 0.47461(4) 0.0742(4) Uani 1 1 d . U . . .
S7 S 0.19705(5) 0.54043(6) 0.42364(4) 0.0779(4) Uani 1 1 d . U . . .
S8 S 0.22058(5) 0.66989(6) 0.52473(5) 0.0912(5) Uani 1 1 d . U . . .
S9 S 0.25148(5) 0.56950(8) 0.63857(4) 0.0936(5) Uani 1 1 d . U . . .
S10 S 0.24678(5) 0.37673(7) 0.60811(4) 0.0864(5) Uani 1 1 d . U . . .
S11 S 0.59834(6) 0.37620(8) 0.44938(5) 0.1045(6) Uani 1 1 d . U . . .
S12 S 0.62852(5) 0.37937(9) 0.58320(5) 0.1106(7) Uani 1 1 d . U . . .
S13 S 0.62539(5) 0.56720(10) 0.62137(4) 0.1086(7) Uani 1 1 d . U . . .
S14 S 0.59247(6) 0.68222(8) 0.51098(5) 0.1048(6) Uani 1 1 d . U . . .
S15 S 0.57567(5) 0.56346(9) 0.40412(4) 0.0992(6) Uani 1 1 d . U . . .
S16 S 0.27281(6) 0.32809(9) 0.41625(5) 0.1120(6) Uani 1 1 d . U . . .
S17 S 0.30285(5) 0.35987(10) 0.54777(5) 0.1164(8) Uani 1 1 d . U . . .
S18 S 0.29027(6) 0.55291(10) 0.56352(5) 0.1212(8) Uani 1 1 d . U . . .
S19 S 0.26230(6) 0.64203(9) 0.44400(7) 0.1212(8) Uani 1 1 d . U . . .
S20 S 0.25181(6) 0.50272(11) 0.35254(5) 0.1324(10) Uani 1 1 d . U . . .
N1 N 0.07537(16) 0.14354(16) 0.43361(13) 0.0794(13) Uani 1 1 d D U . . .
N2 N 0.01716(15) 0.20081(15) 0.44059(12) 0.0707(11) Uani 1 1 d D U . . .
N3 N 0.03007(14) 0.49906(16) 0.25568(10) 0.0680(11) Uani 1 1 d D U . . .
N4 N -0.02004(14) 0.49631(16) 0.29031(11) 0.0687(11) Uani 1 1 d D U . . .
N5 N 0.06728(16) 0.86266(17) 0.43261(12) 0.0791(12) Uani 1 1 d D U . . .
N6 N 0.01318(15) 0.79784(15) 0.43789(12) 0.0717(12) Uani 1 1 d D U . . .
N7 N 0.13490(15) 0.71803(19) 0.71964(13) 0.0839(13) Uani 1 1 d D U . . .
N8 N 0.06866(14) 0.67999(16) 0.67412(11) 0.0674(11) Uani 1 1 d D U . . .
N9 N 0.14216(17) 0.28124(19) 0.71733(12) 0.0858(14) Uani 1 1 d D U . . .
N10 N 0.07250(15) 0.31941(17) 0.67416(11) 0.0711(11) Uani 1 1 d D U . . .
C1 C 0.1063(3) 0.1140(3) 0.39496(19) 0.109(2) Uani 1 1 d D U . . .
H1A H 0.107944 0.146525 0.388126 0.163 Uiso 1 1 calc R U . . .
H1B H 0.080445 0.098943 0.379693 0.163 Uiso 1 1 calc R U . . .
H1C H 0.131809 0.096634 0.395221 0.163 Uiso 1 1 calc R U . . .
C2 C 0.1041(2) 0.1138(2) 0.42894(17) 0.0888(17) Uani 1 1 d D U . . .
C3 C 0.1296(3) 0.0857(3) 0.4539(2) 0.110(2) Uani 1 1 d D U . . .
H3 H 0.149140 0.064362 0.449947 0.132 Uiso 1 1 calc R U . . .
C4 C 0.1276(3) 0.0879(3) 0.4842(2) 0.113(2) Uani 1 1 d D U . . .
H4 H 0.145254 0.068219 0.501170 0.135 Uiso 1 1 calc R U . . .
C5 C 0.0988(2) 0.1197(3) 0.48982(19) 0.102(2) Uani 1 1 d D U . . .
H5 H 0.096871 0.122936 0.510732 0.122 Uiso 1 1 calc R U . . .
C6 C 0.07291(19) 0.1465(2) 0.46336(16) 0.0807(15) Uani 1 1 d D U . . .
C7 C 0.04075(19) 0.1793(2) 0.46632(16) 0.0773(15) Uani 1 1 d D U . . .
H7 H 0.037467 0.184488 0.486601 0.093 Uiso 1 1 calc R U . . .
C8 C -0.01369(18) 0.23510(19) 0.44177(14) 0.0699(13) Uani 1 1 d D U . . .
C9 C -0.00266(19) 0.2732(2) 0.46339(15) 0.0755(14) Uani 1 1 d D U . . .
H9 H 0.025461 0.275550 0.479284 0.091 Uiso 1 1 calc R U . . .
C10 C -0.03302(17) 0.3071(2) 0.46132(15) 0.0728(14) Uani 1 1 d D U . . .
H10 H -0.025386 0.332868 0.475991 0.087 Uiso 1 1 calc R U . . .
C11 C -0.07394(17) 0.30478(19) 0.43877(14) 0.0686(13) Uani 1 1 d D U . . .
C12 C -0.08518(18) 0.26590(19) 0.41765(14) 0.0722(14) Uani 1 1 d D U . . .
H12 H -0.113630 0.262811 0.402346 0.087 Uiso 1 1 calc R U . . .
C13 C -0.05450(18) 0.2322(2) 0.41932(14) 0.0722(14) Uani 1 1 d D U . . .
H13 H -0.061929 0.206474 0.404557 0.087 Uiso 1 1 calc R U . . .
C14 C 0.0587(2) 0.5494(2) 0.22373(16) 0.0875(18) Uani 1 1 d D U . . .
H14A H 0.084394 0.550136 0.217857 0.131 Uiso 1 1 calc R U . . .
H14B H 0.061085 0.573553 0.240192 0.131 Uiso 1 1 calc R U . . .
H14C H 0.033190 0.555700 0.204376 0.131 Uiso 1 1 calc R U . . .
C15 C 0.0546(2) 0.5021(2) 0.23707(14) 0.0753(14) Uani 1 1 d D U . . .
C16 C 0.0751(2) 0.4627(2) 0.23124(15) 0.0809(16) Uani 1 1 d D U . . .
H16 H 0.092406 0.465241 0.218250 0.097 Uiso 1 1 calc R U . . .
C17 C 0.0704(2) 0.4196(2) 0.24429(15) 0.0810(16) Uani 1 1 d D U . . .
H17 H 0.084726 0.392526 0.240584 0.097 Uiso 1 1 calc R U . . .
C18 C 0.04445(19) 0.4165(2) 0.26289(14) 0.0748(15) Uani 1 1 d D U . . .
H18 H 0.040230 0.387424 0.271911 0.090 Uiso 1 1 calc R U . . .
C19 C 0.02513(17) 0.45713(19) 0.26775(13) 0.0671(13) Uani 1 1 d D U . . .
C20 C -0.00296(18) 0.4570(2) 0.28698(13) 0.0703(14) Uani 1 1 d D U . . .
H20 H -0.008289 0.428930 0.296600 0.084 Uiso 1 1 calc R U . . .
C21 C -0.04632(17) 0.4991(2) 0.30986(13) 0.0697(13) Uani 1 1 d D U . . .
C22 C -0.03311(19) 0.4809(2) 0.34125(13) 0.0720(14) Uani 1 1 d D U . . .
H22 H -0.006778 0.464112 0.349925 0.086 Uiso 1 1 calc R U . . .
C23 C -0.05858(18) 0.4874(2) 0.35969(14) 0.0735(14) Uani 1 1 d D U . . .
H23 H -0.049192 0.475681 0.381307 0.088 Uiso 1 1 calc R U . . .
C24 C -0.09736(17) 0.5106(2) 0.34725(13) 0.0700(13) Uani 1 1 d D U . . .
C25 C -0.11086(18) 0.5279(2) 0.31564(13) 0.0719(14) Uani 1 1 d D U . . .
H25 H -0.137838 0.543390 0.306642 0.086 Uiso 1 1 calc R U . . .
C26 C -0.08493(18) 0.5226(2) 0.29727(14) 0.0740(14) Uani 1 1 d D U . . .
H26 H -0.093847 0.535231 0.275909 0.089 Uiso 1 1 calc R U . . .
C27 C 0.1038(3) 0.9348(3) 0.4539(2) 0.124(3) Uani 1 1 d D U . . .
H27A H 0.120031 0.959659 0.447904 0.187 Uiso 1 1 calc R U . . .
H27B H 0.121340 0.921679 0.475062 0.187 Uiso 1 1 calc R U . . .
H27C H 0.077315 0.948083 0.455166 0.187 Uiso 1 1 calc R U . . .
C28 C 0.0929(2) 0.8972(2) 0.42901(17) 0.0936(18) Uani 1 1 d D U . . .
C29 C 0.1084(3) 0.8965(3) 0.40387(19) 0.105(2) Uani 1 1 d D U . . .
H29 H 0.127090 0.920883 0.402328 0.126 Uiso 1 1 calc R U . . .
C30 C 0.0976(2) 0.8616(2) 0.38126(17) 0.0936(18) Uani 1 1 d D U . . .
H30 H 0.108651 0.861060 0.364165 0.112 Uiso 1 1 calc R U . . .
C31 C 0.0699(2) 0.8270(2) 0.38396(15) 0.0842(16) Uani 1 1 d D U . . .
H31 H 0.061049 0.802523 0.368303 0.101 Uiso 1 1 calc R U . . .
C32 C 0.05542(19) 0.8283(2) 0.40928(14) 0.0741(14) Uani 1 1 d D U . . .
C33 C 0.02551(19) 0.7939(2) 0.41362(14) 0.0742(14) Uani 1 1 d D U . . .
H33 H 0.015239 0.768850 0.398572 0.089 Uiso 1 1 calc R U . . .
C34 C -0.01620(18) 0.76429(19) 0.44220(14) 0.0720(14) Uani 1 1 d D U . . .
C35 C -0.00876(19) 0.71633(18) 0.44209(15) 0.0740(14) Uani 1 1 d D U . . .
H35 H 0.015833 0.705027 0.438240 0.089 Uiso 1 1 calc R U . . .
C36 C -0.03719(18) 0.68482(19) 0.44761(15) 0.0723(14) Uani 1 1 d D U . . .
H36 H -0.032198 0.651943 0.447260 0.087 Uiso 1 1 calc R U . . .
C37 C -0.07298(17) 0.70113(19) 0.45364(14) 0.0688(13) Uani 1 1 d D U . . .
C38 C -0.07966(18) 0.74951(19) 0.45397(14) 0.0724(14) Uani 1 1 d D U . . .
H38 H -0.104404 0.761063 0.457487 0.087 Uiso 1 1 calc R U . . .
C39 C -0.05096(18) 0.7807(2) 0.44927(14) 0.0727(14) Uani 1 1 d D U . . .
H39 H -0.054965 0.813542 0.450883 0.087 Uiso 1 1 calc R U . . .
C40 C 0.1815(3) 0.7126(3) 0.7752(2) 0.131(3) Uani 1 1 d D U . . .
H40A H 0.155939 0.703319 0.779815 0.197 Uiso 1 1 calc R U . . .
H40B H 0.199509 0.733257 0.792486 0.197 Uiso 1 1 calc R U . . .
H40C H 0.197851 0.684438 0.773961 0.197 Uiso 1 1 calc R U . . .
C41 C 0.1680(2) 0.7381(3) 0.74343(18) 0.0998(19) Uani 1 1 d D U . . .
C42 C 0.1859(2) 0.7803(3) 0.7386(2) 0.115(2) Uani 1 1 d D U . . .
H42 H 0.208065 0.794502 0.756282 0.138 Uiso 1 1 calc R U . . .
C43 C 0.1719(2) 0.8019(3) 0.7085(2) 0.116(2) Uani 1 1 d D U . . .
H43 H 0.184795 0.830160 0.705013 0.139 Uiso 1 1 calc R U . . .
C44 C 0.1379(2) 0.7808(2) 0.68335(19) 0.0959(19) Uani 1 1 d D U . . .
H44 H 0.127482 0.794140 0.662190 0.115 Uiso 1 1 calc R U . . .
C45 C 0.12037(19) 0.7405(2) 0.69010(15) 0.0797(15) Uani 1 1 d D U . . .
C46 C 0.08337(18) 0.7178(2) 0.66630(15) 0.0739(14) Uani 1 1 d D U . . .
H46 H 0.070274 0.730848 0.645196 0.089 Uiso 1 1 calc R U . . .
C47 C 0.03291(16) 0.65745(18) 0.65088(12) 0.0641(12) Uani 1 1 d D U . . .
C48 C 0.03317(17) 0.6434(2) 0.62064(13) 0.0687(13) Uani 1 1 d D U . . .
H48 H 0.057705 0.649913 0.615130 0.082 Uiso 1 1 calc R U . . .
C49 C -0.00136(17) 0.6204(2) 0.59860(13) 0.0699(14) Uani 1 1 d D U . . .
H49 H -0.000963 0.611878 0.577867 0.084 Uiso 1 1 calc R U . . .
C50 C -0.03721(16) 0.60973(19) 0.60702(12) 0.0628(12) Uani 1 1 d D U . . .
C51 C -0.03790(17) 0.62376(18) 0.63740(12) 0.0647(12) Uani 1 1 d D U . . .
H51 H -0.062331 0.617378 0.643049 0.078 Uiso 1 1 calc R U . . .
C52 C -0.00283(16) 0.64690(19) 0.65899(13) 0.0662(13) Uani 1 1 d D U . . .
H52 H -0.003084 0.655775 0.679702 0.079 Uiso 1 1 calc R U . . .
C53 C 0.1851(3) 0.2102(3) 0.7317(2) 0.120(3) Uani 1 1 d D U . . .
H53A H 0.163756 0.189343 0.735185 0.180 Uiso 1 1 calc R U . . .
H53B H 0.213973 0.200921 0.746105 0.180 Uiso 1 1 calc R U . . .
H53C H 0.183214 0.207778 0.709000 0.180 Uiso 1 1 calc R U . . .
C54 C 0.1765(2) 0.2601(3) 0.73885(16) 0.0965(18) Uani 1 1 d D U . . .
C55 C 0.2035(3) 0.2844(3) 0.76645(18) 0.110(2) Uani 1 1 d D U . . .
H55 H 0.228509 0.269631 0.781147 0.132 Uiso 1 1 calc R U . . .
C56 C 0.1934(3) 0.3295(3) 0.77191(19) 0.114(2) Uani 1 1 d D U . . .
H56 H 0.211317 0.346322 0.790443 0.136 Uiso 1 1 calc R U . . .
C57 C 0.1563(2) 0.3509(3) 0.74997(16) 0.0988(19) Uani 1 1 d D U . . .
H57 H 0.148118 0.381797 0.753768 0.119 Uiso 1 1 calc R U . . .
C58 C 0.1325(2) 0.3264(2) 0.72332(15) 0.0830(15) Uani 1 1 d D U . . .
C59 C 0.0936(2) 0.3451(2) 0.69833(15) 0.0811(15) Uani 1 1 d D U . . .
H59 H 0.084202 0.376231 0.700149 0.097 Uiso 1 1 calc R U . . .
C60 C 0.03539(18) 0.33816(19) 0.64923(13) 0.0714(13) Uani 1 1 d D U . . .
C61 C -0.00312(18) 0.3139(2) 0.64118(14) 0.0713(13) Uani 1 1 d D U . . .
H61 H -0.004687 0.286274 0.652890 0.086 Uiso 1 1 calc R U . . .
C62 C -0.03892(19) 0.32941(19) 0.61641(14) 0.0723(14) Uani 1 1 d D U . . .
H62 H -0.065532 0.313509 0.611809 0.087 Uiso 1 1 calc R U . . .
C63 C -0.03657(17) 0.36884(19) 0.59770(13) 0.0681(13) Uani 1 1 d D U . . .
C64 C 0.00159(17) 0.3935(2) 0.60606(14) 0.0711(13) Uani 1 1 d D U . . .
H64 H 0.003190 0.421090 0.594322 0.085 Uiso 1 1 calc R U . . .
C65 C 0.03750(18) 0.3783(2) 0.63151(14) 0.0710(13) Uani 1 1 d D U . . .
H65 H 0.063760 0.395160 0.636966 0.085 Uiso 1 1 calc R U . . .
C66 C -0.08934(17) 0.4013(2) 0.44601(16) 0.0751(14) Uani 1 1 d . U . . .
C67 C -0.09564(17) 0.4362(2) 0.42150(15) 0.0735(14) Uani 1 1 d . U . . .
H67 H -0.108641 0.427205 0.399354 0.088 Uiso 1 1 calc R U . . .
C68 C -0.08336(18) 0.4833(2) 0.42885(15) 0.0748(14) Uani 1 1 d . U . . .
C69 C -0.09893(18) 0.5249(3) 0.41067(15) 0.0793(15) Uani 1 1 d . U . . .
C70 C -0.09613(16) 0.5699(2) 0.42525(14) 0.0713(13) Uani 1 1 d . U . . .
H70 H -0.107788 0.596385 0.411846 0.086 Uiso 1 1 calc R U . . .
C71 C -0.07668(17) 0.5763(2) 0.45881(14) 0.0731(13) Uani 1 1 d . U . . .
C72 C -0.08325(18) 0.6123(2) 0.47860(16) 0.0760(14) Uani 1 1 d . U . . .
C73 C -0.07480(16) 0.6058(2) 0.51292(15) 0.0689(13) Uani 1 1 d . U . . .
H73 H -0.079355 0.630991 0.525481 0.083 Uiso 1 1 calc R U . . .
C74 C -0.05988(17) 0.5622(2) 0.52762(14) 0.0699(13) Uani 1 1 d . U . . .
C75 C -0.06433(17) 0.5433(2) 0.55680(14) 0.0715(13) Uani 1 1 d . U . . .
C76 C -0.06227(16) 0.4936(2) 0.56264(14) 0.0684(13) Uani 1 1 d . U . . .
H76 H -0.065658 0.481949 0.581793 0.082 Uiso 1 1 calc R U . . .
C77 C -0.05536(17) 0.4616(2) 0.54066(14) 0.0693(13) Uani 1 1 d . U . . .
C78 C -0.06738(17) 0.4130(2) 0.53660(15) 0.0717(13) Uani 1 1 d . U . . .
C79 C -0.07468(17) 0.3886(2) 0.50639(15) 0.0727(14) Uani 1 1 d . U . . .
H79 H -0.082508 0.356290 0.504560 0.087 Uiso 1 1 calc R U . . .
C80 C -0.07026(17) 0.4125(2) 0.47907(15) 0.0722(13) Uani 1 1 d . U . . .
C81 C -0.05293(16) 0.4577(2) 0.48530(15) 0.0680(13) Uani 1 1 d . U . . .
C82 C -0.05871(16) 0.4925(2) 0.46164(14) 0.0697(13) Uani 1 1 d . U . . .
C83 C -0.05542(16) 0.5361(2) 0.47625(15) 0.0691(13) Uani 1 1 d . U . . .
C84 C -0.04760(15) 0.5292(2) 0.50957(14) 0.0651(12) Uani 1 1 d . U . . .
C85 C -0.04526(15) 0.4812(2) 0.51566(13) 0.0672(12) Uani 1 1 d . U . . .
N11 N 0.00074(15) 0.18599(16) 0.35447(12) 0.0723(12) Uani 1 1 d D U . . .
N12 N 0.06326(14) 0.24567(16) 0.38747(12) 0.0713(11) Uani 1 1 d D U . . .
N13 N -0.02388(16) 0.61273(17) 0.25383(11) 0.0742(12) Uani 1 1 d D U . . .
N14 N 0.04360(15) 0.59531(16) 0.30875(11) 0.0711(11) Uani 1 1 d D U . . .
N15 N 0.03068(16) 0.88852(15) 0.50016(12) 0.0734(12) Uani 1 1 d D U . . .
N16 N 0.09053(15) 0.82058(15) 0.51331(12) 0.0725(12) Uani 1 1 d D U . . .
N17 N 0.09265(15) 0.61987(18) 0.75283(11) 0.0766(12) Uani 1 1 d D U . . .
N18 N 0.14214(15) 0.5952(2) 0.71959(12) 0.0807(13) Uani 1 1 d D U . . .
N19 N 0.07584(16) 0.19322(17) 0.66041(11) 0.0791(13) Uani 1 1 d D U . . .
N20 N 0.12686(16) 0.24431(18) 0.63859(13) 0.0794(13) Uani 1 1 d D U . . .
C101 C -0.0446(2) 0.1208(2) 0.35793(17) 0.0890(18) Uani 1 1 d D U . . .
H10A H -0.075951 0.119608 0.351503 0.133 Uiso 1 1 calc R U . . .
H10B H -0.031691 0.128467 0.381107 0.133 Uiso 1 1 calc R U . . .
H10C H -0.033954 0.090179 0.353905 0.133 Uiso 1 1 calc R U . . .
C102 C -0.03271(19) 0.15768(19) 0.33858(15) 0.0757(14) Uani 1 1 d D U . . .
C103 C -0.0547(2) 0.1628(2) 0.30552(15) 0.0816(15) Uani 1 1 d D U . . .
H103 H -0.078417 0.142930 0.294674 0.098 Uiso 1 1 calc R U . . .
C104 C -0.0422(2) 0.1968(2) 0.28817(16) 0.0829(16) Uani 1 1 d D U . . .
H104 H -0.057100 0.200048 0.265434 0.100 Uiso 1 1 calc R U . . .
C105 C -0.00782(18) 0.2260(2) 0.30420(14) 0.0761(14) Uani 1 1 d D U . . .
H105 H 0.001660 0.249541 0.292981 0.091 Uiso 1 1 calc R U . . .
C106 C 0.01214(18) 0.21921(19) 0.33755(14) 0.0732(14) Uani 1 1 d D U . . .
C107 C 0.04759(17) 0.2505(2) 0.35640(15) 0.0719(14) Uani 1 1 d D U . . .
H107 H 0.058572 0.273678 0.345885 0.086 Uiso 1 1 calc R U . . .
C108 C 0.09781(17) 0.27455(18) 0.40685(13) 0.0688(13) Uani 1 1 d D U . . .
C109 C 0.10357(18) 0.2779(2) 0.43990(13) 0.0719(14) Uani 1 1 d D U . . .
H109 H 0.084784 0.261483 0.448138 0.086 Uiso 1 1 calc R U . . .
C110 C 0.13619(17) 0.30465(19) 0.46027(14) 0.0705(14) Uani 1 1 d D U . . .
H110 H 0.140092 0.306471 0.482680 0.085 Uiso 1 1 calc R U . . .
C111 C 0.16357(16) 0.32909(19) 0.44870(14) 0.0675(13) Uani 1 1 d D U . . .
C112 C 0.15786(18) 0.3255(2) 0.41579(14) 0.0735(14) Uani 1 1 d D U . . .
H112 H 0.176365 0.342211 0.407459 0.088 Uiso 1 1 calc R U . . .
C113 C 0.12585(17) 0.29802(19) 0.39558(14) 0.0709(13) Uani 1 1 d D U . . .
H113 H 0.122847 0.295034 0.373401 0.085 Uiso 1 1 calc R U . . .
C114 C -0.0780(3) 0.5791(3) 0.20573(18) 0.103(2) Uani 1 1 d D U . . .
H11A H -0.105352 0.588549 0.189089 0.154 Uiso 1 1 calc R U . . .
H11B H -0.083128 0.553717 0.218949 0.154 Uiso 1 1 calc R U . . .
H11C H -0.058328 0.568091 0.195219 0.154 Uiso 1 1 calc R U . . .
C115 C -0.0585(2) 0.6205(2) 0.22706(15) 0.0811(15) Uani 1 1 d D U . . .
C116 C -0.0750(2) 0.6662(2) 0.21911(16) 0.0887(17) Uani 1 1 d D U . . .
H116 H -0.099102 0.671533 0.199789 0.106 Uiso 1 1 calc R U . . .
C117 C -0.0564(2) 0.7030(2) 0.23910(17) 0.0919(18) Uani 1 1 d D U . . .
H117 H -0.068348 0.733717 0.234483 0.110 Uiso 1 1 calc R U . . .
C118 C -0.0199(2) 0.6949(2) 0.26633(16) 0.0874(17) Uani 1 1 d D U . . .
H118 H -0.005600 0.720075 0.280158 0.105 Uiso 1 1 calc R U . . .
C119 C -0.0047(2) 0.6493(2) 0.27286(14) 0.0763(14) Uani 1 1 d D U . . .
C120 C 0.03297(19) 0.6384(2) 0.30214(14) 0.0751(14) Uani 1 1 d D U . . .
H120 H 0.049015 0.662941 0.315811 0.090 Uiso 1 1 calc R U . . .
C121 C 0.07972(18) 0.58421(19) 0.33679(13) 0.0708(13) Uani 1 1 d D U . . .
C122 C 0.08076(19) 0.5398(2) 0.35104(13) 0.0723(14) Uani 1 1 d D U . . .
H122 H 0.057681 0.518429 0.341791 0.087 Uiso 1 1 calc R U . . .
C123 C 0.11505(17) 0.5271(2) 0.37837(13) 0.0702(13) Uani 1 1 d D U . . .
H123 H 0.115076 0.497237 0.388111 0.084 Uiso 1 1 calc R U . . .
C124 C 0.14932(18) 0.5573(2) 0.39171(13) 0.0724(14) Uani 1 1 d D U . . .
C125 C 0.1488(2) 0.6011(2) 0.37724(16) 0.0864(17) Uani 1 1 d D U . . .
H125 H 0.172333 0.622140 0.386070 0.104 Uiso 1 1 calc R U . . .
C126 C 0.1140(2) 0.6139(2) 0.35000(16) 0.0888(17) Uani 1 1 d D U . . .
H126 H 0.113967 0.643785 0.340296 0.107 Uiso 1 1 calc R U . . .
C127 C -0.0252(2) 0.9322(2) 0.45850(15) 0.0932(19) Uani 1 1 d D U . . .
H12A H -0.005562 0.932501 0.446424 0.140 Uiso 1 1 calc R U . . .
H12B H -0.039227 0.962955 0.456518 0.140 Uiso 1 1 calc R U . . .
H12C H -0.047062 0.907790 0.449587 0.140 Uiso 1 1 calc R U . . .
C128 C -0.0002(2) 0.9219(2) 0.49389(14) 0.0781(15) Uani 1 1 d D U . . .
C129 C -0.0087(2) 0.9451(2) 0.51828(15) 0.0810(15) Uani 1 1 d D U . . .
H129 H -0.030726 0.968171 0.513063 0.097 Uiso 1 1 calc R U . . .
C130 C 0.0146(2) 0.9349(2) 0.55013(16) 0.0876(17) Uani 1 1 d D U . . .
H130 H 0.008750 0.950443 0.567171 0.105 Uiso 1 1 calc R U . . .
C131 C 0.0470(2) 0.9014(2) 0.55701(16) 0.0825(16) Uani 1 1 d D U . . .
H131 H 0.064025 0.893947 0.578853 0.099 Uiso 1 1 calc R U . . .
C132 C 0.05394(19) 0.87951(19) 0.53175(15) 0.0767(14) Uani 1 1 d D U . . .
C133 C 0.08685(19) 0.84230(19) 0.53721(16) 0.0758(15) Uani 1 1 d D U . . .
H133 H 0.105232 0.834716 0.558696 0.091 Uiso 1 1 calc R U . . .
C134 C 0.12139(18) 0.78418(19) 0.51775(15) 0.0752(14) Uani 1 1 d D U . . .
C135 C 0.1145(2) 0.7519(2) 0.49297(16) 0.0805(15) Uani 1 1 d D U . . .
H135 H 0.089377 0.754644 0.474050 0.097 Uiso 1 1 calc R U . . .
C136 C 0.1430(2) 0.7158(2) 0.49479(17) 0.0847(16) Uani 1 1 d D U . . .
H136 H 0.137474 0.694036 0.477421 0.102 Uiso 1 1 calc R U . . .
C137 C 0.17969(19) 0.7118(2) 0.52218(16) 0.0812(15) Uani 1 1 d D U . . .
C138 C 0.1865(2) 0.7435(2) 0.54735(18) 0.0931(19) Uani 1 1 d D U . . .
H138 H 0.211195 0.740202 0.566552 0.112 Uiso 1 1 calc R U . . .
C139 C 0.1579(2) 0.7798(2) 0.54503(17) 0.0932(18) Uani 1 1 d D U . . .
H139 H 0.163544 0.801762 0.562304 0.112 Uiso 1 1 calc R U . . .
C140 C 0.0460(2) 0.6800(2) 0.76104(18) 0.097(2) Uani 1 1 d D U . . .
H14D H 0.059777 0.698435 0.748675 0.145 Uiso 1 1 calc R U . . .
H14E H 0.048582 0.696818 0.781078 0.145 Uiso 1 1 calc R U . . .
H14F H 0.015519 0.675559 0.747908 0.145 Uiso 1 1 calc R U . . .
C141 C 0.0677(2) 0.6327(2) 0.76942(15) 0.0830(16) Uani 1 1 d D U . . .
C142 C 0.0617(2) 0.6035(2) 0.79258(16) 0.0867(16) Uani 1 1 d D U . . .
H142 H 0.043347 0.613301 0.803660 0.104 Uiso 1 1 calc R U . . .
C143 C 0.0818(2) 0.5604(3) 0.79983(16) 0.0930(18) Uani 1 1 d D U . . .
H143 H 0.077755 0.540204 0.815660 0.112 Uiso 1 1 calc R U . . .
C144 C 0.1089(2) 0.5476(2) 0.78264(16) 0.0918(18) Uani 1 1 d D U . . .
H144 H 0.124235 0.518731 0.787101 0.110 Uiso 1 1 calc R U . . .
C145 C 0.1123(2) 0.5774(2) 0.75971(14) 0.0799(15) Uani 1 1 d D U . . .
C146 C 0.1396(2) 0.5665(2) 0.74072(16) 0.0857(16) Uani 1 1 d D U . . .
H146 H 0.155255 0.537835 0.744350 0.103 Uiso 1 1 calc R U . . .
C147 C 0.16843(19) 0.5858(2) 0.70059(14) 0.0817(16) Uani 1 1 d D U . . .
C148 C 0.1603(2) 0.6137(3) 0.67289(15) 0.0891(18) Uani 1 1 d D U . . .
H148 H 0.138180 0.636660 0.667457 0.107 Uiso 1 1 calc R U . . .
C149 C 0.1847(2) 0.6077(3) 0.65320(15) 0.0889(18) Uani 1 1 d D U . . .
H149 H 0.179279 0.626781 0.634425 0.107 Uiso 1 1 calc R U . . .
C150 C 0.21706(18) 0.5738(2) 0.66116(15) 0.0816(16) Uani 1 1 d D U . . .
C151 C 0.2238(2) 0.5459(3) 0.68795(17) 0.0938(18) Uani 1 1 d D U . . .
H151 H 0.244899 0.521760 0.692824 0.113 Uiso 1 1 calc R U . . .
C152 C 0.2004(2) 0.5523(3) 0.70801(16) 0.0912(18) Uani 1 1 d D U . . .
H152 H 0.206415 0.533563 0.726965 0.109 Uiso 1 1 calc R U . . .
C153 C 0.0368(2) 0.1911(2) 0.69760(16) 0.0900(18) Uani 1 1 d D U . . .
H15A H 0.015819 0.216063 0.687898 0.135 Uiso 1 1 calc R U . . .
H15B H 0.062220 0.204636 0.714324 0.135 Uiso 1 1 calc R U . . .
H15C H 0.023930 0.167403 0.707466 0.135 Uiso 1 1 calc R U . . .
C154 C 0.0498(2) 0.1684(2) 0.67162(14) 0.0788(15) Uani 1 1 d D U . . .
C155 C 0.0348(2) 0.1244(2) 0.65891(16) 0.0863(16) Uani 1 1 d D U . . .
H155 H 0.016190 0.107358 0.666988 0.104 Uiso 1 1 calc R U . . .
C156 C 0.0465(2) 0.1055(2) 0.63486(17) 0.0918(18) Uani 1 1 d D U . . .
H156 H 0.035661 0.075832 0.625586 0.110 Uiso 1 1 calc R U . . .
C157 C 0.0749(2) 0.1307(2) 0.62423(16) 0.0886(17) Uani 1 1 d D U . . .
H157 H 0.084549 0.117901 0.608139 0.106 Uiso 1 1 calc R U . . .
C158 C 0.0885(2) 0.1739(2) 0.63721(15) 0.0806(15) Uani 1 1 d D U . . .
C159 C 0.1167(2) 0.2029(2) 0.62627(15) 0.0831(16) Uani 1 1 d D U . . .
H159 H 0.127471 0.191597 0.610363 0.100 Uiso 1 1 calc R U . . .
C160 C 0.15436(19) 0.2748(2) 0.62872(15) 0.0776(15) Uani 1 1 d D U . . .
C161 C 0.1814(2) 0.2592(2) 0.61316(16) 0.0873(17) Uani 1 1 d D U . . .
H161 H 0.182219 0.226881 0.607973 0.105 Uiso 1 1 calc R U . . .
C162 C 0.2073(2) 0.2913(2) 0.60532(16) 0.0847(16) Uani 1 1 d D U . . .
H162 H 0.224855 0.281151 0.593724 0.102 Uiso 1 1 calc R U . . .
C163 C 0.20790(19) 0.3384(2) 0.61414(15) 0.0816(16) Uani 1 1 d D U . . .
C164 C 0.18086(19) 0.3529(2) 0.62944(14) 0.0783(15) Uani 1 1 d D U . . .
H164 H 0.180308 0.385229 0.634885 0.094 Uiso 1 1 calc R U . . .
C165 C 0.15443(19) 0.3216(2) 0.63708(14) 0.0772(15) Uani 1 1 d D U . . .
H165 H 0.136260 0.332123 0.648095 0.093 Uiso 1 1 calc R U . . .
C166 C 0.17881(16) 0.5162(2) 0.45407(13) 0.0658(12) Uani 1 1 d . U . . .
C167 C 0.18049(16) 0.4679(2) 0.45722(13) 0.0661(13) Uani 1 1 d . U . . .
H167 H 0.185055 0.449486 0.440772 0.079 Uiso 1 1 calc R U . . .
C168 C 0.17552(15) 0.44454(19) 0.48473(13) 0.0630(12) Uani 1 1 d . U . . .
C169 C 0.19059(16) 0.39861(19) 0.49792(14) 0.0651(12) Uani 1 1 d . U . . .
C170 C 0.19902(16) 0.3884(2) 0.52976(14) 0.0678(13) Uani 1 1 d . U . . .
H170 H 0.209282 0.357880 0.537575 0.081 Uiso 1 1 calc R U . . .
C171 C 0.19288(16) 0.4225(2) 0.55219(14) 0.0680(13) Uani 1 1 d . U . . .
C172 C 0.21496(18) 0.4252(2) 0.58751(15) 0.0752(14) Uani 1 1 d . U . . .
C173 C 0.21883(18) 0.4672(2) 0.60439(15) 0.0777(15) Uani 1 1 d . U . . .
H173 H 0.233180 0.467492 0.627302 0.093 Uiso 1 1 calc R U . . .
C174 C 0.20126(17) 0.5107(2) 0.58754(14) 0.0726(13) Uani 1 1 d . U . . .
C175 C 0.21472(17) 0.5590(2) 0.59773(15) 0.0780(15) Uani 1 1 d . U . . .
C176 C 0.20759(17) 0.5948(2) 0.57616(16) 0.0784(15) Uani 1 1 d . U . . .
H176 H 0.216136 0.625700 0.584055 0.094 Uiso 1 1 calc R U . . .
C177 C 0.18758(16) 0.5876(2) 0.54184(15) 0.0703(13) Uani 1 1 d . U . . .
C178 C 0.19284(16) 0.6147(2) 0.51506(16) 0.0740(14) Uani 1 1 d . U . . .
C179 C 0.18569(16) 0.5958(2) 0.48538(15) 0.0701(13) Uani 1 1 d . U . . .
H179 H 0.189001 0.615000 0.468767 0.084 Uiso 1 1 calc R U . . .
C180 C 0.17287(15) 0.5462(2) 0.47825(13) 0.0649(12) Uani 1 1 d . U . . .
C181 C 0.16194(15) 0.52350(19) 0.50157(13) 0.0634(12) Uani 1 1 d . U . . .
C182 C 0.16348(15) 0.47408(19) 0.50517(13) 0.0609(11) Uani 1 1 d . U . . .
C183 C 0.17225(16) 0.4631(2) 0.53797(14) 0.0664(12) Uani 1 1 d . U . . .
C184 C 0.17600(16) 0.5069(2) 0.55528(14) 0.0660(12) Uani 1 1 d . U . . .
C185 C 0.16974(16) 0.5440(2) 0.53325(14) 0.0648(12) Uani 1 1 d . U . . .
N21 N 0.3827(2) 0.2277(3) 0.31450(17) 0.119(2) Uani 1 1 d D U . . .
N22 N 0.44935(19) 0.2763(2) 0.35234(14) 0.0967(16) Uani 1 1 d D U . . .
N23 N 0.4582(2) 0.1664(3) 0.60337(18) 0.132(2) Uani 1 1 d D U . . .
N24 N 0.51378(19) 0.2238(3) 0.59309(16) 0.1074(18) Uani 1 1 d D U . . .
N25 N 0.4637(2) 0.5424(3) 0.73445(15) 0.1094(19) Uani 1 1 d D U . . .
N26 N 0.51609(18) 0.5410(2) 0.70211(14) 0.0989(17) Uani 1 1 d D U . . .
N27 N 0.3927(3) 0.8607(3) 0.5256(2) 0.150(3) Uani 1 1 d D U . . .
N28 N 0.4568(2) 0.8079(2) 0.52688(18) 0.114(2) Uani 1 1 d D U . . .
N29 N 0.34508(19) 0.6585(3) 0.25387(17) 0.129(2) Uani 1 1 d D U . . .
N30 N 0.41494(18) 0.6375(3) 0.30326(15) 0.109(2) Uani 1 1 d D U . . .
C201 C 0.3465(4) 0.1508(4) 0.3055(3) 0.194(5) Uani 1 1 d D U . . .
H20A H 0.364951 0.130909 0.297780 0.291 Uiso 1 1 calc R U . . .
H20B H 0.316685 0.139804 0.295928 0.291 Uiso 1 1 calc R U . . .
H20C H 0.356070 0.148933 0.329210 0.291 Uiso 1 1 calc R U . . .
C202 C 0.3492(3) 0.2012(4) 0.2954(2) 0.138(3) Uani 1 1 d D U . . .
C203 C 0.3185(3) 0.2216(4) 0.2688(2) 0.143(3) Uani 1 1 d D U . . .
H203 H 0.293818 0.203877 0.256578 0.172 Uiso 1 1 calc R U . . .
C204 C 0.3225(3) 0.2671(4) 0.2594(2) 0.140(3) Uani 1 1 d D U . . .
H204 H 0.301860 0.279724 0.240166 0.168 Uiso 1 1 calc R U . . .
C205 C 0.3570(3) 0.2943(4) 0.2783(2) 0.128(3) Uani 1 1 d D U . . .
H205 H 0.360476 0.326058 0.272911 0.154 Uiso 1 1 calc R U . . .
C206 C 0.3865(3) 0.2721(3) 0.30581(19) 0.112(2) Uani 1 1 d D U . . .
C207 C 0.4234(2) 0.2970(3) 0.32751(19) 0.106(2) Uani 1 1 d D U . . .
H207 H 0.428215 0.328805 0.323218 0.127 Uiso 1 1 calc R U . . .
C208 C 0.4840(2) 0.3021(3) 0.37494(17) 0.0969(19) Uani 1 1 d D U . . .
C209 C 0.5255(2) 0.2837(3) 0.38504(18) 0.0974(19) Uani 1 1 d D U . . .
H209 H 0.530392 0.254447 0.376557 0.117 Uiso 1 1 calc R U . . .
C210 C 0.5591(2) 0.3072(3) 0.40696(18) 0.0978(19) Uani 1 1 d D U . . .
H210 H 0.587382 0.294820 0.412800 0.117 Uiso 1 1 calc R U . . .
C211 C 0.55265(19) 0.3496(3) 0.42103(16) 0.0904(17) Uani 1 1 d D U . . .
C212 C 0.5106(2) 0.3680(3) 0.41067(18) 0.100(2) Uani 1 1 d D U . . .
H212 H 0.505393 0.397231 0.419031 0.120 Uiso 1 1 calc R U . . .
C213 C 0.4768(2) 0.3436(3) 0.38832(18) 0.102(2) Uani 1 1 d D U . . .
H213 H 0.448363 0.355681 0.382192 0.122 Uiso 1 1 calc R U . . .
C214 C 0.4221(4) 0.1456(5) 0.6396(3) 0.189(5) Uani 1 1 d D U . . .
H21A H 0.393533 0.134007 0.637581 0.283 Uiso 1 1 calc R U . . .
H21B H 0.424545 0.178950 0.645647 0.283 Uiso 1 1 calc R U . . .
H21C H 0.444140 0.127553 0.656373 0.283 Uiso 1 1 calc R U . . .
C215 C 0.4281(3) 0.1401(4) 0.6085(2) 0.146(3) Uani 1 1 d D U . . .
C216 C 0.4056(5) 0.1057(5) 0.5857(3) 0.194(5) Uani 1 1 d D U . . .
H216 H 0.384654 0.086840 0.589917 0.232 Uiso 1 1 calc R U . . .
C217 C 0.4135(5) 0.0991(5) 0.5577(3) 0.207(5) Uani 1 1 d D U . . .
H217 H 0.397676 0.076591 0.542072 0.248 Uiso 1 1 calc R U . . .
C218 C 0.4457(5) 0.1264(5) 0.5526(3) 0.187(5) Uani 1 1 d D U . . .
H218 H 0.452996 0.122094 0.533824 0.225 Uiso 1 1 calc R U . . .
C219 C 0.4666(3) 0.1600(4) 0.5760(2) 0.139(3) Uani 1 1 d D U . . .
C220 C 0.4962(3) 0.1935(3) 0.5707(2) 0.127(3) Uani 1 1 d D U . . .
H220 H 0.502435 0.193109 0.551279 0.153 Uiso 1 1 calc R U . . .
C221 C 0.5402(2) 0.2597(3) 0.58818(18) 0.102(2) Uani 1 1 d D U . . .
C222 C 0.5241(2) 0.2938(3) 0.56453(19) 0.105(2) Uani 1 1 d D U . . .
H222 H 0.494988 0.292205 0.550272 0.127 Uiso 1 1 calc R U . . .
C223 C 0.5499(2) 0.3303(3) 0.56135(18) 0.102(2) Uani 1 1 d D U . . .
H223 H 0.538601 0.352840 0.544514 0.122 Uiso 1 1 calc R U . . .
C224 C 0.59187(19) 0.3342(3) 0.58238(17) 0.101(2) Uani 1 1 d D U . . .
C225 C 0.6085(2) 0.2986(3) 0.6062(2) 0.120(3) Uani 1 1 d D U . . .
H225 H 0.637893 0.299196 0.619976 0.144 Uiso 1 1 calc R U . . .
C226 C 0.5821(2) 0.2632(3) 0.60959(19) 0.110(2) Uani 1 1 d D U . . .
H226 H 0.592837 0.241055 0.626752 0.132 Uiso 1 1 calc R U . . .
C227 C 0.4168(4) 0.5887(3) 0.7527(3) 0.166(5) Uani 1 1 d D U . . .
H22A H 0.402061 0.600807 0.730695 0.250 Uiso 1 1 calc R U . . .
H22B H 0.439365 0.610718 0.764979 0.250 Uiso 1 1 calc R U . . .
H22C H 0.395982 0.585103 0.763664 0.250 Uiso 1 1 calc R U . . .
C228 C 0.4363(3) 0.5422(3) 0.7509(2) 0.120(2) Uani 1 1 d D U . . .
C229 C 0.4287(3) 0.5031(3) 0.7659(2) 0.133(3) Uani 1 1 d D U . . .
H229 H 0.409804 0.504804 0.777669 0.160 Uiso 1 1 calc R U . . .
C230 C 0.4481(4) 0.4617(4) 0.7641(3) 0.157(4) Uani 1 1 d D U . . .
H230 H 0.443994 0.434482 0.775207 0.188 Uiso 1 1 calc R U . . .
C231 C 0.4737(3) 0.4605(4) 0.7458(3) 0.148(3) Uani 1 1 d D U . . .
H231 H 0.485341 0.431394 0.742238 0.178 Uiso 1 1 calc R U . . .
C232 C 0.4826(3) 0.5004(3) 0.7329(2) 0.117(2) Uani 1 1 d D U . . .
C233 C 0.5111(3) 0.5023(3) 0.71363(19) 0.112(2) Uani 1 1 d D U . . .
H233 H 0.525089 0.474775 0.710155 0.135 Uiso 1 1 calc R U . . .
C234 C 0.5420(2) 0.5447(3) 0.68211(15) 0.0945(19) Uani 1 1 d D U . . .
C235 C 0.5800(2) 0.5694(3) 0.69341(16) 0.107(2) Uani 1 1 d D U . . .
H235 H 0.589292 0.582718 0.714580 0.128 Uiso 1 1 calc R U . . .
C236 C 0.6047(2) 0.5751(3) 0.67448(15) 0.100(2) Uani 1 1 d D U . . .
H236 H 0.630962 0.592109 0.682677 0.120 Uiso 1 1 calc R U . . .
C237 C 0.5916(2) 0.5562(3) 0.64375(15) 0.099(2) Uani 1 1 d D U . . .
C238 C 0.5536(2) 0.5302(3) 0.63245(16) 0.108(2) Uani 1 1 d D U . . .
H238 H 0.544326 0.516721 0.611315 0.130 Uiso 1 1 calc R U . . .
C239 C 0.5292(2) 0.5238(3) 0.65225(16) 0.103(2) Uani 1 1 d D U . . .
H239 H 0.503893 0.505105 0.644943 0.124 Uiso 1 1 calc R U . . .
C240 C 0.3350(5) 0.9115(6) 0.4915(4) 0.245(8) Uani 1 1 d D U . . .
H24A H 0.327634 0.887764 0.474204 0.368 Uiso 1 1 calc R U . . .
H24B H 0.353073 0.935806 0.487176 0.368 Uiso 1 1 calc R U . . .
H24C H 0.308555 0.925837 0.492170 0.368 Uiso 1 1 calc R U . . .
C241 C 0.3591(4) 0.8883(5) 0.5238(3) 0.190(5) Uani 1 1 d D U . . .
C242 C 0.3485(5) 0.8947(6) 0.5510(4) 0.217(6) Uani 1 1 d D U . . .
H242 H 0.324823 0.914305 0.549697 0.261 Uiso 1 1 calc R U . . .
C243 C 0.3717(5) 0.8731(5) 0.5804(4) 0.211(6) Uani 1 1 d D U . . .
H243 H 0.363314 0.877612 0.598669 0.253 Uiso 1 1 calc R U . . .
C244 C 0.4070(4) 0.8450(4) 0.5833(3) 0.173(4) Uani 1 1 d D U . . .
H244 H 0.424562 0.830983 0.603254 0.208 Uiso 1 1 calc R U . . .
C245 C 0.4142(3) 0.8392(4) 0.5543(3) 0.144(3) Uani 1 1 d D U . . .
C246 C 0.4491(3) 0.8094(3) 0.5533(3) 0.132(3) Uani 1 1 d D U . . .
H246 H 0.465667 0.791494 0.571752 0.159 Uiso 1 1 calc R U . . .
C247 C 0.4900(2) 0.7762(3) 0.5253(2) 0.107(2) Uani 1 1 d D U . . .
C248 C 0.5233(3) 0.7946(3) 0.5174(2) 0.116(2) Uani 1 1 d D U . . .
H248 H 0.525289 0.827587 0.514791 0.139 Uiso 1 1 calc R U . . .
C249 C 0.5538(2) 0.7649(3) 0.5132(2) 0.108(2) Uani 1 1 d D U . . .
H249 H 0.576537 0.777496 0.507457 0.130 Uiso 1 1 calc R U . . .
C250 C 0.5513(2) 0.7167(3) 0.51737(19) 0.101(2) Uani 1 1 d D U . . .
C251 C 0.5185(2) 0.6989(3) 0.52635(19) 0.104(2) Uani 1 1 d D U . . .
H251 H 0.517160 0.666129 0.530259 0.125 Uiso 1 1 calc R U . . .
C252 C 0.4876(2) 0.7291(3) 0.5296(2) 0.104(2) Uani 1 1 d D U . . .
H252 H 0.464433 0.716640 0.534854 0.125 Uiso 1 1 calc R U . . .
C253 C 0.3020(3) 0.6379(4) 0.1994(2) 0.160(4) Uani 1 1 d D U . . .
H25A H 0.272847 0.643807 0.183926 0.241 Uiso 1 1 calc R U . . .
H25B H 0.304130 0.605357 0.207120 0.241 Uiso 1 1 calc R U . . .
H25C H 0.322781 0.643153 0.188677 0.241 Uiso 1 1 calc R U . . .
C254 C 0.3111(3) 0.6696(4) 0.2267(2) 0.140(3) Uani 1 1 d D U . . .
C255 C 0.2884(3) 0.7103(4) 0.2274(3) 0.156(3) Uani 1 1 d D U . . .
H255 H 0.264067 0.717404 0.208622 0.187 Uiso 1 1 calc R U . . .
C256 C 0.2980(4) 0.7408(5) 0.2527(3) 0.175(4) Uani 1 1 d D U . . .
H256 H 0.281255 0.768151 0.251876 0.209 Uiso 1 1 calc R U . . .
C257 C 0.3340(3) 0.7294(4) 0.2801(3) 0.156(3) Uani 1 1 d D U . . .
H257 H 0.342960 0.749250 0.298682 0.187 Uiso 1 1 calc R U . . .
C258 C 0.3560(2) 0.6892(4) 0.2793(2) 0.130(3) Uani 1 1 d D U . . .
C259 C 0.3947(2) 0.6753(3) 0.3062(2) 0.121(3) Uani 1 1 d D U . . .
H259 H 0.404999 0.693613 0.325469 0.145 Uiso 1 1 calc R U . . .
C260 C 0.45345(19) 0.6223(3) 0.32928(16) 0.104(2) Uani 1 1 d D U . . .
C261 C 0.4894(2) 0.6124(3) 0.32155(17) 0.105(2) Uani 1 1 d D U . . .
H261 H 0.488855 0.617656 0.300113 0.126 Uiso 1 1 calc R U . . .
C262 C 0.5259(2) 0.5949(3) 0.34498(16) 0.106(2) Uani 1 1 d D U . . .
H262 H 0.550320 0.587396 0.339599 0.127 Uiso 1 1 calc R U . . .
C263 C 0.52705(19) 0.5880(3) 0.37679(16) 0.097(2) Uani 1 1 d D U . . .
C264 C 0.4903(2) 0.5971(3) 0.38380(16) 0.103(2) Uani 1 1 d D U . . .
H264 H 0.490231 0.590632 0.404935 0.124 Uiso 1 1 calc R U . . .
C265 C 0.4541(2) 0.6154(3) 0.36060(16) 0.108(2) Uani 1 1 d D U . . .
H265 H 0.429669 0.623230 0.365956 0.129 Uiso 1 1 calc R U . . .
C266 C 0.5768(2) 0.4117(3) 0.47337(18) 0.0966(18) Uani 1 1 d . U . . .
C267 C 0.58537(19) 0.3985(3) 0.50618(18) 0.0960(18) Uani 1 1 d . U . . .
H267 H 0.596987 0.368120 0.513138 0.115 Uiso 1 1 calc R U . . .
C268 C 0.5774(2) 0.4286(3) 0.52899(17) 0.0952(18) Uani 1 1 d . U . . .
C269 C 0.5957(2) 0.4284(3) 0.56305(19) 0.1027(19) Uani 1 1 d . U . . .
C270 C 0.5976(2) 0.4688(3) 0.58156(18) 0.1008(19) Uani 1 1 d . U . . .
H270 H 0.610684 0.466837 0.604546 0.121 Uiso 1 1 calc R U . . .
C271 C 0.5809(2) 0.5122(3) 0.56729(17) 0.0985(18) Uani 1 1 d . U . . .
C272 C 0.5915(2) 0.5584(4) 0.57955(17) 0.103(2) Uani 1 1 d . U . . .
C273 C 0.58455(19) 0.5992(3) 0.55849(17) 0.099(2) Uani 1 1 d . U . . .
H273 H 0.592556 0.629493 0.567900 0.118 Uiso 1 1 calc R U . . .
C274 C 0.5664(2) 0.5951(3) 0.52489(17) 0.0946(17) Uani 1 1 d . U . . .
C275 C 0.5693(2) 0.6239(3) 0.50003(19) 0.1003(18) Uani 1 1 d . U . . .
C276 C 0.56341(19) 0.6079(3) 0.46806(17) 0.0917(17) Uani 1 1 d . U . . .
H276 H 0.566046 0.629447 0.452387 0.110 Uiso 1 1 calc R U . . .
C277 C 0.55367(18) 0.5602(3) 0.45956(16) 0.0913(17) Uani 1 1 d . U . . .
C278 C 0.56067(19) 0.5342(3) 0.43415(16) 0.0950(18) Uani 1 1 d . U . . .
C279 C 0.56405(18) 0.4844(3) 0.43536(15) 0.0905(18) Uani 1 1 d . U . . .
H279 H 0.568637 0.468216 0.417998 0.109 Uiso 1 1 calc R U . . .
C280 C 0.5608(2) 0.4577(3) 0.46196(17) 0.0938(17) Uani 1 1 d . U . . .
C281 C 0.54672(18) 0.4847(3) 0.48326(16) 0.0862(16) Uani 1 1 d . U . . .
C282 C 0.55504(18) 0.4702(3) 0.51621(17) 0.0896(16) Uani 1 1 d . U . . .
C283 C 0.55629(18) 0.5104(3) 0.53353(16) 0.0884(16) Uani 1 1 d . U . . .
C284 C 0.54968(18) 0.5499(3) 0.51349(17) 0.0898(16) Uani 1 1 d . U . . .
C285 C 0.54381(18) 0.5326(3) 0.48192(16) 0.0873(16) Uani 1 1 d . U . . .
N31 N 0.4552(3) 0.1503(3) 0.3742(2) 0.133(2) Uani 1 1 d D U . . .
N32 N 0.4044(2) 0.2023(3) 0.39568(16) 0.1093(18) Uani 1 1 d D U . . .
N33 N 0.52879(18) 0.2221(2) 0.67837(15) 0.1082(19) Uani 1 1 d D U . . .
N34 N 0.45960(17) 0.2701(2) 0.64275(14) 0.1015(18) Uani 1 1 d D U . . .
N35 N 0.5061(2) 0.6566(3) 0.72476(15) 0.114(2) Uani 1 1 d D U . . .
N36 N 0.43808(19) 0.6316(2) 0.67361(15) 0.1026(17) Uani 1 1 d D U . . .
N37 N 0.4267(3) 0.8824(3) 0.4572(2) 0.154(3) Uani 1 1 d D U . . .
N38 N 0.3759(2) 0.8078(2) 0.44966(18) 0.115(2) Uani 1 1 d D U . . .
N39 N 0.3981(2) 0.5638(3) 0.23112(16) 0.116(2) Uani 1 1 d D U . . .
N40 N 0.35559(19) 0.5370(3) 0.26906(16) 0.117(2) Uani 1 1 d D U . . .
C301 C 0.4867(4) 0.1403(4) 0.3329(3) 0.160(4) Uani 1 1 d D U . . .
H30A H 0.494063 0.113524 0.321909 0.240 Uiso 1 1 calc R U . . .
H30B H 0.510264 0.163261 0.338932 0.240 Uiso 1 1 calc R U . . .
H30C H 0.460347 0.155209 0.318286 0.240 Uiso 1 1 calc R U . . .
C302 C 0.4799(4) 0.1236(4) 0.3629(3) 0.155(3) Uani 1 1 d D U . . .
C303 C 0.5026(5) 0.0863(5) 0.3819(4) 0.208(5) Uani 1 1 d D U . . .
H303 H 0.526709 0.074210 0.377757 0.249 Uiso 1 1 calc R U . . .
C304 C 0.4920(6) 0.0662(5) 0.4065(4) 0.221(6) Uani 1 1 d D U . . .
H304 H 0.501519 0.035699 0.414798 0.265 Uiso 1 1 calc R U . . .
C305 C 0.4660(4) 0.0940(4) 0.4183(3) 0.186(5) Uani 1 1 d D U . . .
H305 H 0.461027 0.085285 0.437447 0.224 Uiso 1 1 calc R U . . .
C306 C 0.4474(4) 0.1353(3) 0.4011(3) 0.143(3) Uani 1 1 d D U . . .
C307 C 0.4186(3) 0.1637(3) 0.4116(2) 0.122(3) Uani 1 1 d D U . . .
H307 H 0.410465 0.154457 0.429309 0.147 Uiso 1 1 calc R U . . .
C308 C 0.3743(2) 0.2307(3) 0.40297(18) 0.104(2) Uani 1 1 d D U . . .
C309 C 0.3688(2) 0.2769(3) 0.39048(19) 0.106(2) Uani 1 1 d D U . . .
H309 H 0.385523 0.287105 0.378237 0.128 Uiso 1 1 calc R U . . .
C310 C 0.3395(2) 0.3079(3) 0.39553(19) 0.109(2) Uani 1 1 d D U . . .
H310 H 0.336993 0.339159 0.387373 0.131 Uiso 1 1 calc R U . . .
C311 C 0.3140(2) 0.2927(3) 0.41274(18) 0.104(2) Uani 1 1 d D U . . .
C312 C 0.3203(2) 0.2471(3) 0.4253(2) 0.110(2) Uani 1 1 d D U . . .
H312 H 0.304151 0.236624 0.437917 0.131 Uiso 1 1 calc R U . . .
C313 C 0.3489(2) 0.2173(3) 0.4200(2) 0.110(2) Uani 1 1 d D U . . .
H313 H 0.351508 0.186155 0.428432 0.133 Uiso 1 1 calc R U . . .
C314 C 0.5801(3) 0.1632(4) 0.6766(2) 0.145(4) Uani 1 1 d D U . . .
H31A H 0.596923 0.179050 0.665390 0.217 Uiso 1 1 calc R U . . .
H31B H 0.555156 0.147738 0.660596 0.217 Uiso 1 1 calc R U . . .
H31C H 0.598031 0.139572 0.691583 0.217 Uiso 1 1 calc R U . . .
C315 C 0.5650(2) 0.1987(3) 0.6954(2) 0.120(2) Uani 1 1 d D U . . .
C316 C 0.5852(3) 0.2066(4) 0.7286(2) 0.128(3) Uani 1 1 d D U . . .
H316 H 0.610041 0.188877 0.740585 0.154 Uiso 1 1 calc R U . . .
C317 C 0.5696(2) 0.2397(4) 0.7442(2) 0.125(3) Uani 1 1 d D U . . .
H317 H 0.584026 0.245756 0.766698 0.150 Uiso 1 1 calc R U . . .
C318 C 0.5321(2) 0.2647(3) 0.72655(17) 0.113(2) Uani 1 1 d D U . . .
H318 H 0.520219 0.287576 0.736655 0.136 Uiso 1 1 calc R U . . .
C319 C 0.5132(2) 0.2544(3) 0.69388(17) 0.106(2) Uani 1 1 d D U . . .
C320 C 0.4740(2) 0.2785(3) 0.67326(17) 0.103(2) Uani 1 1 d D U . . .
H320 H 0.459582 0.300042 0.682380 0.124 Uiso 1 1 calc R U . . .
C321 C 0.4228(2) 0.2938(3) 0.62152(16) 0.099(2) Uani 1 1 d D U . . .
C322 C 0.3937(2) 0.3193(3) 0.63133(17) 0.111(2) Uani 1 1 d D U . . .
H322 H 0.398461 0.322418 0.653818 0.133 Uiso 1 1 calc R U . . .
C323 C 0.3580(2) 0.3401(3) 0.60857(16) 0.106(2) Uani 1 1 d D U . . .
H323 H 0.338108 0.356825 0.615462 0.128 Uiso 1 1 calc R U . . .
C324 C 0.35132(19) 0.3366(3) 0.57581(16) 0.098(2) Uani 1 1 d D U . . .
C325 C 0.3798(2) 0.3108(3) 0.56531(17) 0.097(2) Uani 1 1 d D U . . .
H325 H 0.374707 0.307599 0.542781 0.117 Uiso 1 1 calc R U . . .
C326 C 0.4155(2) 0.2900(3) 0.58837(16) 0.102(2) Uani 1 1 d D U . . .
H326 H 0.435159 0.272897 0.581459 0.122 Uiso 1 1 calc R U . . .
C327 C 0.5615(3) 0.6293(4) 0.7733(2) 0.136(3) Uani 1 1 d D U . . .
H32A H 0.538764 0.610500 0.776625 0.205 Uiso 1 1 calc R U . . .
H32B H 0.579948 0.642811 0.794103 0.205 Uiso 1 1 calc R U . . .
H32C H 0.578781 0.609236 0.764637 0.205 Uiso 1 1 calc R U . . .
C328 C 0.5416(3) 0.6683(3) 0.7497(2) 0.125(2) Uani 1 1 d D U . . .
C329 C 0.5571(3) 0.7130(4) 0.7529(2) 0.135(3) Uani 1 1 d D U . . .
H329 H 0.582799 0.720211 0.770516 0.162 Uiso 1 1 calc R U . . .
C330 C 0.5366(3) 0.7486(4) 0.7313(2) 0.136(3) Uani 1 1 d D U . . .
H330 H 0.547716 0.779773 0.733916 0.164 Uiso 1 1 calc R U . . .
C331 C 0.4991(3) 0.7366(3) 0.7056(2) 0.123(2) Uani 1 1 d D U . . .
H331 H 0.483338 0.759338 0.690026 0.148 Uiso 1 1 calc R U . . .
C332 C 0.4861(3) 0.6910(3) 0.70371(19) 0.110(2) Uani 1 1 d D U . . .
C333 C 0.4475(2) 0.6751(3) 0.67643(18) 0.1013(19) Uani 1 1 d D U . . .
H333 H 0.430034 0.697211 0.661217 0.122 Uiso 1 1 calc R U . . .
C334 C 0.4020(2) 0.6145(3) 0.64666(17) 0.0977(18) Uani 1 1 d D U . . .
C335 C 0.3669(2) 0.6416(3) 0.6285(2) 0.114(2) Uani 1 1 d D U . . .
H335 H 0.365860 0.673748 0.633948 0.137 Uiso 1 1 calc R U . . .
C336 C 0.3344(2) 0.6234(3) 0.6032(2) 0.112(2) Uani 1 1 d D U . . .
H336 H 0.310955 0.643040 0.591223 0.134 Uiso 1 1 calc R U . . .
C337 C 0.3345(2) 0.5762(3) 0.59451(18) 0.107(2) Uani 1 1 d D U . . .
C338 C 0.3689(2) 0.5480(3) 0.61323(16) 0.103(2) Uani 1 1 d D U . . .
H338 H 0.369209 0.515411 0.608534 0.124 Uiso 1 1 calc R U . . .
C339 C 0.4025(2) 0.5678(3) 0.63873(17) 0.1003(19) Uani 1 1 d D U . . .
H339 H 0.426201 0.548681 0.650880 0.120 Uiso 1 1 calc R U . . .
C340 C 0.4773(6) 0.9355(6) 0.4953(3) 0.252(8) Uani 1 1 d D U . . .
H34A H 0.494567 0.908928 0.507167 0.378 Uiso 1 1 calc R U . . .
H34B H 0.457889 0.945900 0.506214 0.378 Uiso 1 1 calc R U . . .
H34C H 0.496357 0.961516 0.494706 0.378 Uiso 1 1 calc R U . . .
C341 C 0.4516(5) 0.9207(5) 0.4615(3) 0.188(5) Uani 1 1 d D U . . .
C342 C 0.4565(6) 0.9425(6) 0.4345(3) 0.226(6) Uani 1 1 d D U . . .
H342 H 0.474809 0.969096 0.437879 0.271 Uiso 1 1 calc R U . . .
C343 C 0.4355(5) 0.9264(5) 0.4031(3) 0.208(5) Uani 1 1 d D U . . .
H343 H 0.440490 0.940236 0.385163 0.249 Uiso 1 1 calc R U . . .
C344 C 0.4064(4) 0.8889(4) 0.3989(3) 0.162(4) Uani 1 1 d D U . . .
H344 H 0.388691 0.878223 0.377937 0.195 Uiso 1 1 calc R U . . .
C345 C 0.4052(3) 0.8682(3) 0.4272(2) 0.124(3) Uani 1 1 d D U . . .
C346 C 0.3791(3) 0.8269(3) 0.4247(2) 0.119(2) Uani 1 1 d D U . . .
H346 H 0.363872 0.813834 0.403939 0.142 Uiso 1 1 calc R U . . .
C347 C 0.3501(2) 0.7671(3) 0.4475(2) 0.116(2) Uani 1 1 d D U . . .
C348 C 0.3141(2) 0.7572(3) 0.4206(2) 0.131(3) Uani 1 1 d D U . . .
H348 H 0.306557 0.777938 0.402557 0.158 Uiso 1 1 calc R U . . .
C349 C 0.2880(2) 0.7176(3) 0.4190(2) 0.124(3) Uani 1 1 d D U . . .
H349 H 0.263810 0.710906 0.400026 0.149 Uiso 1 1 calc R U . . .
C350 C 0.2992(2) 0.6886(3) 0.4463(2) 0.118(3) Uani 1 1 d D U . . .
C351 C 0.3352(2) 0.6984(3) 0.4735(2) 0.109(2) Uani 1 1 d D U . . .
H351 H 0.342729 0.678213 0.491891 0.131 Uiso 1 1 calc R U . . .
C352 C 0.3602(2) 0.7374(3) 0.4740(2) 0.107(2) Uani 1 1 d D U . . .
H352 H 0.384770 0.743801 0.492779 0.129 Uiso 1 1 calc R U . . .
C353 C 0.4339(3) 0.6278(4) 0.2152(2) 0.142(3) Uani 1 1 d D U . . .
H35A H 0.448144 0.634302 0.199637 0.213 Uiso 1 1 calc R U . . .
H35B H 0.454521 0.632017 0.237372 0.213 Uiso 1 1 calc R U . . .
H35C H 0.409731 0.649450 0.211344 0.213 Uiso 1 1 calc R U . . .
C354 C 0.4180(3) 0.5789(4) 0.2110(2) 0.141(3) Uani 1 1 d D U . . .
C355 C 0.4241(5) 0.5480(5) 0.1890(3) 0.194(5) Uani 1 1 d D U . . .
H355 H 0.440278 0.558226 0.176356 0.233 Uiso 1 1 calc R U . . .
C356 C 0.4080(5) 0.5038(5) 0.1846(4) 0.203(5) Uani 1 1 d D U . . .
H356 H 0.410261 0.484070 0.167870 0.243 Uiso 1 1 calc R U . . .
C357 C 0.3875(4) 0.4882(4) 0.2062(3) 0.157(4) Uani 1 1 d D U . . .
H357 H 0.377266 0.456819 0.205180 0.189 Uiso 1 1 calc R U . . .
C358 C 0.3830(3) 0.5192(4) 0.2281(2) 0.131(3) Uani 1 1 d D U . . .
C359 C 0.3604(3) 0.5052(4) 0.2500(2) 0.128(3) Uani 1 1 d D U . . .
H359 H 0.349917 0.474106 0.249919 0.153 Uiso 1 1 calc R U . . .
C360 C 0.3317(2) 0.5262(3) 0.28954(17) 0.114(2) Uani 1 1 d D U . . .
C361 C 0.3392(2) 0.5538(3) 0.31642(18) 0.114(2) Uani 1 1 d D U . . .
H361 H 0.360309 0.577891 0.321017 0.137 Uiso 1 1 calc R U . . .
C362 C 0.3168(2) 0.5473(3) 0.33690(18) 0.116(3) Uani 1 1 d D U . . .
H362 H 0.321893 0.566882 0.355383 0.140 Uiso 1 1 calc R U . . .
C363 C 0.2861(2) 0.5108(3) 0.32972(19) 0.114(2) Uani 1 1 d D U . . .
C364 C 0.2792(2) 0.4827(4) 0.30317(19) 0.122(3) Uani 1 1 d D U . . .
H364 H 0.258650 0.457997 0.298735 0.147 Uiso 1 1 calc R U . . .
C365 C 0.3019(3) 0.4901(3) 0.28263(19) 0.124(3) Uani 1 1 d D U . . .
H365 H 0.297001 0.470653 0.264104 0.149 Uiso 1 1 calc R U . . .
C366 C 0.2981(2) 0.3847(3) 0.42832(18) 0.0944(18) Uani 1 1 d . U . . .
C367 C 0.31812(19) 0.3944(3) 0.46234(17) 0.0890(16) Uani 1 1 d . U . . .
C368 C 0.31437(18) 0.3694(3) 0.48985(17) 0.0942(18) Uani 1 1 d . U . . .
H368 H 0.308059 0.336739 0.487737 0.113 Uiso 1 1 calc R U . . .
C369 C 0.31958(18) 0.3912(3) 0.51892(17) 0.0919(17) Uani 1 1 d . U . . .
C370 C 0.32871(17) 0.4399(3) 0.52361(15) 0.0862(16) Uani 1 1 d . U . . .
C371 C 0.31867(18) 0.4716(3) 0.54576(15) 0.0952(19) Uani 1 1 d . U . . .
H371 H 0.315282 0.459137 0.564705 0.114 Uiso 1 1 calc R U . . .
C372 C 0.3139(2) 0.5196(3) 0.53993(17) 0.100(2) Uani 1 1 d . U . . .
C373 C 0.31915(19) 0.5411(3) 0.51177(17) 0.0955(18) Uani 1 1 d . U . . .
C374 C 0.30123(19) 0.5853(3) 0.49637(19) 0.0954(18) Uani 1 1 d . U . . .
H374 H 0.293879 0.609234 0.508524 0.114 Uiso 1 1 calc R U . . .
C375 C 0.2948(2) 0.5926(3) 0.4637(2) 0.103(2) Uani 1 1 d . U . . .
C376 C 0.30491(19) 0.5572(3) 0.44366(19) 0.0957(18) Uani 1 1 d . U . . .
C377 C 0.28611(19) 0.5509(3) 0.40866(19) 0.101(2) Uani 1 1 d . U . . .
H377 H 0.274032 0.577343 0.395329 0.122 Uiso 1 1 calc R U . . .
C378 C 0.2853(2) 0.5085(4) 0.39448(18) 0.103(2) Uani 1 1 d . U . . .
C379 C 0.30267(19) 0.4660(3) 0.41285(16) 0.0938(17) Uani 1 1 d . U . . .
C380 C 0.29082(19) 0.4183(3) 0.40521(18) 0.0988(19) Uani 1 1 d . U . . .
H380 H 0.277261 0.409632 0.383049 0.119 Uiso 1 1 calc R U . . .
C381 C 0.32668(17) 0.4752(3) 0.44597(16) 0.0851(16) Uani 1 1 d . U . . .
C382 C 0.33372(17) 0.4395(3) 0.46935(15) 0.0819(15) Uani 1 1 d . U . . .
C383 C 0.33929(17) 0.4613(3) 0.49958(15) 0.0835(15) Uani 1 1 d . U . . .
C384 C 0.33502(17) 0.5110(3) 0.49447(16) 0.0863(16) Uani 1 1 d . U . . .
C385 C 0.32736(17) 0.5187(3) 0.46016(16) 0.0848(16) Uani 1 1 d . U . . .
B1 B 0.3810(4) 0.7872(4) 0.6489(3) 0.124(3) Uani 1 1 d . U . . .
F1 F 0.38095(19) 0.7633(3) 0.67647(14) 0.157(2) Uani 1 1 d . U . . .
F2 F 0.4219(2) 0.7911(2) 0.64952(17) 0.169(2) Uani 1 1 d . U . . .
F3 F 0.3591(3) 0.7595(2) 0.62145(16) 0.208(3) Uani 1 1 d . U . . .
F4 F 0.3621(2) 0.8299(2) 0.64592(15) 0.158(2) Uani 1 1 d . U . . .
B2 B 0.2138(3) 0.4682(3) 0.7909(2) 0.124(3) Uiso 1 1 d D U . . .
F5 F 0.2387(3) 0.4276(3) 0.7970(3) 0.177(4) Uiso 0.708(10) 1 d D U P A 1
F6 F 0.2340(3) 0.5023(3) 0.7797(2) 0.157(3) Uiso 0.708(10) 1 d D U P A 1
F7 F 0.2127(4) 0.4857(5) 0.8197(3) 0.240(6) Uiso 0.708(10) 1 d D U P A 1
F8 F 0.1726(2) 0.4590(3) 0.7730(2) 0.152(3) Uiso 0.708(10) 1 d D U P A 1
F5' F 0.1873(7) 0.4504(8) 0.8057(6) 0.196(8) Uiso 0.292(10) 1 d D U P A 2
F8' F 0.1895(6) 0.4628(7) 0.7582(3) 0.161(7) Uiso 0.292(10) 1 d D U P A 2
F6' F 0.2204(8) 0.5149(5) 0.7984(6) 0.204(9) Uiso 0.292(10) 1 d D U P A 2
F7' F 0.2516(5) 0.4443(9) 0.7986(6) 0.195(9) Uiso 0.292(10) 1 d D U P A 2
B3 B 0.4931(10) 0.5453(11) 0.8428(7) 0.143(5) Uani 0.5 1 d . U P . .
F9 F 0.5076(4) 0.5485(7) 0.8728(3) 0.217(7) Uani 0.5 1 d . U P . .
F10 F 0.4481(4) 0.5384(4) 0.8354(2) 0.143(3) Uani 0.5 1 d . U P . .
F11 F 0.5101(5) 0.5041(5) 0.8366(4) 0.175(5) Uani 0.5 1 d . U P . .
F12 F 0.4976(4) 0.5791(5) 0.8223(3) 0.162(4) Uani 0.5 1 d . U P . .
B4 B 0.1098(8) 0.7536(9) 0.8281(6) 0.104(3) Uani 0.5 1 d . U P B 1
F13 F 0.1140(2) 0.7057(2) 0.82585(18) 0.0869(18) Uani 0.5 1 d . U P B 1
F14 F 0.0984(3) 0.7726(3) 0.7970(2) 0.116(2) Uani 0.5 1 d . U P B 1
F15 F 0.1442(5) 0.7739(5) 0.8427(3) 0.166(4) Uani 0.5 1 d . U P B 1
F16 F 0.0708(4) 0.7561(3) 0.8313(2) 0.0918(19) Uani 0.5 1 d . U P B 1
B5 B 0.0308(3) 0.4994(3) 0.8640(2) 0.106(3) Uiso 1 1 d D U . . .
F17 F 0.0256(7) 0.5034(6) 0.8920(4) 0.185(6) Uiso 0.521(18) 1 d . U P C 1
F18 F 0.0219(4) 0.4529(4) 0.8482(3) 0.116(4) Uiso 0.521(18) 1 d . U P C 1
F19 F 0.0762(4) 0.5005(4) 0.8725(4) 0.146(4) Uiso 0.521(18) 1 d . U P C 1
F20 F 0.0150(4) 0.5285(4) 0.8377(3) 0.116(4) Uiso 0.521(18) 1 d D U P C 1
F17' F 0.0312(4) 0.5409(3) 0.8508(3) 0.121(4) Uiso 0.479(18) 1 d D U P C 2
F18' F 0.0300(7) 0.4611(6) 0.8459(4) 0.195(8) Uiso 0.479(18) 1 d D U P C 2
F19' F 0.0058(4) 0.4979(4) 0.8826(3) 0.109(4) Uiso 0.479(18) 1 d D U P C 2
F20' F 0.0759(4) 0.4965(4) 0.8902(4) 0.151(5) Uiso 0.479(18) 1 d D U P C 2
B6 B 0.1014(3) 0.3123(3) 0.30182(19) 0.0836(18) Uani 1 1 d . U . . .
F21 F 0.11760(13) 0.27059(14) 0.31746(9) 0.0972(10) Uani 1 1 d . U . . .
F22 F 0.11171(15) 0.31831(16) 0.27488(10) 0.1122(13) Uani 1 1 d . U . . .
F23 F 0.1136(2) 0.35003(16) 0.32248(11) 0.1354(18) Uani 1 1 d . U . . .
F24 F 0.05691(14) 0.31097(14) 0.29224(13) 0.1170(14) Uani 1 1 d . U . . .
B7 B -0.1676(2) 0.1368(3) 0.37360(17) 0.120(2) Uani 1 1 d D U . . .
F25 F -0.1332(3) 0.1657(5) 0.3798(4) 0.123(4) Uani 0.573(9) 1 d D U P D 1
F26 F -0.1812(5) 0.1336(4) 0.3996(3) 0.134(4) Uani 0.573(9) 1 d D U P D 1
F27 F -0.1517(4) 0.0903(3) 0.3734(3) 0.195(4) Uani 0.573(9) 1 d D U P D 1
F28 F -0.1993(3) 0.1448(4) 0.3462(2) 0.147(4) Uani 0.573(9) 1 d D U P D 1
F25' F -0.1934(4) 0.1788(4) 0.3666(4) 0.153(4) Uani 0.427(9) 1 d D U P D 2
F26' F -0.1814(6) 0.1173(6) 0.3437(3) 0.175(6) Uani 0.427(9) 1 d D U P D 2
F27' F -0.1261(4) 0.1510(7) 0.3819(5) 0.118(4) Uani 0.427(9) 1 d D U P D 2
F28' F -0.1750(8) 0.1140(6) 0.3976(4) 0.151(5) Uani 0.427(9) 1 d D U P D 2
B8 B -0.1618(5) -0.1083(4) 0.4143(4) 0.131(3) Uani 1 1 d . U . . .
F29 F -0.1771(2) -0.08508(19) 0.43569(17) 0.160(2) Uani 1 1 d . U . . .
F30 F -0.1533(3) -0.0772(3) 0.3943(3) 0.262(5) Uani 1 1 d . U . . .
F31 F -0.1235(2) -0.1312(2) 0.43174(14) 0.1475(19) Uani 1 1 d . U . . .
F32 F -0.1910(2) -0.1402(2) 0.3978(2) 0.187(3) Uani 1 1 d . U . . .
B9 B 0.3907(4) 0.0728(4) 0.4656(3) 0.205(7) Uiso 1 1 d D U . . .
F33 F 0.4203(7) 0.1085(8) 0.4773(5) 0.246(9) Uiso 0.441(12) 1 d D U P E 1
F34 F 0.3854(8) 0.0501(8) 0.4918(5) 0.282(10) Uiso 0.441(12) 1 d D U P E 1
F35 F 0.4058(10) 0.0401(8) 0.4495(7) 0.331(10) Uiso 0.441(12) 1 d D U P E 1
F36 F 0.3529(6) 0.0941(10) 0.4482(7) 0.313(10) Uiso 0.441(12) 1 d D U P E 1
F33' F 0.3797(7) 0.1180(5) 0.4694(5) 0.240(7) Uiso 0.559(12) 1 d D U P E 2
F36' F 0.3652(7) 0.0411(7) 0.4732(6) 0.316(9) Uiso 0.559(12) 1 d D U P E 2
F35' F 0.4344(5) 0.0682(9) 0.4821(5) 0.315(9) Uiso 0.559(12) 1 d D U P E 2
F34' F 0.3824(8) 0.0673(9) 0.4324(4) 0.340(10) Uiso 0.559(12) 1 d D U P E 2
B10 B 0.7018(4) 0.1905(5) 0.6653(3) 0.143(4) Uiso 1 1 d D U . . .
F37 F 0.7313(3) 0.2038(4) 0.6545(3) 0.156(4) Uiso 0.613(12) 1 d D U P F 1
F38 F 0.7175(4) 0.1939(5) 0.7001(3) 0.155(4) Uiso 0.613(12) 1 d D U P F 1
F39 F 0.6662(3) 0.2218(4) 0.6532(2) 0.140(3) Uiso 0.613(12) 1 d D U P F 1
F40 F 0.6850(5) 0.1451(5) 0.6536(3) 0.202(5) Uiso 0.613(12) 1 d D U P F 1
F37' F 0.7196(7) 0.2397(7) 0.6658(6) 0.215(8) Uiso 0.387(12) 1 d D U P F 2
F39' F 0.7114(6) 0.1725(8) 0.6947(4) 0.162(6) Uiso 0.387(12) 1 d D U P F 2
F38' F 0.6577(6) 0.1997(9) 0.6580(6) 0.196(8) Uiso 0.387(12) 1 d D U P F 2
F40' F 0.7080(7) 0.1639(8) 0.6438(5) 0.193(7) Uiso 0.387(12) 1 d D U P F 2
B11 B 0.4185(5) 0.3497(6) 0.7213(4) 0.150(4) Uani 1 1 d . U . . .
F41 F 0.4054(3) 0.3850(3) 0.69895(16) 0.189(3) Uani 1 1 d . U . . .
F42 F 0.4036(2) 0.3058(3) 0.70857(16) 0.169(2) Uani 1 1 d . U . . .
F43 F 0.4043(2) 0.3578(3) 0.74761(14) 0.165(2) Uani 1 1 d . U . . .
F44 F 0.4631(2) 0.3493(3) 0.7336(2) 0.192(3) Uani 1 1 d . U . . .
O2S O 0.2880(2) 0.0552(3) 0.19532(19) 0.119(2) Uani 0.75 1 d . U P G 1
C54S C 0.2320(4) 0.0865(4) 0.2118(3) 0.115(3) Uani 0.75 1 d . U P G 1
H54A H 0.225961 0.095277 0.231240 0.172 Uiso 0.75 1 calc R U P G 1
H54B H 0.228777 0.114240 0.197860 0.172 Uiso 0.75 1 calc R U P G 1
H54C H 0.211845 0.062036 0.199843 0.172 Uiso 0.75 1 calc R U P G 1
C55S C 0.2765(4) 0.0686(6) 0.2215(4) 0.164(5) Uani 0.75 1 d . U P G 1
H55A H 0.296531 0.093276 0.234027 0.197 Uiso 0.75 1 calc R U P G 1
H55B H 0.279616 0.041122 0.236008 0.197 Uiso 0.75 1 calc R U P G 1
C56S C 0.3284(4) 0.0415(7) 0.2012(4) 0.158(5) Uani 0.75 1 d . U P G 1
H56A H 0.334100 0.014321 0.216208 0.190 Uiso 0.75 1 calc R U P G 1
H56B H 0.347460 0.067320 0.213153 0.190 Uiso 0.75 1 calc R U P G 1
C57S C 0.3419(5) 0.0287(6) 0.1759(4) 0.144(5) Uani 0.75 1 d . U P G 1
H57A H 0.372274 0.019653 0.184702 0.215 Uiso 0.75 1 calc R U P G 1
H57B H 0.324668 0.001958 0.164073 0.215 Uiso 0.75 1 calc R U P G 1
H57C H 0.338119 0.055317 0.160997 0.215 Uiso 0.75 1 calc R U P G 1
O3S O 0.2604(4) 0.8113(5) 0.5222(3) 0.136(4) Uiso 0.5 1 d D U P H 1
C58S C 0.2024(9) 0.8704(9) 0.5002(7) 0.190(10) Uiso 0.5 1 d D U P H 1
H58A H 0.180867 0.881996 0.479939 0.286 Uiso 0.5 1 calc R U P H 1
H58B H 0.187966 0.859054 0.514650 0.286 Uiso 0.5 1 calc R U P H 1
H58C H 0.222155 0.895949 0.510837 0.286 Uiso 0.5 1 calc R U P H 1
C59S C 0.2275(10) 0.8303(13) 0.4926(7) 0.249(14) Uiso 0.5 1 d D U P H 1
H59A H 0.207313 0.804820 0.481454 0.299 Uiso 0.5 1 calc R U P H 1
H59B H 0.241515 0.841728 0.477639 0.299 Uiso 0.5 1 calc R U P H 1
C60S C 0.2895(10) 0.7784(10) 0.5160(7) 0.180(11) Uiso 0.5 1 d D U P H 1
H60A H 0.272978 0.755769 0.499074 0.216 Uiso 0.5 1 calc R U P H 1
H60B H 0.309509 0.795525 0.507895 0.216 Uiso 0.5 1 calc R U P H 1
C61S C 0.3134(6) 0.7535(6) 0.5449(5) 0.104(5) Uiso 0.5 1 d D U P H 1
H61A H 0.332994 0.731332 0.540304 0.156 Uiso 0.5 1 calc R U P H 1
H61B H 0.330082 0.775925 0.561608 0.156 Uiso 0.5 1 calc R U P H 1
H61C H 0.293606 0.736230 0.552801 0.156 Uiso 0.5 1 calc R U P H 1
O4S O 0.2747(3) 0.1985(4) 0.4838(2) 0.103(2) Uiso 0.5 1 d . U P I 1
C62S C 0.2031(5) 0.1959(5) 0.4476(3) 0.095(4) Uiso 0.5 1 d . U P I 1
H62A H 0.177075 0.214707 0.437196 0.143 Uiso 0.5 1 calc R U P I 1
H62B H 0.212476 0.182177 0.430816 0.143 Uiso 0.5 1 calc R U P I 1
H62C H 0.196863 0.170688 0.460395 0.143 Uiso 0.5 1 calc R U P I 1
C63S C 0.2378(4) 0.2266(5) 0.4693(3) 0.089(3) Uiso 0.5 1 d . U P I 1
H63A H 0.244182 0.252308 0.456532 0.107 Uiso 0.5 1 calc R U P I 1
H63B H 0.228512 0.240778 0.486219 0.107 Uiso 0.5 1 calc R U P I 1
C64S C 0.3105(7) 0.2228(7) 0.5065(5) 0.120(4) Uiso 0.5 1 d . U P I 1
H64A H 0.302310 0.236656 0.524027 0.143 Uiso 0.5 1 calc R U P I 1
H64B H 0.319970 0.248444 0.495393 0.143 Uiso 0.5 1 calc R U P I 1
C65S C 0.3464(7) 0.1874(8) 0.5204(6) 0.145(7) Uiso 0.5 1 d . U P I 1
H65A H 0.371434 0.203132 0.536123 0.218 Uiso 0.5 1 calc R U P I 1
H65B H 0.336683 0.162228 0.531384 0.218 Uiso 0.5 1 calc R U P I 1
H65C H 0.354273 0.173969 0.502864 0.218 Uiso 0.5 1 calc R U P I 1
O1S O 0.2652(8) 0.2105(9) 0.5233(7) 0.145(5) Uiso 0.25 1 d D U P J 2
C50S C 0.3352(12) 0.2105(17) 0.5184(12) 0.138(10) Uiso 0.25 1 d D U P J 2
H50A H 0.355645 0.230060 0.512567 0.207 Uiso 0.25 1 calc R U P J 2
H50B H 0.348571 0.200009 0.540962 0.207 Uiso 0.25 1 calc R U P J 2
H50C H 0.327267 0.183096 0.503986 0.207 Uiso 0.25 1 calc R U P J 2
C52S C 0.2264(11) 0.2385(15) 0.5140(11) 0.154(7) Uiso 0.25 1 d D U P J 2
H52A H 0.234919 0.271890 0.514015 0.185 Uiso 0.25 1 calc R U P J 2
H52B H 0.208773 0.230287 0.491332 0.185 Uiso 0.25 1 calc R U P J 2
C51S C 0.2967(10) 0.2381(13) 0.5148(10) 0.126(6) Uiso 0.25 1 d D U P J 2
H51A H 0.304879 0.266135 0.529108 0.151 Uiso 0.25 1 calc R U P J 2
H51B H 0.283559 0.249210 0.492105 0.151 Uiso 0.25 1 calc R U P J 2
C53S C 0.2002(13) 0.2357(18) 0.5319(13) 0.154(11) Uiso 0.25 1 d D U P J 2
H53D H 0.175538 0.256759 0.522500 0.231 Uiso 0.25 1 calc R U P J 2
H53E H 0.190064 0.203309 0.531539 0.231 Uiso 0.25 1 calc R U P J 2
H53F H 0.216363 0.245156 0.554356 0.231 Uiso 0.25 1 calc R U P J 2
O6S O 0.2589(9) 0.2164(10) 0.5678(7) 0.150(7) Uiso 0.25 1 d D U P K 3
C82S C 0.3018(12) 0.2169(19) 0.5877(10) 0.153(9) Uiso 0.25 1 d D U P K 3
H82A H 0.316027 0.244921 0.582815 0.183 Uiso 0.25 1 calc R U P K 3
H82B H 0.316275 0.188526 0.583449 0.183 Uiso 0.25 1 calc R U P K 3
C83S C 0.3064(15) 0.2177(19) 0.6229(9) 0.145(12) Uiso 0.25 1 d D U P K 3
H83A H 0.336938 0.217989 0.636533 0.218 Uiso 0.25 1 calc R U P K 3
H83B H 0.292448 0.245985 0.627169 0.218 Uiso 0.25 1 calc R U P K 3
H83C H 0.292696 0.189668 0.627803 0.218 Uiso 0.25 1 calc R U P K 3
C85S C 0.1849(13) 0.218(2) 0.5327(14) 0.146(10) Uiso 0.25 1 d D U P K 3
H85A H 0.164810 0.195665 0.517771 0.219 Uiso 0.25 1 calc R U P K 3
H85B H 0.173998 0.226763 0.549838 0.219 Uiso 0.25 1 calc R U P K 3
H85C H 0.187654 0.245892 0.520762 0.219 Uiso 0.25 1 calc R U P K 3
C84S C 0.2275(12) 0.1950(15) 0.5476(11) 0.151(6) Uiso 0.25 1 d D U P K 3
H84A H 0.223093 0.165989 0.558421 0.181 Uiso 0.25 1 calc R U P K 3
H84B H 0.236649 0.184979 0.529557 0.181 Uiso 0.25 1 calc R U P K 3
N1S N 0.8327(6) 0.1397(7) 0.6623(5) 0.170(6) Uiso 0.55 1 d D U P L 1
C1S C 0.8046(5) 0.1206(6) 0.6661(4) 0.121(4) Uiso 0.55 1 d D U P L 1
C2S C 0.7796(6) 0.0948(6) 0.6820(5) 0.141(6) Uiso 0.55 1 d D U P L 1
H2S1 H 0.758898 0.074161 0.666116 0.212 Uiso 0.55 1 calc R U P L 1
H2S2 H 0.764074 0.117089 0.690744 0.212 Uiso 0.55 1 calc R U P L 1
H2S3 H 0.798974 0.075706 0.699724 0.212 Uiso 0.55 1 calc R U P L 1
N1A N 0.8104(13) 0.1064(15) 0.6416(9) 0.142(9) Uiso 0.2 1 d D U P M 2
C1A C 0.7859(15) 0.1242(16) 0.6178(10) 0.140(8) Uiso 0.2 1 d D U P M 2
C2A C 0.7517(15) 0.1256(18) 0.5855(10) 0.141(13) Uiso 0.2 1 d D U P M 2
N2S N -0.0930(6) 0.0085(4) 0.3804(3) 0.184(6) Uani 0.75 1 d D U P . .
C3S C -0.1097(4) 0.0055(5) 0.3518(3) 0.126(4) Uani 0.75 1 d D U P . .
C4S C -0.1287(5) 0.0085(7) 0.3183(3) 0.170(6) Uani 0.75 1 d D U P . .
N3S N -0.0982(3) 0.0146(3) 0.4754(2) 0.127(2) Uani 1 1 d D U . . .
C5S C -0.1321(3) 0.0210(3) 0.4597(2) 0.113(2) Uani 1 1 d D U . . .
C6S C -0.1773(3) 0.0267(4) 0.4408(4) 0.205(7) Uani 1 1 d D U . . .
H6S1 H -0.183878 0.011860 0.419493 0.307 Uiso 1 1 calc R U . . .
H6S2 H -0.184262 0.060310 0.437908 0.307 Uiso 1 1 calc R U . . .
H6S3 H -0.194419 0.011819 0.452189 0.307 Uiso 1 1 calc R U . . .
N4S N 0.1635(10) 0.4832(11) 0.8637(7) 0.131(8) Uiso 0.3 1 d D U P N 1
C7S C 0.1849(11) 0.4861(14) 0.8913(8) 0.145(7) Uiso 0.3 1 d D U P N 1
C8S C 0.2241(12) 0.4712(16) 0.9187(8) 0.186(10) Uiso 0.3 1 d D U P N 1
H8S1 H 0.243396 0.454314 0.910859 0.278 Uiso 0.3 1 d R U P N 1
H8S2 H 0.215148 0.451096 0.932607 0.278 Uiso 0.3 1 d R U P N 1
H8S3 H 0.238478 0.498318 0.930708 0.278 Uiso 0.3 1 d R U P N 1
N5S N 0.2465(4) 0.2331(6) 0.1909(3) 0.181(6) Uani 0.75 1 d D U P . .
C9S C 0.2723(4) 0.2079(5) 0.1880(3) 0.136(4) Uani 0.75 1 d D U P . .
C10S C 0.3048(4) 0.1756(6) 0.1848(4) 0.168(6) Uani 0.75 1 d D U P . .
H10D H 0.290910 0.146355 0.174423 0.253 Uiso 0.75 1 calc R U P . .
H10E H 0.325970 0.168534 0.206324 0.253 Uiso 0.75 1 calc R U P . .
H10F H 0.319327 0.190239 0.171341 0.253 Uiso 0.75 1 calc R U P . .
N6S N 0.1733(6) 0.1473(6) 0.3528(3) 0.203(7) Uani 0.75 1 d D U P . .
C11S C 0.1852(5) 0.1867(6) 0.3586(3) 0.152(5) Uani 0.75 1 d D U P . .
C12S C 0.2045(5) 0.2323(5) 0.3655(4) 0.174(6) Uani 0.75 1 d D U P . .
H12D H 0.232993 0.231444 0.363728 0.262 Uiso 0.75 1 calc R U P . .
H12E H 0.207465 0.241640 0.387660 0.262 Uiso 0.75 1 calc R U P . .
H12F H 0.186359 0.255193 0.349997 0.262 Uiso 0.75 1 calc R U P . .
N7S N 0.2017(6) 0.7264(6) 0.6395(5) 0.149(6) Uani 0.5 1 d D U P O 1
C13S C 0.2375(7) 0.7248(11) 0.6408(6) 0.171(9) Uani 0.5 1 d D U P O 1
C14S C 0.2834(6) 0.7114(11) 0.6527(7) 0.175(10) Uani 0.5 1 d D U P O 1
N8S N 0.2799(8) 0.2967(9) 0.8396(6) 0.119(7) Uiso 0.3 1 d D U P P 1
C16S C 0.2843(12) 0.3757(10) 0.8717(9) 0.130(8) Uiso 0.3 1 d D U P P 1
H16A H 0.270407 0.367446 0.887184 0.194 Uiso 0.3 1 calc R U P P 1
H16B H 0.268512 0.401572 0.857808 0.194 Uiso 0.3 1 calc R U P P 1
H16C H 0.313993 0.385406 0.883535 0.194 Uiso 0.3 1 calc R U P P 1
C15S C 0.2840(18) 0.3347(12) 0.8515(12) 0.127(7) Uiso 0.3 1 d D U P P 1
N8A N 0.283(2) 0.3263(17) 0.8437(13) 0.125(9) Uiso 0.2 1 d D U P Q 2
C16A C 0.2702(16) 0.3966(15) 0.8771(11) 0.122(11) Uiso 0.2 1 d D U P Q 2
C15A C 0.2823(17) 0.3596(16) 0.8594(12) 0.114(7) Uiso 0.2 1 d D U P Q 2
N9S N 0.2917(4) 0.3527(6) 0.3138(4) 0.179(5) Uani 0.75 1 d D U P R 1
C17S C 0.2606(5) 0.3485(8) 0.3184(5) 0.150(6) Uani 0.75 1 d D U P R 1
C18S C 0.2180(5) 0.3446(7) 0.3186(4) 0.182(7) Uani 0.75 1 d D U P R 1
H18A H 0.208661 0.375273 0.323842 0.273 Uiso 0.75 1 calc R U P R 1
H18B H 0.217528 0.321446 0.334914 0.273 Uiso 0.75 1 calc R U P R 1
H18C H 0.198464 0.334495 0.297084 0.273 Uiso 0.75 1 calc R U P R 1
C18A C 0.2734(17) 0.2934(17) 0.3225(13) 0.180(11) Uiso 0.25 1 d D U P S 2
C17A C 0.2591(18) 0.3418(18) 0.3121(19) 0.150(15) Uiso 0.25 1 d D U P S 2
N9A N 0.2349(18) 0.3713(17) 0.2966(14) 0.218(16) Uiso 0.25 1 d D U P S 2
N10S N 0.1839(4) 0.4236(6) 0.2522(4) 0.122(5) Uani 0.5 1 d D U P . .
C19S C 0.1826(5) 0.4155(5) 0.2262(4) 0.107(4) Uani 0.5 1 d D U P . .
C20S C 0.1817(8) 0.4031(6) 0.1942(4) 0.152(7) Uani 0.5 1 d D U P . .
H20D H 0.207978 0.385826 0.196077 0.228 Uiso 0.5 1 calc R U P . .
H20E H 0.179926 0.431754 0.181412 0.228 Uiso 0.5 1 calc R U P . .
H20F H 0.156602 0.383206 0.183349 0.228 Uiso 0.5 1 calc R U P . .
N11S N 0.1836(2) 0.4239(3) 0.38236(19) 0.120(2) Uani 1 1 d D U . . .
C21S C 0.1668(3) 0.4366(3) 0.3559(2) 0.103(2) Uani 1 1 d D U . . .
C22S C 0.1463(3) 0.4559(3) 0.32339(19) 0.127(3) Uani 1 1 d D U . . .
H22D H 0.154045 0.489196 0.323389 0.190 Uiso 1 1 calc R U . . .
H22E H 0.115012 0.453022 0.316828 0.190 Uiso 1 1 calc R U . . .
H22F H 0.156024 0.438568 0.308071 0.190 Uiso 1 1 calc R U . . .
N12S N 0.2418(6) 0.6061(6) 0.2503(4) 0.129(5) Uiso 0.5 1 d D U P T 1
C23S C 0.2331(6) 0.5768(7) 0.2310(5) 0.122(5) Uiso 0.5 1 d D U P T 1
C24S C 0.2316(8) 0.5419(7) 0.2059(5) 0.159(7) Uiso 0.5 1 d D U P T 1
H24D H 0.221068 0.556982 0.184499 0.238 Uiso 0.5 1 calc R U P T 1
H24E H 0.212209 0.516186 0.206349 0.238 Uiso 0.5 1 calc R U P T 1
H24F H 0.260515 0.529368 0.210238 0.238 Uiso 0.5 1 calc R U P T 1
N12A N 0.1997(10) 0.5559(11) 0.2317(8) 0.140(8) Uiso 0.25 1 d D U P U 2
C23A C 0.2262(12) 0.5799(12) 0.2493(9) 0.125(7) Uiso 0.25 1 d D U P U 2
C24A C 0.2506(12) 0.6209(11) 0.2671(10) 0.124(9) Uiso 0.25 1 d D U P U 2
H24G H 0.245713 0.647747 0.252247 0.185 Uiso 0.25 1 calc R U P U 2
H24H H 0.281295 0.613269 0.275810 0.185 Uiso 0.25 1 calc R U P U 2
H24I H 0.240883 0.628856 0.284985 0.185 Uiso 0.25 1 calc R U P U 2
N13S N 0.2333(7) 0.6514(8) 0.3530(5) 0.172(7) Uiso 0.5 1 d D U P V 1
C25S C 0.2542(6) 0.6602(7) 0.3376(5) 0.124(5) Uiso 0.5 1 d D U P V 1
C26S C 0.2841(6) 0.6723(7) 0.3229(4) 0.127(6) Uiso 0.5 1 d D U P V 1
H26A H 0.287048 0.706560 0.322822 0.191 Uiso 0.5 1 calc R U P V 1
H26B H 0.273963 0.660473 0.300555 0.191 Uiso 0.5 1 calc R U P V 1
H26C H 0.312005 0.658098 0.335261 0.191 Uiso 0.5 1 calc R U P V 1
N14S N 0.3439(17) 0.2136(18) 0.6719(10) 0.203(18) Uiso 0.25 1 d D U P W 1
C27S C 0.328(3) 0.224(3) 0.6445(11) 0.30(3) Uiso 0.25 1 d D U P W 1
C28S C 0.3119(15) 0.2224(17) 0.6089(10) 0.128(12) Uiso 0.25 1 d D U P W 1
H28A H 0.331127 0.241098 0.602049 0.192 Uiso 0.25 1 d R U P W 1
H28B H 0.283042 0.233763 0.598606 0.192 Uiso 0.25 1 d R U P W 1
H28C H 0.313441 0.190175 0.602899 0.192 Uiso 0.25 1 d R U P W 1
N15S N 0.2823(5) 0.9283(5) 0.6003(4) 0.136(5) Uiso 0.5 1 d D U P X 2
C29S C 0.2737(7) 0.8881(6) 0.5993(5) 0.136(6) Uiso 0.5 1 d D U P X 2
C30S C 0.2678(6) 0.8374(5) 0.6005(5) 0.123(6) Uiso 0.5 1 d D U P X 2
H30D H 0.267718 0.823019 0.580242 0.185 Uiso 0.5 1 calc R U P X 2
H30E H 0.240276 0.830934 0.603112 0.185 Uiso 0.5 1 calc R U P X 2
H30F H 0.291267 0.824014 0.618903 0.185 Uiso 0.5 1 calc R U P X 2
N14A N 0.267(3) 0.167(3) 0.597(3) 0.21(3) Uiso 0.125 1 d D U P Y 2
C28A C 0.331(2) 0.217(2) 0.5960(18) 0.109(17) Uiso 0.125 1 d D U P Y 2
C27A C 0.293(2) 0.195(3) 0.599(2) 0.134(18) Uiso 0.125 1 d D U P Y 2
N15A N 0.2135(16) 0.8789(18) 0.5244(10) 0.104(14) Uiso 0.125 1 d D U P Z 4
C30A C 0.2605(16) 0.8515(19) 0.5830(10) 0.081(13) Uiso 0.125 1 d D U P Z 4
H30G H 0.264723 0.879645 0.595872 0.122 Uiso 0.125 1 d R U P Z 4
H30H H 0.287926 0.839316 0.584227 0.122 Uiso 0.125 1 d R U P Z 4
H30I H 0.245886 0.828474 0.591192 0.122 Uiso 0.125 1 d R U P Z 4
C29A C 0.233(2) 0.871(2) 0.5519(12) 0.13(2) Uiso 0.125 1 d D U P Z 4
N16S N 0.1648(7) 0.2187(8) 0.5209(6) 0.173(8) Uiso 0.5 1 d D U P A 1
C31S C 0.1933(6) 0.1932(7) 0.5310(5) 0.125(6) Uiso 0.5 1 d D U P A 1
C32S C 0.2288(6) 0.1586(7) 0.5405(5) 0.146(7) Uiso 0.5 1 d D U P A 1
H32D H 0.218182 0.128255 0.545054 0.219 Uiso 0.5 1 calc R U P A 1
H32E H 0.251991 0.169769 0.559959 0.219 Uiso 0.5 1 calc R U P A 1
H32F H 0.239647 0.154914 0.522685 0.219 Uiso 0.5 1 calc R U P A 1
N17S N 0.1258(5) 0.8420(5) 0.7778(4) 0.129(4) Uiso 0.5 1 d D U P B 1
C33S C 0.1467(9) 0.8755(8) 0.7824(8) 0.139(6) Uiso 0.5 1 d D U P B 1
C34S C 0.1657(7) 0.9217(6) 0.7910(5) 0.148(6) Uiso 0.5 1 d D U P B 1
H34D H 0.148783 0.940153 0.800933 0.222 Uiso 0.5 1 calc R U P B 1
H34E H 0.166090 0.937755 0.771449 0.222 Uiso 0.5 1 calc R U P B 1
H34F H 0.195248 0.918478 0.806564 0.222 Uiso 0.5 1 calc R U P B 1
N17A N 0.1381(14) 0.8761(15) 0.7760(12) 0.141(9) Uiso 0.25 1 d D U P C 2
C33A C 0.1702(12) 0.8722(15) 0.7989(10) 0.145(7) Uiso 0.25 1 d D U P C 2
C34A C 0.2093(11) 0.8518(15) 0.8216(10) 0.142(11) Uiso 0.25 1 d D U P C 2
H34G H 0.202332 0.823182 0.831074 0.214 Uiso 0.25 1 calc R U P C 2
H34H H 0.223237 0.874538 0.838910 0.214 Uiso 0.25 1 calc R U P C 2
H34I H 0.228837 0.844006 0.810162 0.214 Uiso 0.25 1 calc R U P C 2
N18S N 0.3126(8) 0.6343(9) 0.7397(6) 0.198(8) Uiso 0.5 1 d D U P D 3
C35S C 0.3094(9) 0.6474(10) 0.7133(7) 0.174(8) Uiso 0.5 1 d D U P D 3
C36S C 0.3230(11) 0.6757(14) 0.6908(8) 0.196(9) Uiso 0.5 1 d D U P D 3
N18A N 0.323(2) 0.655(2) 0.7019(16) 0.182(10) Uiso 0.2 1 d D U P E 2
C35A C 0.301(2) 0.682(3) 0.6829(18) 0.171(9) Uiso 0.2 1 d D U P E 2
C36A C 0.267(2) 0.709(3) 0.6600(18) 0.172(16) Uiso 0.2 1 d D U P E 2
N19S N 0.2858(4) 0.4369(5) 0.2128(3) 0.115(4) Uiso 0.5 1 d D U P F 1
C37S C 0.2788(8) 0.4742(8) 0.1988(6) 0.177(8) Uiso 0.5 1 d D U P F 1
C38S C 0.2519(8) 0.5029(7) 0.1734(5) 0.162(7) Uiso 0.5 1 d D U P F 1
H38A H 0.243645 0.485683 0.152814 0.243 Uiso 0.5 1 calc R U P F 1
H38B H 0.267430 0.531614 0.171904 0.243 Uiso 0.5 1 calc R U P F 1
H38C H 0.226051 0.511361 0.177897 0.243 Uiso 0.5 1 calc R U P F 1
N19A N 0.2194(13) 0.5171(14) 0.1390(10) 0.161(10) Uiso 0.25 1 d D U P G 2
C37A C 0.2447(19) 0.4973(19) 0.1311(15) 0.200(13) Uiso 0.25 1 d D U P G 2
C38A C 0.274(2) 0.461(2) 0.1271(17) 0.228(19) Uiso 0.25 1 d D U P G 2
N20S N 0.1250(5) 0.7720(7) 0.8559(4) 0.138(4) Uiso 0.5 1 d D U P H 3
C39S C 0.0972(7) 0.7540(10) 0.8316(6) 0.121(4) Uiso 0.5 1 d D U P H 3
C40S C 0.0511(5) 0.7458(8) 0.8231(5) 0.107(5) Uiso 0.5 1 d D U P H 3
N21S N 0.3594(10) 0.5602(12) 0.8114(8) 0.149(11) Uiso 0.25 1 d D U P I 1
C41S C 0.3265(10) 0.5751(12) 0.7932(7) 0.116(10) Uiso 0.25 1 d D U P I 1
C42S C 0.2993(11) 0.5955(12) 0.7627(7) 0.122(10) Uiso 0.25 1 d D U P I 1
H42A H 0.273263 0.608262 0.765056 0.182 Uiso 0.25 1 calc R U P I 1
H42B H 0.291436 0.571306 0.745754 0.182 Uiso 0.25 1 calc R U P I 1
H42C H 0.314906 0.620939 0.756620 0.182 Uiso 0.25 1 calc R U P I 1
N22S N 0.2771(6) 0.3584(6) 0.2171(4) 0.141(5) Uiso 0.5 1 d D U P J 5
C43S C 0.3045(11) 0.3837(12) 0.2135(8) 0.196(12) Uiso 0.5 1 d D U P J 5
C44S C 0.3290(7) 0.3929(9) 0.1920(6) 0.154(7) Uiso 0.5 1 d D U P J 5
O5S O 0.1975(9) 0.4951(10) 0.9323(6) 0.148(6) Uiso 0.25 1 d D U P K 2
C74S C 0.2256(12) 0.5113(14) 0.9634(7) 0.137(8) Uiso 0.25 1 d D U P K 2
H74A H 0.225543 0.546122 0.963191 0.164 Uiso 0.25 1 calc R U P K 2
H74B H 0.255166 0.500833 0.966581 0.164 Uiso 0.25 1 calc R U P K 2
C75S C 0.2151(15) 0.4954(16) 0.9917(8) 0.151(12) Uiso 0.25 1 d D U P K 2
H75A H 0.236115 0.508377 1.011652 0.227 Uiso 0.25 1 calc R U P K 2
H75B H 0.186231 0.506376 0.989328 0.227 Uiso 0.25 1 calc R U P K 2
H75C H 0.215941 0.460955 0.992727 0.227 Uiso 0.25 1 calc R U P K 2
C73S C 0.1654(13) 0.4995(14) 0.8722(7) 0.113(9) Uiso 0.25 1 d D U P K 2
H73A H 0.179303 0.514101 0.858405 0.170 Uiso 0.25 1 calc R U P K 2
H73B H 0.159894 0.466165 0.866417 0.170 Uiso 0.25 1 calc R U P K 2
H73C H 0.138146 0.515473 0.869047 0.170 Uiso 0.25 1 calc R U P K 2
C72S C 0.1904(14) 0.5029(16) 0.9025(7) 0.144(7) Uiso 0.25 1 d D U P K 2
H72A H 0.216970 0.489204 0.900947 0.172 Uiso 0.25 1 calc R U P K 2
H72B H 0.195766 0.537278 0.903511 0.172 Uiso 0.25 1 calc R U P K 2
C48S C 0.5727(10) 0.0094(11) 0.4542(6) 0.102(8) Uiso 0.25 1 d D U P . .
C47S C 0.5868(14) 0.0096(16) 0.4267(8) 0.145(13) Uiso 0.25 1 d D U P . .
N24S N 0.5945(7) 0.0114(8) 0.4029(5) 0.091(6) Uiso 0.25 1 d D U P . .
C43A C 0.3061(12) 0.3675(18) 0.2067(8) 0.124(12) Uiso 0.25 1 d D U P L 2
N22A N 0.3339(11) 0.3834(15) 0.2296(8) 0.104(9) Uiso 0.25 1 d D U P L 2
C44A C 0.2716(11) 0.3584(13) 0.1759(7) 0.123(11) Uiso 0.25 1 d D U P L 2
H44D H 0.243951 0.358786 0.179024 0.185 Uiso 0.25 1 calc R U P L 2
H44E H 0.275978 0.327490 0.167671 0.185 Uiso 0.25 1 calc R U P L 2
H44F H 0.271720 0.382746 0.160154 0.185 Uiso 0.25 1 calc R U P L 2
N22B N 0.3407(8) 0.4004(9) 0.2458(6) 0.090(6) Uiso 0.25 1 d D U P M 4
C44B C 0.304(2) 0.362(3) 0.1899(12) 0.22(2) Uiso 0.25 1 d D U P M 4
C43B C 0.333(2) 0.377(2) 0.2226(12) 0.149(19) Uiso 0.25 1 d D U P M 4
N25A N 0.3265(8) 0.0464(8) 0.1297(5) 0.124(7) Uiso 0.3 1 d D U P N 2
C50A C 0.3569(12) 0.0015(12) 0.1848(6) 0.127(11) Uiso 0.3 1 d D U P N 2
H50D H 0.333941 -0.004480 0.193237 0.190 Uiso 0.3 1 calc R U P N 2
H50E H 0.380284 0.018837 0.200966 0.190 Uiso 0.3 1 calc R U P N 2
H50F H 0.367950 -0.028557 0.180039 0.190 Uiso 0.3 1 calc R U P N 2
C49A C 0.3401(10) 0.0291(10) 0.1552(6) 0.104(8) Uiso 0.3 1 d D U P N 2
C51A C 0.2509(19) 0.1303(17) 0.4499(12) 0.162(19) Uiso 0.2 1 d D U P O 2
N26A N 0.2327(15) 0.1665(15) 0.4478(11) 0.157(14) Uiso 0.2 1 d D U P O 2
C52A C 0.2730(16) 0.0878(15) 0.4674(12) 0.136(15) Uiso 0.2 1 d D U P O 2
N23S N 0.1412(11) 0.7645(14) 0.9212(9) 0.132(12) Uiso 0.25 1 d D U P P 1
C46S C 0.1948(17) 0.7129(19) 0.9054(14) 0.19(2) Uiso 0.25 1 d D U P P 1
C45S C 0.1695(14) 0.7431(17) 0.9189(11) 0.151(14) Uiso 0.25 1 d D U P P 1
N23A N 0.1491(9) 0.7822(10) 0.9156(7) 0.100(8) Uiso 0.25 1 d D U P Q 2
C45A C 0.1737(11) 0.7591(12) 0.9341(9) 0.114(10) Uiso 0.25 1 d D U P Q 2
C46A C 0.2067(16) 0.7241(19) 0.9503(14) 0.21(2) Uiso 0.25 1 d D U P Q 2
N27A N 0.3462(15) 0.458(2) 0.8457(14) 0.118(11) Uiso 0.125 1 d D U P R 1
C53A C 0.3735(15) 0.464(2) 0.8348(14) 0.107(10) Uiso 0.125 1 d D U P R 1
C54A C 0.4174(14) 0.4584(19) 0.8345(13) 0.086(11) Uiso 0.125 1 d D U P R 1
C54B C 0.3957(18) 0.459(2) 0.8473(15) 0.101(11) Uiso 0.125 1 d D U P S 2
H54G H 0.407644 0.486632 0.840805 0.152 Uiso 0.125 1 calc R U P S 2
H54H H 0.382702 0.438149 0.828415 0.152 Uiso 0.125 1 calc R U P S 2
H54I H 0.418646 0.441467 0.864046 0.152 Uiso 0.125 1 calc R U P S 2
N27B N 0.3424(14) 0.5012(16) 0.8679(12) 0.101(11) Uiso 0.125 1 d D U P S 2
C53B C 0.3627(19) 0.4727(19) 0.8604(17) 0.108(10) Uiso 0.125 1 d D U P S 2
N28B N 0.3291(15) 0.7217(16) 0.5492(11) 0.203(18) Uiso 0.25 1 d D U P T 3
C55B C 0.3107(12) 0.7497(14) 0.5302(10) 0.122(12) Uiso 0.25 1 d D U P T 3
C56B C 0.2773(12) 0.7743(13) 0.5039(9) 0.112(11) Uiso 0.25 1 d D U P T 3
H56F H 0.288438 0.804773 0.499978 0.169 Uiso 0.25 1 calc R U P T 3
H56G H 0.252178 0.779452 0.510102 0.169 Uiso 0.25 1 calc R U P T 3
H56H H 0.269026 0.755287 0.484086 0.169 Uiso 0.25 1 calc R U P T 3

loop_
_atom_site_aniso_label
_atom_site_aniso_U_11
_atom_site_aniso_U_22
_atom_site_aniso_U_33
_atom_site_aniso_U_23
_atom_site_aniso_U_13
_atom_site_aniso_U_12
Cu1 0.0792(5) 0.0679(4) 0.0882(5) -0.0087(3) 0.0461(4) -0.0050(3)
Cu2 0.0887(5) 0.0713(4) 0.0769(4) 0.0057(3) 0.0463(4) 0.0086(3)
Cu3 0.0951(5) 0.0689(4) 0.0886(5) -0.0033(4) 0.0529(4) -0.0050(4)
Cu4 0.0704(4) 0.0909(5) 0.0737(4) -0.0135(4) 0.0336(4) 0.0027(4)
Cu5 0.0899(5) 0.0828(5) 0.0794(5) 0.0115(4) 0.0491(4) 0.0103(4)
Cu6 0.1146(7) 0.1385(8) 0.1146(7) -0.0213(6) 0.0675(6) -0.0167(6)
Cu7 0.0930(6) 0.1488(9) 0.1069(7) 0.0356(6) 0.0556(5) 0.0137(6)
Cu8 0.1115(7) 0.1335(8) 0.0997(6) -0.0008(5) 0.0654(5) 0.0084(6)
Cu9 0.1379(9) 0.1181(8) 0.1617(10) 0.0074(7) 0.0879(8) -0.0103(7)
Cu10 0.0736(5) 0.1898(10) 0.0945(6) 0.0515(6) 0.0431(5) 0.0116(6)
S1 0.0612(8) 0.0823(9) 0.0954(10) -0.0208(8) 0.0410(7) -0.0058(7)
S2 0.0624(8) 0.1088(12) 0.0711(9) 0.0012(8) 0.0364(7) 0.0068(8)
S3 0.0649(8) 0.0729(9) 0.0939(10) 0.0096(7) 0.0444(7) 0.0037(7)
S4 0.0560(7) 0.0793(9) 0.0733(8) -0.0082(7) 0.0350(6) -0.0028(6)
S5 0.0648(8) 0.0746(9) 0.0861(9) 0.0078(7) 0.0430(7) 0.0007(7)
S6 0.0593(8) 0.0782(9) 0.0952(10) -0.0134(8) 0.0399(7) -0.0021(7)
S7 0.0660(8) 0.0950(11) 0.0875(10) 0.0075(8) 0.0454(8) -0.0057(7)
S8 0.0654(9) 0.0746(10) 0.1432(15) -0.0148(10) 0.0491(10) -0.0076(7)
S9 0.0601(8) 0.1366(15) 0.0895(11) -0.0314(10) 0.0333(8) 0.0017(9)
S10 0.0670(9) 0.1129(13) 0.0934(11) 0.0255(9) 0.0459(8) 0.0141(8)
S11 0.0693(10) 0.1433(17) 0.1180(14) -0.0076(12) 0.0543(10) 0.0013(10)
S12 0.0600(9) 0.1687(19) 0.1126(14) 0.0418(13) 0.0425(9) 0.0074(10)
S13 0.0637(9) 0.198(2) 0.0728(10) -0.0062(12) 0.0355(8) -0.0082(11)
S14 0.0697(10) 0.1385(16) 0.1175(14) -0.0013(12) 0.0472(10) -0.0136(10)
S15 0.0605(9) 0.1696(18) 0.0792(10) 0.0156(11) 0.0391(8) 0.0003(10)
S16 0.0715(10) 0.1577(18) 0.1200(15) -0.0179(13) 0.0502(10) -0.0182(11)
S17 0.0594(9) 0.194(2) 0.1050(13) 0.0573(14) 0.0410(9) 0.0052(11)
S18 0.0743(11) 0.195(2) 0.1129(14) -0.0037(14) 0.0556(10) 0.0269(13)
S19 0.0645(10) 0.1301(16) 0.173(2) 0.0428(15) 0.0480(12) 0.0026(10)
S20 0.0654(10) 0.242(3) 0.0891(12) 0.0519(15) 0.0273(9) -0.0238(13)
N1 0.084(3) 0.065(3) 0.101(3) -0.002(2) 0.049(3) -0.004(2)
N2 0.078(3) 0.062(3) 0.085(3) -0.006(2) 0.044(2) -0.007(2)
N3 0.074(3) 0.073(3) 0.068(3) 0.001(2) 0.040(2) 0.000(2)
N4 0.072(3) 0.079(3) 0.067(3) 0.002(2) 0.039(2) 0.001(2)
N5 0.088(3) 0.073(3) 0.087(3) 0.005(2) 0.045(3) -0.003(2)
N6 0.079(3) 0.065(3) 0.085(3) 0.004(2) 0.047(2) 0.002(2)
N7 0.069(3) 0.097(4) 0.092(3) -0.029(3) 0.036(2) -0.006(2)
N8 0.069(3) 0.069(3) 0.077(3) -0.011(2) 0.041(2) -0.002(2)
N9 0.097(4) 0.096(3) 0.077(3) 0.014(3) 0.046(3) 0.009(3)
N10 0.077(3) 0.079(3) 0.071(3) 0.006(2) 0.044(2) 0.001(2)
C1 0.112(6) 0.100(5) 0.141(6) -0.009(4) 0.078(5) 0.017(4)
C2 0.090(4) 0.068(4) 0.122(5) -0.009(3) 0.054(4) -0.001(3)
C3 0.109(5) 0.087(5) 0.154(6) 0.013(4) 0.072(5) 0.021(4)
C4 0.111(5) 0.091(5) 0.150(6) 0.031(5) 0.062(5) 0.027(4)
C5 0.104(5) 0.095(5) 0.115(5) 0.020(4) 0.050(4) 0.005(4)
C6 0.081(4) 0.068(3) 0.106(4) 0.004(3) 0.049(3) -0.006(3)
C7 0.086(4) 0.069(3) 0.089(4) 0.002(3) 0.045(3) -0.005(3)
C8 0.077(3) 0.068(3) 0.081(3) -0.002(3) 0.047(3) -0.001(3)
C9 0.077(3) 0.077(3) 0.082(4) -0.010(3) 0.039(3) -0.002(3)
C10 0.068(3) 0.071(3) 0.091(4) -0.021(3) 0.044(3) -0.007(3)
C11 0.065(3) 0.072(3) 0.083(3) -0.006(3) 0.044(3) -0.002(2)
C12 0.073(3) 0.075(3) 0.077(3) -0.007(3) 0.037(3) -0.007(3)
C13 0.077(3) 0.068(3) 0.085(4) -0.013(3) 0.046(3) -0.009(3)
C14 0.110(5) 0.084(4) 0.089(4) 0.003(3) 0.061(4) 0.001(3)
C15 0.090(4) 0.079(3) 0.069(3) -0.002(3) 0.044(3) -0.005(3)
C16 0.097(4) 0.082(3) 0.083(4) -0.006(3) 0.056(3) 0.000(3)
C17 0.093(4) 0.077(3) 0.090(4) -0.007(3) 0.054(3) -0.002(3)
C18 0.089(4) 0.069(3) 0.082(4) -0.008(3) 0.049(3) -0.003(3)
C19 0.071(3) 0.074(3) 0.065(3) -0.004(3) 0.035(3) -0.005(3)
C20 0.079(4) 0.076(3) 0.065(3) -0.002(3) 0.038(3) -0.002(3)
C21 0.075(3) 0.075(3) 0.072(3) 0.002(3) 0.042(3) 0.001(3)
C22 0.077(3) 0.076(3) 0.076(3) 0.005(3) 0.044(3) 0.005(3)
C23 0.070(3) 0.088(4) 0.076(3) 0.004(3) 0.042(3) 0.004(3)
C24 0.069(3) 0.083(4) 0.069(3) -0.003(3) 0.038(3) -0.005(3)
C25 0.068(3) 0.087(4) 0.070(3) 0.002(3) 0.035(3) 0.007(3)
C26 0.076(3) 0.087(4) 0.068(3) 0.007(3) 0.038(3) 0.008(3)
C27 0.148(7) 0.118(6) 0.142(7) -0.036(5) 0.094(6) -0.048(5)
C28 0.113(5) 0.078(4) 0.107(5) -0.001(3) 0.061(4) -0.016(3)
C29 0.118(5) 0.097(5) 0.124(5) 0.005(4) 0.074(5) -0.029(4)
C30 0.102(5) 0.100(5) 0.097(4) 0.013(3) 0.058(4) -0.008(4)
C31 0.093(4) 0.089(4) 0.087(4) 0.002(3) 0.052(3) -0.004(3)
C32 0.080(4) 0.071(3) 0.085(4) 0.006(3) 0.046(3) 0.001(3)
C33 0.081(4) 0.071(3) 0.082(4) -0.001(3) 0.043(3) 0.001(3)
C34 0.079(3) 0.071(3) 0.078(3) -0.001(3) 0.044(3) -0.002(3)
C35 0.082(4) 0.066(3) 0.091(4) -0.002(3) 0.051(3) -0.002(3)
C36 0.079(3) 0.065(3) 0.089(4) -0.002(3) 0.049(3) 0.000(3)
C37 0.066(3) 0.070(3) 0.082(4) 0.001(3) 0.042(3) -0.002(2)
C38 0.071(3) 0.078(3) 0.079(4) 0.006(3) 0.042(3) 0.005(3)
C39 0.077(3) 0.066(3) 0.086(4) 0.006(3) 0.042(3) 0.005(3)
C40 0.091(5) 0.169(8) 0.110(5) -0.033(5) 0.007(4) -0.005(5)
C41 0.073(4) 0.117(5) 0.108(4) -0.035(4) 0.029(3) -0.002(4)
C42 0.076(4) 0.131(6) 0.140(6) -0.057(5) 0.041(4) -0.036(4)
C43 0.091(5) 0.108(5) 0.156(6) -0.043(5) 0.052(5) -0.021(4)
C44 0.084(4) 0.085(4) 0.128(5) -0.020(4) 0.049(4) -0.017(3)
C45 0.073(3) 0.080(4) 0.096(4) -0.022(3) 0.043(3) -0.005(3)
C46 0.071(3) 0.079(4) 0.083(4) -0.013(3) 0.042(3) -0.004(3)
C47 0.065(3) 0.065(3) 0.069(3) -0.005(2) 0.033(2) 0.003(2)
C48 0.060(3) 0.080(4) 0.076(3) -0.010(3) 0.037(3) -0.005(3)
C49 0.069(3) 0.082(4) 0.070(3) -0.009(3) 0.038(3) -0.006(3)
C50 0.056(3) 0.071(3) 0.069(3) -0.002(2) 0.031(2) 0.002(2)
C51 0.063(3) 0.069(3) 0.074(3) -0.004(2) 0.039(2) 0.000(2)
C52 0.062(3) 0.072(3) 0.076(3) -0.006(3) 0.038(3) 0.003(2)
C53 0.117(6) 0.130(6) 0.108(6) 0.021(5) 0.035(5) 0.029(5)
C54 0.096(4) 0.116(5) 0.083(4) 0.018(3) 0.040(3) 0.009(4)
C55 0.103(5) 0.136(6) 0.093(5) 0.019(4) 0.037(4) 0.007(4)
C56 0.113(5) 0.133(6) 0.089(5) 0.000(4) 0.030(4) -0.009(5)
C57 0.097(5) 0.118(5) 0.084(4) 0.004(3) 0.035(3) -0.002(4)
C58 0.090(4) 0.091(4) 0.078(4) 0.008(3) 0.043(3) 0.000(3)
C59 0.090(4) 0.088(4) 0.083(4) 0.006(3) 0.052(3) 0.004(3)
C60 0.080(3) 0.076(3) 0.076(3) 0.004(3) 0.049(3) 0.006(3)
C61 0.082(3) 0.073(3) 0.076(3) 0.004(3) 0.049(3) 0.002(3)
C62 0.078(3) 0.070(3) 0.088(4) 0.002(3) 0.052(3) 0.000(3)
C63 0.071(3) 0.071(3) 0.077(3) -0.001(3) 0.044(3) 0.005(2)
C64 0.075(3) 0.069(3) 0.085(4) 0.008(3) 0.048(3) 0.001(3)
C65 0.071(3) 0.076(3) 0.080(3) 0.002(3) 0.043(3) 0.003(3)
C66 0.052(3) 0.090(4) 0.094(4) -0.014(3) 0.039(3) 0.005(3)
C67 0.055(3) 0.092(4) 0.087(4) -0.011(3) 0.042(3) 0.004(3)
C68 0.063(3) 0.092(3) 0.088(3) -0.004(3) 0.049(3) 0.004(3)
C69 0.057(3) 0.109(4) 0.087(3) 0.008(3) 0.043(3) 0.010(3)
C70 0.049(3) 0.097(4) 0.079(3) 0.010(3) 0.036(2) 0.001(3)
C71 0.059(3) 0.095(4) 0.080(3) 0.003(3) 0.042(3) -0.007(3)
C72 0.062(3) 0.075(3) 0.105(4) 0.000(3) 0.046(3) -0.004(3)
C73 0.051(3) 0.072(3) 0.090(3) -0.008(3) 0.034(3) -0.009(2)
C74 0.054(3) 0.081(3) 0.078(3) 0.002(3) 0.027(3) -0.012(2)
C75 0.053(3) 0.096(4) 0.071(3) -0.009(3) 0.029(2) -0.006(3)
C76 0.052(3) 0.087(3) 0.071(3) 0.006(3) 0.029(2) -0.002(3)
C77 0.054(3) 0.081(3) 0.079(3) 0.001(3) 0.031(3) 0.008(2)
C78 0.053(3) 0.079(3) 0.090(3) 0.012(3) 0.034(3) 0.005(3)
C79 0.057(3) 0.074(3) 0.102(4) 0.004(3) 0.047(3) 0.007(3)
C80 0.058(3) 0.085(3) 0.085(3) 0.000(3) 0.039(3) 0.012(3)
C81 0.043(3) 0.074(3) 0.097(3) -0.008(3) 0.037(3) 0.001(2)
C82 0.048(3) 0.097(4) 0.077(3) -0.004(3) 0.038(2) 0.000(3)
C83 0.047(3) 0.075(3) 0.095(3) 0.011(3) 0.038(3) 0.000(2)
C84 0.040(2) 0.081(3) 0.081(3) -0.018(3) 0.029(2) -0.008(2)
C85 0.044(3) 0.090(3) 0.076(3) 0.008(3) 0.032(2) 0.001(2)
N11 0.073(3) 0.068(3) 0.090(3) -0.015(2) 0.046(2) -0.003(2)
N12 0.070(3) 0.066(3) 0.091(3) -0.008(2) 0.043(2) 0.000(2)
N13 0.088(3) 0.075(3) 0.077(3) 0.007(2) 0.051(2) 0.012(2)
N14 0.084(3) 0.071(3) 0.074(3) 0.011(2) 0.048(2) 0.006(2)
N15 0.086(3) 0.058(3) 0.086(3) 0.005(2) 0.044(2) -0.003(2)
N16 0.079(3) 0.061(3) 0.091(3) -0.005(2) 0.047(3) -0.004(2)
N17 0.072(3) 0.091(3) 0.073(3) -0.017(2) 0.035(2) 0.000(2)
N18 0.070(3) 0.102(4) 0.075(3) -0.017(3) 0.032(2) 0.010(3)
N19 0.090(3) 0.086(3) 0.072(3) 0.012(2) 0.042(3) 0.015(3)
N20 0.085(3) 0.080(3) 0.089(3) 0.013(3) 0.050(3) 0.013(2)
C101 0.095(4) 0.082(4) 0.109(5) -0.023(3) 0.060(4) -0.024(3)
C102 0.079(4) 0.071(3) 0.088(3) -0.024(3) 0.042(3) -0.004(3)
C103 0.078(4) 0.078(4) 0.099(4) -0.022(3) 0.044(3) -0.003(3)
C104 0.089(4) 0.083(4) 0.085(4) -0.019(3) 0.041(3) -0.003(3)
C105 0.079(4) 0.075(4) 0.086(3) -0.013(3) 0.044(3) -0.001(3)
C106 0.074(3) 0.069(3) 0.090(3) -0.010(3) 0.046(3) 0.001(3)
C107 0.071(3) 0.070(3) 0.088(3) -0.007(3) 0.045(3) -0.003(3)
C108 0.069(3) 0.063(3) 0.085(3) -0.003(3) 0.040(3) 0.001(2)
C109 0.070(3) 0.072(3) 0.086(3) -0.006(3) 0.043(3) -0.006(3)
C110 0.069(3) 0.069(3) 0.085(4) -0.009(3) 0.042(3) -0.003(3)
C111 0.058(3) 0.065(3) 0.089(3) -0.007(3) 0.038(3) 0.004(2)
C112 0.067(3) 0.076(3) 0.093(4) 0.000(3) 0.047(3) 0.002(3)
C113 0.068(3) 0.074(3) 0.081(3) -0.006(3) 0.039(3) 0.002(3)
C114 0.114(5) 0.102(5) 0.094(5) 0.006(4) 0.039(4) 0.002(4)
C115 0.089(4) 0.088(4) 0.081(4) 0.011(3) 0.047(3) 0.011(3)
C116 0.095(4) 0.102(4) 0.081(4) 0.018(3) 0.046(3) 0.025(3)
C117 0.120(5) 0.078(4) 0.096(4) 0.021(3) 0.063(4) 0.024(4)
C118 0.117(5) 0.074(3) 0.091(4) 0.007(3) 0.062(3) 0.009(3)
C119 0.098(4) 0.072(3) 0.081(3) 0.012(3) 0.060(3) 0.009(3)
C120 0.094(4) 0.075(3) 0.077(3) 0.003(3) 0.056(3) -0.002(3)
C121 0.082(3) 0.076(3) 0.068(3) 0.001(3) 0.043(3) -0.001(3)
C122 0.080(3) 0.073(3) 0.076(3) 0.000(3) 0.043(3) -0.002(3)
C123 0.070(3) 0.073(3) 0.081(3) 0.006(3) 0.045(3) -0.002(3)
C124 0.073(3) 0.087(4) 0.073(3) 0.003(3) 0.047(3) 0.000(3)
C125 0.085(4) 0.090(4) 0.090(4) 0.008(3) 0.040(3) -0.018(3)
C126 0.099(4) 0.080(4) 0.096(4) 0.017(3) 0.045(3) -0.009(3)
C127 0.115(5) 0.076(4) 0.090(4) -0.005(3) 0.039(4) 0.014(4)
C128 0.090(4) 0.061(3) 0.093(4) 0.000(3) 0.046(3) -0.003(3)
C129 0.094(4) 0.065(3) 0.092(4) 0.001(3) 0.043(3) 0.006(3)
C130 0.113(5) 0.070(4) 0.098(4) -0.007(3) 0.060(4) 0.000(3)
C131 0.103(4) 0.067(3) 0.089(4) 0.000(3) 0.049(3) 0.002(3)
C132 0.084(4) 0.061(3) 0.098(4) 0.000(3) 0.049(3) -0.005(3)
C133 0.082(4) 0.062(3) 0.096(4) 0.004(3) 0.047(3) -0.004(3)
C134 0.070(3) 0.068(3) 0.098(4) -0.005(3) 0.042(3) -0.004(3)
C135 0.080(4) 0.074(4) 0.097(4) -0.006(3) 0.042(3) -0.001(3)
C136 0.085(4) 0.071(4) 0.108(4) -0.012(3) 0.046(3) -0.004(3)
C137 0.072(3) 0.067(3) 0.115(4) -0.002(3) 0.046(3) -0.006(3)
C138 0.077(4) 0.088(4) 0.113(5) -0.015(3) 0.032(4) 0.003(3)
C139 0.091(4) 0.087(4) 0.106(4) -0.018(4) 0.040(3) 0.000(3)
C140 0.105(5) 0.107(5) 0.099(5) 0.000(4) 0.061(4) 0.018(4)
C141 0.075(4) 0.104(4) 0.076(4) -0.013(3) 0.035(3) 0.001(3)
C142 0.079(4) 0.101(4) 0.088(4) -0.007(3) 0.039(3) 0.004(3)
C143 0.091(4) 0.107(5) 0.086(4) -0.006(4) 0.038(3) -0.002(4)
C144 0.104(5) 0.084(4) 0.097(4) -0.010(3) 0.048(4) 0.001(3)
C145 0.081(4) 0.088(4) 0.076(4) -0.012(3) 0.033(3) -0.002(3)
C146 0.086(4) 0.090(4) 0.085(4) -0.017(3) 0.036(3) 0.005(3)
C147 0.071(3) 0.101(4) 0.077(4) -0.015(3) 0.032(3) 0.010(3)
C148 0.079(4) 0.119(5) 0.081(4) -0.011(3) 0.042(3) 0.022(4)
C149 0.081(4) 0.118(5) 0.076(4) -0.011(3) 0.039(3) 0.014(3)
C150 0.061(3) 0.110(5) 0.076(3) -0.024(3) 0.027(3) 0.009(3)
C151 0.071(4) 0.116(5) 0.097(4) -0.014(3) 0.033(3) 0.018(3)
C152 0.080(4) 0.113(5) 0.087(4) -0.007(3) 0.037(3) 0.022(3)
C153 0.103(5) 0.088(4) 0.097(4) 0.012(3) 0.058(4) 0.000(4)
C154 0.086(4) 0.079(3) 0.081(4) 0.014(3) 0.041(3) 0.010(3)
C155 0.093(4) 0.088(4) 0.090(4) 0.016(3) 0.048(3) 0.006(3)
C156 0.106(5) 0.083(4) 0.099(4) 0.008(3) 0.051(4) 0.001(3)
C157 0.105(5) 0.084(4) 0.092(4) 0.004(3) 0.055(4) 0.007(3)
C158 0.089(4) 0.084(4) 0.079(4) 0.012(3) 0.043(3) 0.014(3)
C159 0.096(4) 0.086(4) 0.083(4) 0.013(3) 0.049(3) 0.011(3)
C160 0.077(4) 0.092(4) 0.080(4) 0.015(3) 0.048(3) 0.009(3)
C161 0.100(4) 0.088(4) 0.094(4) 0.010(3) 0.058(4) 0.017(3)
C162 0.084(4) 0.102(4) 0.086(4) 0.005(3) 0.053(3) 0.013(3)
C163 0.075(4) 0.100(4) 0.083(4) 0.016(3) 0.046(3) 0.015(3)
C164 0.077(4) 0.092(4) 0.076(4) 0.009(3) 0.039(3) 0.009(3)
C165 0.080(4) 0.089(4) 0.078(4) 0.011(3) 0.047(3) 0.010(3)
C166 0.047(3) 0.081(3) 0.077(3) 0.004(3) 0.032(2) -0.003(2)
C167 0.052(3) 0.080(3) 0.075(3) -0.006(3) 0.033(2) -0.006(2)
C168 0.046(3) 0.074(3) 0.075(3) -0.007(2) 0.029(2) -0.011(2)
C169 0.051(3) 0.070(3) 0.086(3) -0.004(2) 0.038(3) -0.005(2)
C170 0.052(3) 0.072(3) 0.090(3) 0.005(3) 0.038(3) -0.003(2)
C171 0.050(3) 0.083(3) 0.084(3) 0.009(3) 0.040(2) 0.003(2)
C172 0.059(3) 0.097(4) 0.084(3) 0.016(3) 0.043(3) 0.009(3)
C173 0.064(3) 0.107(4) 0.080(4) -0.004(3) 0.048(3) 0.004(3)
C174 0.051(3) 0.099(4) 0.078(3) -0.004(3) 0.036(2) 0.006(3)
C175 0.050(3) 0.106(4) 0.087(4) -0.027(3) 0.035(3) 0.000(3)
C176 0.055(3) 0.092(4) 0.097(4) -0.020(3) 0.038(3) 0.004(3)
C177 0.047(3) 0.073(3) 0.098(3) -0.013(3) 0.034(3) 0.004(2)
C178 0.048(3) 0.073(3) 0.111(4) -0.008(3) 0.041(3) -0.002(2)
C179 0.054(3) 0.072(3) 0.095(4) 0.003(3) 0.040(3) 0.002(2)
C180 0.046(3) 0.080(3) 0.076(3) 0.005(2) 0.030(2) 0.000(2)
C181 0.043(2) 0.073(3) 0.083(3) -0.001(2) 0.033(2) 0.000(2)
C182 0.041(2) 0.075(3) 0.076(3) -0.002(2) 0.032(2) -0.003(2)
C183 0.046(3) 0.083(3) 0.082(3) 0.001(2) 0.038(2) -0.002(2)
C184 0.045(3) 0.083(3) 0.080(3) -0.007(2) 0.034(2) -0.003(2)
C185 0.046(3) 0.077(3) 0.080(3) -0.006(2) 0.033(2) 0.005(2)
N21 0.119(5) 0.145(5) 0.110(5) -0.018(4) 0.060(4) -0.020(4)
N22 0.091(4) 0.120(4) 0.096(4) -0.014(3) 0.054(3) -0.004(3)
N23 0.131(5) 0.156(6) 0.130(5) 0.040(4) 0.072(5) -0.007(4)
N24 0.087(4) 0.139(5) 0.110(4) 0.041(4) 0.052(3) 0.011(3)
N25 0.104(4) 0.152(5) 0.096(4) 0.003(4) 0.064(3) 0.011(4)
N26 0.091(4) 0.140(5) 0.083(4) 0.004(3) 0.052(3) 0.013(3)
N27 0.145(7) 0.142(7) 0.201(8) 0.010(6) 0.109(6) 0.007(5)
N28 0.118(5) 0.100(4) 0.156(6) -0.008(4) 0.088(4) -0.017(3)
N29 0.077(4) 0.207(7) 0.120(4) 0.075(4) 0.057(3) 0.019(4)
N30 0.074(3) 0.161(6) 0.107(4) 0.040(4) 0.049(3) 0.009(3)
C201 0.204(12) 0.191(10) 0.174(11) -0.027(8) 0.052(9) -0.088(9)
C202 0.134(7) 0.173(7) 0.116(6) -0.026(5) 0.055(5) -0.033(6)
C203 0.119(7) 0.187(8) 0.123(7) -0.044(6) 0.042(5) -0.024(6)
C204 0.118(6) 0.181(8) 0.117(6) -0.031(6) 0.037(5) -0.005(6)
C205 0.112(6) 0.154(7) 0.118(6) -0.021(5) 0.040(4) -0.006(5)
C206 0.111(5) 0.136(6) 0.109(5) -0.028(4) 0.063(4) -0.006(4)
C207 0.102(5) 0.128(6) 0.106(5) -0.021(4) 0.059(4) 0.000(4)
C208 0.083(4) 0.123(5) 0.103(5) -0.013(4) 0.056(3) -0.012(4)
C209 0.099(4) 0.104(5) 0.115(5) -0.004(4) 0.071(4) 0.000(3)
C210 0.078(4) 0.126(5) 0.109(5) 0.007(4) 0.057(4) 0.006(4)
C211 0.073(3) 0.124(5) 0.092(4) 0.000(3) 0.049(3) -0.001(3)
C212 0.075(4) 0.127(6) 0.113(5) -0.024(4) 0.052(3) -0.008(3)
C213 0.072(4) 0.131(6) 0.114(5) -0.018(4) 0.049(4) 0.002(4)
C214 0.201(11) 0.245(13) 0.160(8) 0.017(8) 0.114(9) -0.061(10)
C215 0.143(7) 0.176(8) 0.133(6) 0.031(5) 0.067(6) -0.030(6)
C216 0.230(11) 0.207(10) 0.176(8) 0.005(7) 0.111(8) -0.078(8)
C217 0.263(12) 0.212(10) 0.175(9) -0.017(8) 0.114(9) -0.102(9)
C218 0.228(11) 0.199(10) 0.159(8) -0.006(7) 0.099(8) -0.076(8)
C219 0.150(8) 0.154(8) 0.134(6) 0.021(5) 0.078(6) -0.024(6)
C220 0.124(7) 0.148(7) 0.134(7) 0.021(5) 0.075(6) -0.004(5)
C221 0.080(4) 0.142(6) 0.105(5) 0.031(4) 0.058(3) 0.010(4)
C222 0.083(4) 0.132(6) 0.111(5) 0.031(4) 0.047(4) 0.007(4)
C223 0.075(4) 0.140(6) 0.101(5) 0.033(4) 0.044(3) 0.005(4)
C224 0.065(3) 0.151(6) 0.101(5) 0.038(4) 0.048(3) 0.015(3)
C225 0.076(4) 0.165(7) 0.134(6) 0.051(5) 0.055(4) 0.016(4)
C226 0.079(4) 0.146(6) 0.115(5) 0.044(5) 0.046(4) 0.019(4)
C227 0.212(11) 0.155(8) 0.211(11) -0.022(7) 0.171(10) 0.006(7)
C228 0.116(6) 0.163(6) 0.109(6) 0.000(5) 0.073(5) 0.011(5)
C229 0.148(7) 0.167(7) 0.125(6) 0.014(6) 0.099(6) 0.008(6)
C230 0.161(9) 0.190(9) 0.166(8) 0.050(7) 0.116(7) 0.040(7)
C231 0.160(8) 0.172(7) 0.157(7) 0.057(6) 0.113(6) 0.046(6)
C232 0.119(6) 0.153(6) 0.105(5) 0.026(5) 0.071(5) 0.031(5)
C233 0.109(5) 0.150(6) 0.101(5) 0.032(5) 0.065(4) 0.032(5)
C234 0.081(4) 0.135(6) 0.082(4) 0.005(4) 0.047(3) 0.012(4)
C235 0.101(5) 0.158(7) 0.073(4) -0.005(4) 0.045(3) 0.002(4)
C236 0.079(4) 0.151(6) 0.079(4) -0.003(4) 0.038(3) 0.001(4)
C237 0.068(4) 0.172(7) 0.068(3) 0.003(4) 0.036(3) 0.005(4)
C238 0.076(4) 0.184(8) 0.079(4) -0.010(4) 0.044(3) -0.008(4)
C239 0.079(4) 0.157(7) 0.088(4) -0.007(4) 0.047(3) -0.004(4)
C240 0.262(17) 0.277(19) 0.248(14) 0.066(14) 0.154(14) 0.140(15)
C241 0.204(11) 0.180(10) 0.247(11) 0.029(9) 0.156(10) 0.058(8)
C242 0.237(13) 0.224(13) 0.269(13) 0.042(11) 0.186(12) 0.077(10)
C243 0.243(13) 0.210(13) 0.266(13) 0.039(10) 0.198(12) 0.058(10)
C244 0.204(10) 0.168(9) 0.223(10) 0.009(8) 0.166(9) 0.021(7)
C245 0.157(8) 0.135(7) 0.193(8) 0.020(6) 0.127(7) 0.009(5)
C246 0.153(7) 0.115(6) 0.176(8) 0.008(5) 0.116(7) -0.001(5)
C247 0.108(5) 0.112(5) 0.127(6) -0.003(4) 0.073(5) -0.011(4)
C248 0.119(6) 0.125(6) 0.128(6) -0.023(5) 0.075(5) -0.032(4)
C249 0.100(5) 0.129(5) 0.115(5) -0.001(5) 0.060(4) -0.020(4)
C250 0.081(4) 0.130(5) 0.106(5) -0.004(4) 0.049(4) -0.014(4)
C251 0.084(4) 0.126(5) 0.119(5) 0.011(4) 0.056(4) -0.004(4)
C252 0.106(5) 0.110(5) 0.125(6) 0.000(4) 0.075(5) -0.007(4)
C253 0.092(6) 0.278(12) 0.117(6) 0.066(6) 0.044(5) 0.032(7)
C254 0.081(5) 0.213(8) 0.139(6) 0.071(6) 0.056(4) 0.028(5)
C255 0.088(5) 0.222(9) 0.171(8) 0.093(6) 0.064(6) 0.044(6)
C256 0.120(7) 0.216(10) 0.206(9) 0.068(7) 0.080(7) 0.051(7)
C257 0.089(5) 0.200(8) 0.195(8) 0.044(7) 0.070(5) 0.027(5)
C258 0.079(5) 0.179(8) 0.152(6) 0.059(5) 0.065(5) 0.023(5)
C259 0.084(5) 0.164(7) 0.136(6) 0.042(5) 0.064(4) 0.014(4)
C260 0.066(3) 0.160(7) 0.097(4) 0.032(4) 0.043(3) 0.002(4)
C261 0.074(4) 0.163(7) 0.090(4) 0.023(4) 0.046(3) 0.009(4)
C262 0.069(4) 0.174(7) 0.092(4) 0.032(4) 0.050(3) 0.006(4)
C263 0.066(3) 0.147(6) 0.090(4) 0.022(4) 0.042(3) 0.004(4)
C264 0.073(4) 0.171(7) 0.080(4) 0.025(4) 0.046(3) 0.011(4)
C265 0.067(4) 0.171(7) 0.101(4) 0.028(5) 0.049(3) 0.013(4)
C266 0.064(4) 0.132(5) 0.101(4) 0.000(4) 0.040(3) 0.000(4)
C267 0.059(3) 0.129(5) 0.113(4) 0.011(4) 0.047(3) -0.003(3)
C268 0.062(3) 0.144(5) 0.093(4) 0.015(4) 0.045(3) -0.003(3)
C269 0.064(4) 0.162(6) 0.099(4) 0.027(4) 0.049(3) -0.001(4)
C270 0.059(3) 0.174(6) 0.086(4) 0.019(4) 0.045(3) 0.001(4)
C271 0.061(4) 0.165(5) 0.086(4) 0.013(4) 0.046(3) -0.002(4)
C272 0.056(3) 0.185(6) 0.079(4) -0.007(4) 0.037(3) -0.011(4)
C273 0.058(3) 0.163(6) 0.089(4) -0.013(4) 0.044(3) -0.003(4)
C274 0.059(3) 0.147(5) 0.087(4) 0.006(4) 0.038(3) 0.009(3)
C275 0.062(4) 0.138(5) 0.110(4) 0.014(4) 0.041(3) 0.010(4)
C276 0.059(3) 0.134(5) 0.093(4) 0.021(4) 0.040(3) 0.012(3)
C277 0.050(3) 0.146(5) 0.082(4) 0.015(3) 0.028(3) 0.003(3)
C278 0.053(3) 0.161(5) 0.077(4) 0.010(4) 0.031(3) 0.004(4)
C279 0.048(3) 0.154(5) 0.074(4) 0.003(4) 0.027(3) -0.005(4)
C280 0.058(3) 0.143(5) 0.086(4) -0.003(3) 0.033(3) -0.009(3)
C281 0.048(3) 0.135(5) 0.085(4) -0.005(3) 0.036(3) -0.006(3)
C282 0.047(3) 0.138(5) 0.094(4) 0.008(3) 0.039(3) -0.008(3)
C283 0.046(3) 0.152(5) 0.079(3) 0.001(3) 0.037(3) -0.003(3)
C284 0.043(3) 0.139(5) 0.096(4) 0.003(3) 0.035(3) 0.000(3)
C285 0.046(3) 0.137(5) 0.086(4) 0.015(3) 0.032(3) 0.000(3)
N31 0.146(6) 0.128(5) 0.165(6) -0.005(4) 0.106(5) -0.011(4)
N32 0.105(4) 0.132(5) 0.111(5) -0.022(4) 0.064(4) -0.016(4)
N33 0.082(4) 0.140(5) 0.115(4) 0.048(4) 0.051(3) 0.021(3)
N34 0.075(3) 0.144(5) 0.099(3) 0.042(4) 0.047(3) 0.016(3)
N35 0.106(4) 0.165(6) 0.092(4) -0.008(4) 0.061(3) 0.013(4)
N36 0.104(4) 0.124(4) 0.107(4) 0.001(4) 0.071(3) 0.007(3)
N37 0.166(7) 0.150(7) 0.178(6) 0.005(6) 0.102(6) -0.041(5)
N38 0.095(4) 0.116(5) 0.154(6) 0.031(4) 0.068(4) 0.005(3)
N39 0.091(4) 0.169(6) 0.105(4) 0.044(4) 0.055(3) 0.016(4)
N40 0.079(4) 0.184(7) 0.096(4) 0.048(4) 0.040(3) 0.003(4)
C301 0.169(9) 0.173(9) 0.192(9) -0.028(7) 0.130(8) -0.006(7)
C302 0.185(9) 0.124(7) 0.205(9) -0.008(6) 0.131(7) 0.007(6)
C303 0.238(11) 0.193(10) 0.253(11) 0.024(8) 0.162(9) 0.045(8)
C304 0.275(13) 0.196(11) 0.255(12) 0.030(9) 0.172(10) 0.055(9)
C305 0.218(10) 0.169(9) 0.232(11) 0.045(7) 0.153(9) 0.029(7)
C306 0.174(8) 0.121(6) 0.182(8) -0.002(5) 0.123(7) -0.001(5)
C307 0.133(7) 0.134(6) 0.125(6) -0.003(5) 0.076(6) -0.010(5)
C308 0.094(5) 0.140(5) 0.092(5) -0.018(4) 0.050(4) -0.014(4)
C309 0.093(5) 0.146(6) 0.100(5) -0.013(4) 0.060(4) -0.012(4)
C310 0.089(5) 0.150(6) 0.104(5) -0.010(4) 0.054(4) -0.008(4)
C311 0.077(4) 0.145(5) 0.098(5) -0.022(4) 0.041(4) -0.020(4)
C312 0.088(5) 0.146(6) 0.111(5) -0.024(5) 0.056(4) -0.027(4)
C313 0.098(5) 0.134(6) 0.117(6) -0.018(5) 0.060(4) -0.026(4)
C314 0.130(7) 0.170(9) 0.155(8) 0.063(6) 0.077(6) 0.057(6)
C315 0.093(5) 0.152(7) 0.132(5) 0.063(5) 0.060(4) 0.028(5)
C316 0.083(5) 0.178(8) 0.132(5) 0.058(6) 0.050(4) 0.026(5)
C317 0.080(5) 0.186(8) 0.107(5) 0.042(5) 0.031(4) 0.007(5)
C318 0.088(4) 0.168(7) 0.093(4) 0.046(4) 0.044(4) 0.015(4)
C319 0.081(4) 0.149(6) 0.098(4) 0.045(4) 0.044(3) 0.021(4)
C320 0.076(4) 0.149(6) 0.097(4) 0.032(4) 0.046(3) 0.014(4)
C321 0.071(4) 0.142(6) 0.096(4) 0.037(4) 0.046(3) 0.011(4)
C322 0.087(4) 0.170(7) 0.091(4) 0.050(5) 0.051(4) 0.023(4)
C323 0.075(4) 0.166(7) 0.096(4) 0.041(4) 0.052(3) 0.019(4)
C324 0.062(3) 0.148(6) 0.094(4) 0.037(4) 0.038(3) 0.000(3)
C325 0.073(4) 0.138(6) 0.089(4) 0.021(4) 0.039(3) -0.005(4)
C326 0.072(4) 0.144(6) 0.100(4) 0.038(4) 0.043(3) 0.008(4)
C327 0.134(7) 0.174(8) 0.109(6) -0.018(5) 0.052(5) 0.010(6)
C328 0.130(6) 0.155(6) 0.116(6) -0.028(5) 0.074(4) 0.001(5)
C329 0.143(7) 0.174(7) 0.112(6) -0.033(5) 0.075(5) -0.024(6)
C330 0.151(8) 0.153(7) 0.128(7) -0.037(5) 0.076(5) -0.025(6)
C331 0.141(6) 0.145(6) 0.117(6) -0.022(5) 0.086(5) -0.010(5)
C332 0.118(5) 0.138(6) 0.106(5) -0.014(4) 0.080(4) -0.007(4)
C333 0.101(5) 0.123(5) 0.104(5) 0.008(4) 0.065(4) 0.011(4)
C334 0.094(4) 0.126(5) 0.096(4) 0.007(4) 0.062(3) 0.012(4)
C335 0.096(5) 0.142(6) 0.133(6) 0.011(5) 0.075(4) 0.020(4)
C336 0.080(4) 0.160(6) 0.115(5) 0.017(5) 0.059(4) 0.024(4)
C337 0.083(4) 0.157(6) 0.106(5) 0.013(4) 0.065(3) 0.026(4)
C338 0.099(5) 0.149(6) 0.081(4) 0.005(4) 0.055(3) 0.015(4)
C339 0.093(4) 0.132(5) 0.095(4) 0.001(4) 0.056(3) 0.021(4)
C340 0.333(19) 0.236(15) 0.205(10) -0.026(11) 0.119(12) -0.149(14)
C341 0.225(10) 0.169(9) 0.196(8) 0.018(7) 0.109(8) -0.073(8)
C342 0.272(13) 0.205(11) 0.225(9) 0.028(8) 0.119(9) -0.085(10)
C343 0.228(11) 0.214(11) 0.213(9) 0.041(9) 0.118(9) -0.059(8)
C344 0.179(8) 0.159(8) 0.189(8) 0.037(6) 0.116(7) -0.011(6)
C345 0.124(6) 0.126(6) 0.155(6) 0.022(5) 0.090(6) -0.004(5)
C346 0.101(5) 0.133(6) 0.144(6) 0.025(5) 0.070(5) 0.006(4)
C347 0.079(4) 0.132(6) 0.153(6) 0.031(5) 0.061(4) 0.000(4)
C348 0.083(5) 0.146(7) 0.165(7) 0.055(6) 0.045(4) -0.002(4)
C349 0.076(4) 0.148(7) 0.149(7) 0.046(5) 0.039(4) -0.002(4)
C350 0.068(4) 0.131(6) 0.162(6) 0.041(5) 0.051(4) 0.002(4)
C351 0.077(4) 0.129(6) 0.135(6) 0.032(5) 0.053(4) 0.001(4)
C352 0.085(4) 0.118(5) 0.135(6) 0.019(4) 0.058(4) -0.002(4)
C353 0.143(8) 0.178(8) 0.149(8) 0.050(6) 0.105(7) 0.015(6)
C354 0.131(7) 0.186(8) 0.146(7) 0.031(6) 0.098(6) 0.019(6)
C355 0.239(13) 0.216(10) 0.208(11) -0.007(9) 0.177(10) -0.033(10)
C356 0.232(13) 0.216(11) 0.240(12) -0.013(10) 0.181(11) -0.032(10)
C357 0.146(8) 0.179(9) 0.182(9) 0.012(7) 0.102(7) -0.009(7)
C358 0.101(6) 0.181(7) 0.132(7) 0.043(6) 0.067(5) 0.016(5)
C359 0.083(5) 0.187(9) 0.121(6) 0.036(5) 0.046(5) 0.004(5)
C360 0.076(4) 0.180(7) 0.087(4) 0.042(4) 0.030(3) -0.010(4)
C361 0.072(4) 0.181(7) 0.095(4) 0.033(4) 0.038(4) -0.010(4)
C362 0.077(4) 0.181(7) 0.096(5) 0.040(4) 0.036(4) -0.018(4)
C363 0.069(4) 0.178(7) 0.095(4) 0.044(4) 0.030(4) -0.013(4)
C364 0.088(5) 0.183(7) 0.095(5) 0.038(4) 0.032(4) -0.023(5)
C365 0.098(5) 0.178(7) 0.096(5) 0.036(5) 0.036(4) -0.018(5)
C366 0.062(3) 0.139(5) 0.094(4) -0.001(4) 0.043(3) -0.006(3)
C367 0.052(3) 0.131(5) 0.094(4) 0.013(3) 0.039(3) 0.003(3)
C368 0.051(3) 0.138(5) 0.100(4) 0.021(4) 0.035(3) 0.008(3)
C369 0.049(3) 0.148(5) 0.088(4) 0.027(4) 0.036(3) 0.006(3)
C370 0.043(3) 0.142(5) 0.080(4) 0.024(3) 0.029(3) 0.012(3)
C371 0.048(3) 0.174(6) 0.073(4) 0.019(4) 0.032(3) 0.015(4)
C372 0.056(3) 0.163(6) 0.091(4) 0.011(4) 0.040(3) 0.018(4)
C373 0.051(3) 0.149(5) 0.095(4) 0.005(4) 0.037(3) 0.004(3)
C374 0.055(3) 0.125(5) 0.115(5) 0.002(4) 0.042(3) -0.001(3)
C375 0.058(3) 0.128(5) 0.134(5) 0.030(4) 0.048(4) 0.005(3)
C376 0.053(3) 0.134(5) 0.111(4) 0.031(4) 0.043(3) 0.003(3)
C377 0.049(3) 0.159(6) 0.106(4) 0.052(4) 0.040(3) 0.004(4)
C378 0.057(3) 0.169(6) 0.090(4) 0.039(4) 0.036(3) -0.003(4)
C379 0.052(3) 0.162(5) 0.079(3) 0.021(4) 0.038(3) -0.001(3)
C380 0.053(3) 0.160(5) 0.091(4) 0.006(4) 0.035(3) -0.008(4)
C381 0.047(3) 0.137(5) 0.081(3) 0.017(3) 0.036(3) 0.002(3)
C382 0.043(3) 0.135(4) 0.076(3) 0.010(3) 0.032(3) 0.001(3)
C383 0.045(3) 0.137(4) 0.079(3) 0.017(3) 0.035(3) 0.007(3)
C384 0.044(3) 0.136(4) 0.089(4) 0.010(3) 0.035(3) -0.001(3)
C385 0.043(3) 0.132(4) 0.088(4) 0.019(3) 0.035(3) 0.005(3)
B1 0.147(7) 0.134(7) 0.104(6) -0.013(5) 0.062(6) 0.019(6)
F1 0.151(4) 0.216(6) 0.122(4) 0.000(4) 0.072(3) -0.004(4)
F2 0.173(5) 0.179(5) 0.201(6) 0.047(4) 0.122(5) 0.046(4)
F3 0.315(9) 0.154(5) 0.123(4) -0.016(4) 0.041(5) -0.016(6)
F4 0.166(5) 0.161(5) 0.162(5) -0.017(4) 0.078(4) 0.037(4)
B3 0.148(11) 0.164(13) 0.137(10) -0.055(10) 0.075(11) -0.003(12)
F9 0.157(10) 0.34(2) 0.142(8) -0.059(10) 0.044(7) 0.085(12)
F10 0.152(7) 0.186(10) 0.111(6) -0.028(6) 0.072(6) 0.017(7)
F11 0.205(12) 0.171(9) 0.214(12) 0.005(8) 0.156(11) 0.034(9)
F12 0.142(9) 0.172(10) 0.187(11) -0.025(8) 0.076(8) -0.007(7)
B4 0.120(5) 0.092(5) 0.124(6) 0.003(5) 0.072(5) 0.018(5)
F13 0.098(4) 0.074(4) 0.104(5) 0.003(3) 0.054(4) 0.015(3)
F14 0.138(6) 0.095(5) 0.148(6) 0.037(4) 0.091(5) 0.032(4)
F15 0.178(7) 0.152(7) 0.164(7) -0.009(7) 0.058(6) -0.030(6)
F16 0.105(5) 0.081(4) 0.101(5) 0.009(4) 0.051(5) 0.003(4)
B6 0.098(5) 0.080(4) 0.084(4) -0.016(3) 0.046(4) -0.014(4)
F21 0.108(3) 0.096(2) 0.090(2) -0.0040(19) 0.038(2) 0.012(2)
F22 0.132(3) 0.130(3) 0.093(3) 0.006(2) 0.062(2) 0.007(3)
F23 0.209(5) 0.096(3) 0.104(3) -0.026(2) 0.059(3) -0.025(3)
F24 0.105(3) 0.084(3) 0.170(4) 0.019(2) 0.058(3) 0.007(2)
B7 0.116(6) 0.120(6) 0.124(5) -0.024(5) 0.042(5) -0.017(4)
F25 0.092(5) 0.155(9) 0.110(7) -0.001(7) 0.021(5) -0.028(6)
F26 0.143(7) 0.119(8) 0.156(6) -0.006(6) 0.071(5) -0.036(7)
F27 0.214(9) 0.159(7) 0.198(9) -0.027(7) 0.056(7) 0.032(6)
F28 0.115(6) 0.148(9) 0.144(6) 0.000(6) 0.006(5) -0.040(6)
F25' 0.138(7) 0.179(8) 0.148(8) 0.016(7) 0.058(7) 0.019(7)
F26' 0.185(12) 0.172(12) 0.137(7) -0.041(8) 0.020(8) -0.025(9)
F27' 0.104(6) 0.156(11) 0.098(7) 0.020(7) 0.043(6) 0.005(6)
F28' 0.162(10) 0.129(12) 0.171(8) 0.004(8) 0.071(7) -0.042(9)
B8 0.173(8) 0.086(6) 0.175(10) -0.002(5) 0.113(7) 0.018(5)
F29 0.176(5) 0.128(4) 0.227(6) -0.029(4) 0.133(5) 0.014(4)
F30 0.328(10) 0.218(7) 0.367(12) 0.154(8) 0.280(10) 0.133(7)
F31 0.176(5) 0.156(4) 0.139(4) -0.006(3) 0.092(4) 0.041(4)
F32 0.184(6) 0.149(5) 0.223(7) -0.052(5) 0.065(5) 0.022(4)
B11 0.162(8) 0.182(9) 0.142(9) 0.066(7) 0.098(8) 0.064(8)
F41 0.238(7) 0.213(6) 0.152(5) 0.068(5) 0.112(5) 0.078(6)
F42 0.182(6) 0.212(6) 0.147(5) 0.057(4) 0.099(4) 0.051(5)
F43 0.165(5) 0.233(6) 0.134(4) 0.035(4) 0.098(4) 0.034(5)
F44 0.177(5) 0.189(6) 0.265(8) 0.078(5) 0.146(6) 0.059(5)
O2S 0.100(4) 0.140(6) 0.132(5) -0.022(4) 0.059(4) -0.024(4)
C54S 0.127(7) 0.126(8) 0.096(7) -0.021(6) 0.045(6) -0.008(6)
C55S 0.119(8) 0.218(14) 0.172(11) -0.089(10) 0.073(8) -0.043(8)
C56S 0.105(7) 0.213(14) 0.173(11) -0.048(10) 0.070(8) -0.018(8)
C57S 0.107(9) 0.180(14) 0.147(11) -0.067(10) 0.049(8) -0.026(9)
N2S 0.290(17) 0.129(9) 0.125(7) -0.018(7) 0.065(9) -0.003(10)
C3S 0.133(9) 0.123(9) 0.144(7) -0.027(8) 0.075(8) -0.011(7)
C4S 0.128(10) 0.261(19) 0.144(8) -0.038(12) 0.076(8) -0.010(11)
N3S 0.130(5) 0.098(5) 0.163(7) -0.013(5) 0.066(5) 0.004(5)
C5S 0.129(6) 0.083(5) 0.137(7) 0.007(5) 0.059(5) -0.001(5)
C6S 0.142(8) 0.136(9) 0.294(17) 0.064(10) 0.028(9) 0.010(7)
N5S 0.145(10) 0.255(15) 0.115(8) -0.076(9) 0.010(7) 0.034(9)
C9S 0.130(10) 0.171(12) 0.108(8) -0.015(8) 0.045(7) -0.010(7)
C10S 0.122(10) 0.234(16) 0.160(12) -0.067(12) 0.063(9) -0.019(9)
N6S 0.252(16) 0.244(14) 0.125(9) -0.014(10) 0.082(10) -0.106(13)
C11S 0.137(11) 0.203(13) 0.102(8) -0.003(10) 0.029(8) -0.024(10)
C12S 0.119(10) 0.187(12) 0.178(14) -0.045(12) 0.005(10) -0.003(9)
N7S 0.143(11) 0.141(13) 0.151(13) -0.027(10) 0.040(12) 0.018(12)
C13S 0.157(13) 0.22(2) 0.147(17) -0.066(16) 0.064(15) -0.020(16)
C14S 0.150(13) 0.22(2) 0.20(2) -0.075(17) 0.111(14) -0.036(15)
N9S 0.158(9) 0.216(11) 0.175(10) -0.021(9) 0.075(9) 0.017(9)
C17S 0.133(9) 0.199(14) 0.110(10) -0.037(10) 0.033(8) -0.001(10)
C18S 0.158(11) 0.238(18) 0.163(13) -0.056(12) 0.073(11) -0.008(12)
N10S 0.074(7) 0.134(11) 0.131(9) -0.011(9) 0.004(8) 0.009(7)
C19S 0.101(10) 0.071(8) 0.135(10) 0.012(9) 0.025(10) 0.000(7)
C20S 0.20(2) 0.088(11) 0.138(11) -0.015(10) 0.027(13) -0.034(12)
N11S 0.124(5) 0.121(5) 0.132(5) -0.008(4) 0.066(5) -0.015(4)
C21S 0.099(5) 0.112(6) 0.108(5) -0.014(4) 0.049(4) -0.024(4)
C22S 0.119(6) 0.152(8) 0.108(5) -0.024(5) 0.040(5) -0.022(6)

loop_
_atom_type_symbol
_atom_type_description
_atom_type_scat_dispersion_real
_atom_type_scat_dispersion_imag
_atom_type_scat_source
C C 0.0032 0.0016 'International Tables Vol C Tables 4.2.6.8 and 6.1.1.4'
H H 0.0000 0.0000 'International Tables Vol C Tables 4.2.6.8 and 6.1.1.4'
N N 0.0061 0.0032 'International Tables Vol C Tables 4.2.6.8 and 6.1.1.4'
O O 0.0106 0.0058 'International Tables Vol C Tables 4.2.6.8 and 6.1.1.4'
S S 0.1203 0.1179 'International Tables Vol C Tables 4.2.6.8 and 6.1.1.4'
Cu Cu 0.3309 1.2061 'International Tables Vol C Tables 4.2.6.8 and 6.1.1.4'
B B 0.0013 0.0007 'International Tables Vol C Tables 4.2.6.8 and 6.1.1.4'
F F 0.0168 0.0099 'International Tables Vol C Tables 4.2.6.8 and 6.1.1.4'

loop_
_geom_angle_atom_site_label_1
_geom_angle_atom_site_label_2
_geom_angle_atom_site_label_3
_geom_angle
_geom_angle_site_symmetry_1
_geom_angle_site_symmetry_3
_geom_angle_publ_flag
N11 Cu1 N1 133.10(19) . . ?
N11 Cu1 N2 130.92(19) . . ?
N1 Cu1 N2 81.25(19) . . ?
N11 Cu1 N12 82.26(19) . . ?
N1 Cu1 N12 116.88(19) . . ?
N2 Cu1 N12 115.94(18) . . ?
N13 Cu2 N3 133.34(18) . . ?
N13 Cu2 N4 130.90(19) . . ?
N3 Cu2 N4 81.29(17) . . ?
N13 Cu2 N14 82.65(19) . . ?
N3 Cu2 N14 118.29(18) . . ?
N4 Cu2 N14 113.47(18) . . ?
N15 Cu3 N5 132.97(19) . . ?
N15 Cu3 N6 130.90(19) . . ?
N5 Cu3 N6 81.38(18) . . ?
N15 Cu3 N16 82.07(19) . . ?
N5 Cu3 N16 119.5(2) . . ?
N6 Cu3 N16 113.41(18) . . ?
N17 Cu4 N7 130.8(2) . . ?
N17 Cu4 N8 132.71(19) . . ?
N7 Cu4 N8 80.7(2) . . ?
N17 Cu4 N18 81.8(2) . . ?
N7 Cu4 N18 117.4(2) . . ?
N8 Cu4 N18 117.67(18) . . ?
N19 Cu5 N10 130.1(2) . . ?
N19 Cu5 N9 131.0(2) . . ?
N10 Cu5 N9 81.6(2) . . ?
N19 Cu5 N20 82.3(2) . . ?
N10 Cu5 N20 119.21(19) . . ?
N9 Cu5 N20 117.1(2) . . ?
N31 Cu6 N21 129.2(3) . . ?
N31 Cu6 N22 133.9(3) . . ?
N21 Cu6 N22 81.7(3) . . ?
N31 Cu6 N32 81.9(3) . . ?
N21 Cu6 N32 115.9(3) . . ?
N22 Cu6 N32 118.0(3) . . ?
N33 Cu7 N23 132.6(3) . . ?
N33 Cu7 N24 128.2(3) . . ?
N23 Cu7 N24 81.4(3) . . ?
N33 Cu7 N34 82.4(2) . . ?
N23 Cu7 N34 115.0(3) . . ?
N24 Cu7 N34 122.0(3) . . ?
N25 Cu8 N35 131.8(3) . . ?
N25 Cu8 N26 81.5(2) . . ?
N35 Cu8 N26 119.7(3) . . ?
N25 Cu8 N36 125.2(3) . . ?
N35 Cu8 N36 82.5(3) . . ?
N26 Cu8 N36 121.5(2) . . ?
N27 Cu9 N28 81.0(3) . . ?
N27 Cu9 N37 130.7(4) . . ?
N28 Cu9 N37 126.3(3) . . ?
N27 Cu9 N38 121.7(3) . . ?
N28 Cu9 N38 120.4(3) . . ?
N37 Cu9 N38 82.3(3) . . ?
N39 Cu10 N30 135.7(3) . . ?
N39 Cu10 N29 124.7(3) . . ?
N30 Cu10 N29 81.2(3) . . ?
N39 Cu10 N40 82.6(3) . . ?
N30 Cu10 N40 119.0(3) . . ?
N29 Cu10 N40 118.1(3) . . ?
C11 S1 C66 104.6(3) . . ?
C24 S2 C69 104.6(3) . . ?
C37 S3 C72 104.7(3) . . ?
C50 S4 C75 104.3(2) . . ?
C63 S5 C78 104.2(3) . . ?
C111 S6 C169 104.9(2) . . ?
C124 S7 C166 104.4(2) . . ?
C137 S8 C178 104.7(3) . . ?
C150 S9 C175 103.1(3) . . ?
C172 S10 C163 102.6(3) . . ?
C211 S11 C266 103.5(3) . . ?
C224 S12 C269 105.1(3) . . ?
C237 S13 C272 104.8(3) . . ?
C250 S14 C275 105.4(3) . . ?
C263 S15 C278 104.9(3) . . ?
C311 S16 C366 103.9(3) . . ?
C324 S17 C369 104.0(3) . . ?
C337 S18 C372 103.4(3) . . ?
C350 S19 C375 105.5(3) . . ?
C363 S20 C378 106.4(3) . . ?
C2 N1 C6 118.9(5) . . ?
C2 N1 Cu1 129.0(5) . . ?
C6 N1 Cu1 112.1(4) . . ?
C7 N2 C8 121.0(5) . . ?
C7 N2 Cu1 113.1(4) . . ?
C8 N2 Cu1 125.1(4) . . ?
C19 N3 C15 118.9(5) . . ?
C19 N3 Cu2 112.3(3) . . ?
C15 N3 Cu2 128.5(4) . . ?
C20 N4 C21 120.5(5) . . ?
C20 N4 Cu2 112.5(3) . . ?
C21 N4 Cu2 126.0(4) . . ?
C28 N5 C32 117.1(5) . . ?
C28 N5 Cu3 130.8(4) . . ?
C32 N5 Cu3 111.8(3) . . ?
C33 N6 C34 119.6(5) . . ?
C33 N6 Cu3 111.8(4) . . ?
C34 N6 Cu3 127.9(4) . . ?
C41 N7 C45 116.9(6) . . ?
C41 N7 Cu4 130.2(5) . . ?
C45 N7 Cu4 112.5(4) . . ?
C46 N8 C47 119.3(5) . . ?
C46 N8 Cu4 113.0(4) . . ?
C47 N8 Cu4 127.2(4) . . ?
C54 N9 C58 119.0(6) . . ?
C54 N9 Cu5 128.9(5) . . ?
C58 N9 Cu5 112.0(4) . . ?
C59 N10 C60 119.6(5) . . ?
C59 N10 Cu5 112.9(4) . . ?
C60 N10 Cu5 127.1(4) . . ?
C2 C1 H1A 109.5 . . ?
C2 C1 H1B 109.5 . . ?
H1A C1 H1B 109.5 . . ?
C2 C1 H1C 109.5 . . ?
H1A C1 H1C 109.5 . . ?
H1B C1 H1C 109.5 . . ?
N1 C2 C3 120.7(6) . . ?
N1 C2 C1 115.7(6) . . ?
C3 C2 C1 123.6(6) . . ?
C4 C3 C2 121.5(7) . . ?
C4 C3 H3 119.2 . . ?
C2 C3 H3 119.2 . . ?
C3 C4 C5 118.7(7) . . ?
C3 C4 H4 120.7 . . ?
C5 C4 H4 120.7 . . ?
C6 C5 C4 117.3(7) . . ?
C6 C5 H5 121.4 . . ?
C4 C5 H5 121.4 . . ?
N1 C6 C5 122.9(6) . . ?
N1 C6 C7 115.4(5) . . ?
C5 C6 C7 121.6(6) . . ?
N2 C7 C6 117.6(6) . . ?
N2 C7 H7 121.2 . . ?
C6 C7 H7 121.2 . . ?
C13 C8 C9 119.3(5) . . ?
C13 C8 N2 118.2(5) . . ?
C9 C8 N2 122.3(5) . . ?
C10 C9 C8 119.2(5) . . ?
C10 C9 H9 120.4 . . ?
C8 C9 H9 120.4 . . ?
C11 C10 C9 122.1(5) . . ?
C11 C10 H10 119.0 . . ?
C9 C10 H10 119.0 . . ?
C10 C11 C12 118.5(5) . . ?
C10 C11 S1 126.6(4) . . ?
C12 C11 S1 114.9(4) . . ?
C13 C12 C11 119.5(5) . . ?
C13 C12 H12 120.3 . . ?
C11 C12 H12 120.3 . . ?
C8 C13 C12 121.4(5) . . ?
C8 C13 H13 119.3 . . ?
C12 C13 H13 119.3 . . ?
C15 C14 H14A 109.5 . . ?
C15 C14 H14B 109.5 . . ?
H14A C14 H14B 109.5 . . ?
C15 C14 H14C 109.5 . . ?
H14A C14 H14C 109.5 . . ?
H14B C14 H14C 109.5 . . ?
N3 C15 C16 120.6(5) . . ?
N3 C15 C14 117.1(5) . . ?
C16 C15 C14 122.3(5) . . ?
C15 C16 C17 120.1(5) . . ?
C15 C16 H16 119.9 . . ?
C17 C16 H16 119.9 . . ?
C16 C17 C18 119.1(5) . . ?
C16 C17 H17 120.5 . . ?
C18 C17 H17 120.5 . . ?
C19 C18 C17 117.6(5) . . ?
C19 C18 H18 121.2 . . ?
C17 C18 H18 121.2 . . ?
N3 C19 C18 123.6(5) . . ?
N3 C19 C20 115.1(5) . . ?
C18 C19 C20 121.2(5) . . ?
N4 C20 C19 117.6(5) . . ?
N4 C20 H20 121.2 . . ?
C19 C20 H20 121.2 . . ?
C26 C21 C22 119.8(5) . . ?
C26 C21 N4 117.9(5) . . ?
C22 C21 N4 122.2(5) . . ?
C23 C22 C21 119.5(5) . . ?
C23 C22 H22 120.2 . . ?
C21 C22 H22 120.2 . . ?
C24 C23 C22 121.1(5) . . ?
C24 C23 H23 119.5 . . ?
C22 C23 H23 119.5 . . ?
C23 C24 C25 119.3(5) . . ?
C23 C24 S2 124.9(4) . . ?
C25 C24 S2 115.8(4) . . ?
C26 C25 C24 120.0(5) . . ?
C26 C25 H25 120.0 . . ?
C24 C25 H25 120.0 . . ?
C21 C26 C25 120.3(5) . . ?
C21 C26 H26 119.9 . . ?
C25 C26 H26 119.9 . . ?
C28 C27 H27A 109.5 . . ?
C28 C27 H27B 109.5 . . ?
H27A C27 H27B 109.5 . . ?
C28 C27 H27C 109.5 . . ?
H27A C27 H27C 109.5 . . ?
H27B C27 H27C 109.5 . . ?
N5 C28 C29 121.3(6) . . ?
N5 C28 C27 115.9(6) . . ?
C29 C28 C27 122.8(6) . . ?
C30 C29 C28 121.4(6) . . ?
C30 C29 H29 119.3 . . ?
C28 C29 H29 119.3 . . ?
C29 C30 C31 117.8(6) . . ?
C29 C30 H30 121.1 . . ?
C31 C30 H30 121.1 . . ?
C32 C31 C30 119.6(6) . . ?
C32 C31 H31 120.2 . . ?
C30 C31 H31 120.2 . . ?
C31 C32 N5 122.8(5) . . ?
C31 C32 C33 123.2(5) . . ?
N5 C32 C33 114.0(5) . . ?
N6 C33 C32 119.4(5) . . ?
N6 C33 H33 120.3 . . ?
C32 C33 H33 120.3 . . ?
C39 C34 C35 119.8(5) . . ?
C39 C34 N6 118.3(5) . . ?
C35 C34 N6 121.6(5) . . ?
C34 C35 C36 120.0(5) . . ?
C34 C35 H35 120.0 . . ?
C36 C35 H35 120.0 . . ?
C35 C36 C37 120.3(5) . . ?
C35 C36 H36 119.8 . . ?
C37 C36 H36 119.8 . . ?
C36 C37 C38 118.8(5) . . ?
C36 C37 S3 124.6(4) . . ?
C38 C37 S3 116.6(4) . . ?
C39 C38 C37 120.8(5) . . ?
C39 C38 H38 119.6 . . ?
C37 C38 H38 119.6 . . ?
C38 C39 C34 120.1(5) . . ?
C38 C39 H39 119.9 . . ?
C34 C39 H39 119.9 . . ?
C41 C40 H40A 109.5 . . ?
C41 C40 H40B 109.5 . . ?
H40A C40 H40B 109.5 . . ?
C41 C40 H40C 109.5 . . ?
H40A C40 H40C 109.5 . . ?
H40B C40 H40C 109.5 . . ?
N7 C41 C42 121.6(7) . . ?
N7 C41 C40 114.3(7) . . ?
C42 C41 C40 124.0(7) . . ?
C43 C42 C41 120.9(7) . . ?
C43 C42 H42 119.5 . . ?
C41 C42 H42 119.5 . . ?
C42 C43 C44 117.9(7) . . ?
C42 C43 H43 121.0 . . ?
C44 C43 H43 121.0 . . ?
C45 C44 C43 118.2(7) . . ?
C45 C44 H44 120.9 . . ?
C43 C44 H44 120.9 . . ?
C44 C45 N7 124.3(6) . . ?
C44 C45 C46 122.3(6) . . ?
N7 C45 C46 113.4(5) . . ?
N8 C46 C45 119.2(6) . . ?
N8 C46 H46 120.4 . . ?
C45 C46 H46 120.4 . . ?
C52 C47 C48 118.8(5) . . ?
C52 C47 N8 119.1(4) . . ?
C48 C47 N8 122.0(4) . . ?
C49 C48 C47 121.4(5) . . ?
C49 C48 H48 119.3 . . ?
C47 C48 H48 119.3 . . ?
C48 C49 C50 119.4(5) . . ?
C48 C49 H49 120.3 . . ?
C50 C49 H49 120.3 . . ?
C51 C50 C49 119.7(5) . . ?
C51 C50 S4 115.8(4) . . ?
C49 C50 S4 124.5(4) . . ?
C52 C51 C50 119.6(5) . . ?
C52 C51 H51 120.2 . . ?
C50 C51 H51 120.2 . . ?
C51 C52 C47 121.1(5) . . ?
C51 C52 H52 119.5 . . ?
C47 C52 H52 119.5 . . ?
C54 C53 H53A 109.5 . . ?
C54 C53 H53B 109.5 . . ?
H53A C53 H53B 109.5 . . ?
C54 C53 H53C 109.5 . . ?
H53A C53 H53C 109.5 . . ?
H53B C53 H53C 109.5 . . ?
N9 C54 C55 120.7(7) . . ?
N9 C54 C53 117.0(6) . . ?
C55 C54 C53 122.3(7) . . ?
C56 C55 C54 119.4(7) . . ?
C56 C55 H55 120.3 . . ?
C54 C55 H55 120.3 . . ?
C55 C56 C57 119.7(7) . . ?
C55 C56 H56 120.1 . . ?
C57 C56 H56 120.1 . . ?
C58 C57 C56 118.1(7) . . ?
C58 C57 H57 121.0 . . ?
C56 C57 H57 121.0 . . ?
C57 C58 N9 123.1(6) . . ?
C57 C58 C59 123.3(6) . . ?
N9 C58 C59 113.7(6) . . ?
N10 C59 C58 119.5(6) . . ?
N10 C59 H59 120.3 . . ?
C58 C59 H59 120.3 . . ?
C61 C60 C65 119.4(5) . . ?
C61 C60 N10 118.5(5) . . ?
C65 C60 N10 122.0(5) . . ?
C62 C61 C60 120.3(5) . . ?
C62 C61 H61 119.8 . . ?
C60 C61 H61 119.8 . . ?
C61 C62 C63 120.5(5) . . ?
C61 C62 H62 119.7 . . ?
C63 C62 H62 119.7 . . ?
C64 C63 C62 119.1(5) . . ?
C64 C63 S5 125.1(4) . . ?
C62 C63 S5 115.7(4) . . ?
C63 C64 C65 120.1(5) . . ?
C63 C64 H64 119.9 . . ?
C65 C64 H64 119.9 . . ?
C64 C65 C60 120.4(5) . . ?
C64 C65 H65 119.8 . . ?
C60 C65 H65 119.8 . . ?
C80 C66 C67 121.2(6) . . ?
C80 C66 S1 120.3(5) . . ?
C67 C66 S1 117.4(5) . . ?
C68 C67 C66 122.5(6) . . ?
C68 C67 H67 118.8 . . ?
C66 C67 H67 118.8 . . ?
C67 C68 C82 115.4(6) . . ?
C67 C68 C69 130.4(6) . . ?
C82 C68 C69 112.7(6) . . ?
C68 C69 C70 122.9(6) . . ?
C68 C69 S2 118.8(5) . . ?
C70 C69 S2 117.1(5) . . ?
C71 C70 C69 121.8(6) . . ?
C71 C70 H70 119.1 . . ?
C69 C70 H70 119.1 . . ?
C70 C71 C72 129.2(6) . . ?
C70 C71 C83 115.0(6) . . ?
C72 C71 C83 114.1(5) . . ?
C71 C72 C73 122.4(6) . . ?
C71 C72 S3 120.1(5) . . ?
C73 C72 S3 116.5(4) . . ?
C74 C73 C72 120.0(5) . . ?
C74 C73 H73 120.0 . . ?
C72 C73 H73 120.0 . . ?
C84 C74 C73 117.5(5) . . ?
C84 C74 C75 113.7(5) . . ?
C73 C74 C75 127.3(6) . . ?
C76 C75 C74 120.8(5) . . ?
C76 C75 S4 118.2(4) . . ?
C74 C75 S4 119.7(5) . . ?
C77 C76 C75 121.5(5) . . ?
C77 C76 H76 119.3 . . ?
C75 C76 H76 119.3 . . ?
C85 C77 C76 115.9(5) . . ?
C85 C77 C78 115.3(5) . . ?
C76 C77 C78 127.0(5) . . ?
C77 C78 C79 121.8(5) . . ?
C77 C78 S5 120.3(5) . . ?
C79 C78 S5 116.6(4) . . ?
C80 C79 C78 120.8(5) . . ?
C80 C79 H79 119.6 . . ?
C78 C79 H79 119.6 . . ?
C81 C80 C66 114.6(6) . . ?
C81 C80 C79 115.5(6) . . ?
C66 C80 C79 128.3(6) . . ?
C80 C81 C82 124.6(6) . . ?
C80 C81 C85 122.4(5) . . ?
C82 C81 C85 107.2(5) . . ?
C83 C82 C81 108.7(5) . . ?
C83 C82 C68 124.4(6) . . ?
C81 C82 C68 120.5(6) . . ?
C82 C83 C84 108.3(5) . . ?
C82 C83 C71 121.9(6) . . ?
C84 C83 C71 123.2(5) . . ?
C74 C84 C85 124.3(5) . . ?
C74 C84 C83 121.4(5) . . ?
C85 C84 C83 108.4(5) . . ?
C77 C85 C84 122.6(5) . . ?
C77 C85 C81 122.9(5) . . ?
C84 C85 C81 107.4(5) . . ?
C106 N11 C102 118.5(5) . . ?
C106 N11 Cu1 112.3(4) . . ?
C102 N11 Cu1 129.1(4) . . ?
C107 N12 C108 120.6(5) . . ?
C107 N12 Cu1 110.9(4) . . ?
C108 N12 Cu1 128.2(4) . . ?
C115 N13 C119 119.3(5) . . ?
C115 N13 Cu2 128.9(4) . . ?
C119 N13 Cu2 111.7(4) . . ?
C120 N14 C121 119.4(5) . . ?
C120 N14 Cu2 110.2(4) . . ?
C121 N14 Cu2 130.3(4) . . ?
C132 N15 C128 117.1(5) . . ?
C132 N15 Cu3 113.2(4) . . ?
C128 N15 Cu3 129.7(4) . . ?
C133 N16 C134 121.4(5) . . ?
C133 N16 Cu3 109.8(4) . . ?
C134 N16 Cu3 128.7(4) . . ?
C141 N17 C145 117.8(5) . . ?
C141 N17 Cu4 129.1(4) . . ?
C145 N17 Cu4 113.1(4) . . ?
C146 N18 C147 121.8(5) . . ?
C146 N18 Cu4 110.9(4) . . ?
C147 N18 Cu4 127.3(4) . . ?
C154 N19 C158 118.7(5) . . ?
C154 N19 Cu5 129.2(4) . . ?
C158 N19 Cu5 112.1(4) . . ?
C159 N20 C160 121.5(5) . . ?
C159 N20 Cu5 111.2(4) . . ?
C160 N20 Cu5 127.2(4) . . ?
C102 C101 H10A 109.5 . . ?
C102 C101 H10B 109.5 . . ?
H10A C101 H10B 109.5 . . ?
C102 C101 H10C 109.5 . . ?
H10A C101 H10C 109.5 . . ?
H10B C101 H10C 109.5 . . ?
N11 C102 C103 120.7(6) . . ?
N11 C102 C101 117.4(5) . . ?
C103 C102 C101 121.9(5) . . ?
C102 C103 C104 120.3(6) . . ?
C102 C103 H103 119.8 . . ?
C104 C103 H103 119.8 . . ?
C103 C104 C105 119.5(6) . . ?
C103 C104 H104 120.2 . . ?
C105 C104 H104 120.2 . . ?
C104 C105 C106 116.7(6) . . ?
C104 C105 H105 121.6 . . ?
C106 C105 H105 121.6 . . ?
N11 C106 C105 124.2(5) . . ?
N11 C106 C107 116.2(5) . . ?
C105 C106 C107 119.6(5) . . ?
N12 C107 C106 118.2(5) . . ?
N12 C107 H107 120.9 . . ?
C106 C107 H107 120.9 . . ?
C113 C108 C109 118.9(5) . . ?
C113 C108 N12 124.8(5) . . ?
C109 C108 N12 116.3(5) . . ?
C110 C109 C108 120.0(5) . . ?
C110 C109 H109 120.0 . . ?
C108 C109 H109 120.0 . . ?
C109 C110 C111 120.8(5) . . ?
C109 C110 H110 119.6 . . ?
C111 C110 H110 119.6 . . ?
C110 C111 C112 118.9(5) . . ?
C110 C111 S6 122.9(4) . . ?
C112 C111 S6 117.7(4) . . ?
C113 C112 C111 120.2(5) . . ?
C113 C112 H112 119.9 . . ?
C111 C112 H112 119.9 . . ?
C112 C113 C108 121.0(5) . . ?
C112 C113 H113 119.5 . . ?
C108 C113 H113 119.5 . . ?
C115 C114 H11A 109.5 . . ?
C115 C114 H11B 109.5 . . ?
H11A C114 H11B 109.5 . . ?
C115 C114 H11C 109.5 . . ?
H11A C114 H11C 109.5 . . ?
H11B C114 H11C 109.5 . . ?
N13 C115 C116 120.5(6) . . ?
N13 C115 C114 117.8(6) . . ?
C116 C115 C114 121.7(6) . . ?
C117 C116 C115 120.1(6) . . ?
C117 C116 H116 120.0 . . ?
C115 C116 H116 120.0 . . ?
C116 C117 C118 119.0(6) . . ?
C116 C117 H117 120.5 . . ?
C118 C117 H117 120.5 . . ?
C119 C118 C117 118.6(6) . . ?
C119 C118 H118 120.7 . . ?
C117 C118 H118 120.7 . . ?
N13 C119 C118 122.5(6) . . ?
N13 C119 C120 116.7(5) . . ?
C118 C119 C120 120.8(6) . . ?
N14 C120 C119 118.6(5) . . ?
N14 C120 H120 120.7 . . ?
C119 C120 H120 120.7 . . ?
C126 C121 C122 118.7(5) . . ?
C126 C121 N14 123.4(5) . . ?
C122 C121 N14 117.9(5) . . ?
C123 C122 C121 120.5(5) . . ?
C123 C122 H122 119.8 . . ?
C121 C122 H122 119.8 . . ?
C122 C123 C124 120.6(5) . . ?
C122 C123 H123 119.7 . . ?
C124 C123 H123 119.7 . . ?
C123 C124 C125 119.2(5) . . ?
C123 C124 S7 122.7(4) . . ?
C125 C124 S7 117.6(4) . . ?
C126 C125 C124 119.9(6) . . ?
C126 C125 H125 120.0 . . ?
C124 C125 H125 120.0 . . ?
C121 C126 C125 121.2(6) . . ?
C121 C126 H126 119.4 . . ?
C125 C126 H126 119.4 . . ?
C128 C127 H12A 109.5 . . ?
C128 C127 H12B 109.5 . . ?
H12A C127 H12B 109.5 . . ?
C128 C127 H12C 109.5 . . ?
H12A C127 H12C 109.5 . . ?
H12B C127 H12C 109.5 . . ?
N15 C128 C129 122.0(6) . . ?
N15 C128 C127 116.4(5) . . ?
C129 C128 C127 121.6(5) . . ?
C130 C129 C128 120.1(6) . . ?
C130 C129 H129 120.0 . . ?
C128 C129 H129 120.0 . . ?
C129 C130 C131 118.6(6) . . ?
C129 C130 H130 120.7 . . ?
C131 C130 H130 120.7 . . ?
C132 C131 C130 118.7(6) . . ?
C132 C131 H131 120.7 . . ?
C130 C131 H131 120.7 . . ?
N15 C132 C131 123.4(5) . . ?
N15 C132 C133 114.8(5) . . ?
C131 C132 C133 121.7(6) . . ?
N16 C133 C132 120.0(6) . . ?
N16 C133 H133 120.0 . . ?
C132 C133 H133 120.0 . . ?
C139 C134 C135 118.3(5) . . ?
C139 C134 N16 123.8(5) . . ?
C135 C134 N16 117.9(5) . . ?
C136 C135 C134 122.1(6) . . ?
C136 C135 H135 118.9 . . ?
C134 C135 H135 118.9 . . ?
C135 C136 C137 119.1(6) . . ?
C135 C136 H136 120.4 . . ?
C137 C136 H136 120.4 . . ?
C136 C137 C138 119.2(6) . . ?
C136 C137 S8 121.8(5) . . ?
C138 C137 S8 118.8(5) . . ?
C137 C138 C139 121.0(6) . . ?
C137 C138 H138 119.5 . . ?
C139 C138 H138 119.5 . . ?
C134 C139 C138 120.2(6) . . ?
C134 C139 H139 119.9 . . ?
C138 C139 H139 119.9 . . ?
C141 C140 H14D 109.5 . . ?
C141 C140 H14E 109.5 . . ?
H14D C140 H14E 109.5 . . ?
C141 C140 H14F 109.5 . . ?
H14D C140 H14F 109.5 . . ?
H14E C140 H14F 109.5 . . ?
N17 C141 C142 121.3(6) . . ?
N17 C141 C140 116.5(6) . . ?
C142 C141 C140 122.2(5) . . ?
C143 C142 C141 121.2(6) . . ?
C143 C142 H142 119.4 . . ?
C141 C142 H142 119.4 . . ?
C142 C143 C144 117.0(6) . . ?
C142 C143 H143 121.5 . . ?
C144 C143 H143 121.5 . . ?
C145 C144 C143 118.6(6) . . ?
C145 C144 H144 120.7 . . ?
C143 C144 H144 120.7 . . ?
C144 C145 N17 124.0(6) . . ?
C144 C145 C146 121.9(6) . . ?
N17 C145 C146 114.1(5) . . ?
N18 C146 C145 120.2(6) . . ?
N18 C146 H146 119.9 . . ?
C145 C146 H146 119.9 . . ?
C152 C147 C148 119.3(5) . . ?
C152 C147 N18 124.8(6) . . ?
C148 C147 N18 116.0(5) . . ?
C149 C148 C147 120.2(6) . . ?
C149 C148 H148 119.9 . . ?
C147 C148 H148 119.9 . . ?
C148 C149 C150 119.8(6) . . ?
C148 C149 H149 120.1 . . ?
C150 C149 H149 120.1 . . ?
C151 C150 C149 119.3(6) . . ?
C151 C150 S9 120.3(5) . . ?
C149 C150 S9 120.2(5) . . ?
C150 C151 C152 121.2(6) . . ?
C150 C151 H151 119.4 . . ?
C152 C151 H151 119.4 . . ?
C147 C152 C151 120.3(6) . . ?
C147 C152 H152 119.9 . . ?
C151 C152 H152 119.9 . . ?
C154 C153 H15A 109.5 . . ?
C154 C153 H15B 109.5 . . ?
H15A C153 H15B 109.5 . . ?
C154 C153 H15C 109.5 . . ?
H15A C153 H15C 109.5 . . ?
H15B C153 H15C 109.5 . . ?
N19 C154 C155 120.9(5) . . ?
N19 C154 C153 117.0(5) . . ?
C155 C154 C153 122.1(5) . . ?
C156 C155 C154 120.3(6) . . ?
C156 C155 H155 119.8 . . ?
C154 C155 H155 119.8 . . ?
C155 C156 C157 118.5(6) . . ?
C155 C156 H156 120.8 . . ?
C157 C156 H156 120.8 . . ?
C158 C157 C156 119.1(6) . . ?
C158 C157 H157 120.5 . . ?
C156 C157 H157 120.5 . . ?
N19 C158 C157 122.4(6) . . ?
N19 C158 C159 115.6(6) . . ?
C157 C158 C159 122.0(6) . . ?
N20 C159 C158 118.7(6) . . ?
N20 C159 H159 120.7 . . ?
C158 C159 H159 120.7 . . ?
C165 C160 C161 120.0(5) . . ?
C165 C160 N20 116.2(5) . . ?
C161 C160 N20 123.7(6) . . ?
C162 C161 C160 119.1(6) . . ?
C162 C161 H161 120.4 . . ?
C160 C161 H161 120.4 . . ?
C161 C162 C163 120.9(5) . . ?
C161 C162 H162 119.5 . . ?
C163 C162 H162 119.5 . . ?
C164 C163 C162 118.8(6) . . ?
C164 C163 S10 122.0(5) . . ?
C162 C163 S10 119.0(4) . . ?
C163 C164 C165 121.1(6) . . ?
C163 C164 H164 119.5 . . ?
C165 C164 H164 119.5 . . ?
C164 C165 C160 119.9(5) . . ?
C164 C165 H165 120.0 . . ?
C160 C165 H165 120.0 . . ?
C167 C166 C180 121.9(5) . . ?
C167 C166 S7 116.4(4) . . ?
C180 C166 S7 120.1(4) . . ?
C166 C167 C168 122.1(5) . . ?
C166 C167 H167 119.0 . . ?
C168 C167 H167 119.0 . . ?
C182 C168 C167 114.3(5) . . ?
C182 C168 C169 115.1(5) . . ?
C167 C168 C169 128.8(5) . . ?
C170 C169 C168 121.5(5) . . ?
C170 C169 S6 118.3(4) . . ?
C168 C169 S6 118.7(4) . . ?
C169 C170 C171 122.2(5) . . ?
C169 C170 H170 118.9 . . ?
C171 C170 H170 118.9 . . ?
C183 C171 C170 114.8(5) . . ?
C183 C171 C172 114.8(5) . . ?
C170 C171 C172 128.2(5) . . ?
C173 C172 C171 121.9(6) . . ?
C173 C172 S10 118.0(5) . . ?
C171 C172 S10 118.9(5) . . ?
C172 C173 C174 121.0(6) . . ?
C172 C173 H173 119.5 . . ?
C174 C173 H173 119.5 . . ?
C184 C174 C173 116.6(6) . . ?
C184 C174 C175 113.5(6) . . ?
C173 C174 C175 128.2(6) . . ?
C176 C175 C174 122.1(6) . . ?
C176 C175 S9 117.6(5) . . ?
C174 C175 S9 119.0(5) . . ?
C175 C176 C177 122.2(6) . . ?
C175 C176 H176 118.9 . . ?
C177 C176 H176 118.9 . . ?
C185 C177 C176 114.4(6) . . ?
C185 C177 C178 114.6(5) . . ?
C176 C177 C178 129.0(5) . . ?
C179 C178 C177 122.6(5) . . ?
C179 C178 S8 118.3(5) . . ?
C177 C178 S8 117.8(5) . . ?
C178 C179 C180 121.4(5) . . ?
C178 C179 H179 119.3 . . ?
C180 C179 H179 119.3 . . ?
C181 C180 C166 115.0(5) . . ?
C181 C180 C179 115.2(5) . . ?
C166 C180 C179 128.4(5) . . ?
C180 C181 C182 123.0(5) . . ?
C180 C181 C185 122.0(5) . . ?
C182 C181 C185 107.8(5) . . ?
C168 C182 C183 122.1(5) . . ?
C168 C182 C181 122.3(5) . . ?
C183 C182 C181 108.8(5) . . ?
C171 C183 C182 122.8(5) . . ?
C171 C183 C184 123.3(5) . . ?
C182 C183 C184 107.5(5) . . ?
C174 C184 C185 123.0(5) . . ?
C174 C184 C183 121.4(5) . . ?
C185 C184 C183 108.7(5) . . ?
C177 C185 C184 123.3(5) . . ?
C177 C185 C181 122.8(5) . . ?
C184 C185 C181 107.3(5) . . ?
C206 N21 C202 119.0(8) . . ?
C206 N21 Cu6 111.9(5) . . ?
C202 N21 Cu6 128.9(7) . . ?
C207 N22 C208 119.6(7) . . ?
C207 N22 Cu6 111.0(5) . . ?
C208 N22 Cu6 128.2(5) . . ?
C215 N23 C219 119.2(8) . . ?
C215 N23 Cu7 128.5(7) . . ?
C219 N23 Cu7 112.3(6) . . ?
C220 N24 C221 120.3(7) . . ?
C220 N24 Cu7 112.9(5) . . ?
C221 N24 Cu7 126.4(6) . . ?
C228 N25 C232 115.7(7) . . ?
C228 N25 Cu8 130.8(6) . . ?
C232 N25 Cu8 113.4(4) . . ?
C233 N26 C234 120.7(6) . . ?
C233 N26 Cu8 113.4(5) . . ?
C234 N26 Cu8 125.5(5) . . ?
C241 N27 C245 117.8(9) . . ?
C241 N27 Cu9 128.6(8) . . ?
C245 N27 Cu9 113.4(6) . . ?
C246 N28 C247 118.0(8) . . ?
C246 N28 Cu9 113.7(6) . . ?
C247 N28 Cu9 127.4(6) . . ?
C254 N29 C258 118.0(8) . . ?
C254 N29 Cu10 129.3(8) . . ?
C258 N29 Cu10 112.6(5) . . ?
C259 N30 C260 120.8(8) . . ?
C259 N30 Cu10 113.2(5) . . ?
C260 N30 Cu10 125.4(6) . . ?
C202 C201 H20A 109.5 . . ?
C202 C201 H20B 109.5 . . ?
H20A C201 H20B 109.5 . . ?
C202 C201 H20C 109.5 . . ?
H20A C201 H20C 109.5 . . ?
H20B C201 H20C 109.5 . . ?
N21 C202 C203 119.3(9) . . ?
N21 C202 C201 117.7(9) . . ?
C203 C202 C201 123.0(9) . . ?
C202 C203 C204 121.8(9) . . ?
C202 C203 H203 119.1 . . ?
C204 C203 H203 119.1 . . ?
C203 C204 C205 119.5(10) . . ?
C203 C204 H204 120.3 . . ?
C205 C204 H204 120.3 . . ?
C204 C205 C206 116.0(9) . . ?
C204 C205 H205 122.0 . . ?
C206 C205 H205 122.0 . . ?
N21 C206 C205 124.2(8) . . ?
N21 C206 C207 114.6(8) . . ?
C205 C206 C207 121.1(8) . . ?
N22 C207 C206 120.0(8) . . ?
N22 C207 H207 120.0 . . ?
C206 C207 H207 120.0 . . ?
C213 C208 C209 119.3(6) . . ?
C213 C208 N22 121.2(6) . . ?
C209 C208 N22 119.4(6) . . ?
C210 C209 C208 120.8(7) . . ?
C210 C209 H209 119.6 . . ?
C208 C209 H209 119.6 . . ?
C209 C210 C211 121.0(6) . . ?
C209 C210 H210 119.5 . . ?
C211 C210 H210 119.5 . . ?
C210 C211 C212 117.8(6) . . ?
C210 C211 S11 116.8(5) . . ?
C212 C211 S11 125.3(6) . . ?
C213 C212 C211 120.4(7) . . ?
C213 C212 H212 119.8 . . ?
C211 C212 H212 119.8 . . ?
C208 C213 C212 120.6(6) . . ?
C208 C213 H213 119.7 . . ?
C212 C213 H213 119.7 . . ?
C215 C214 H21A 109.5 . . ?
C215 C214 H21B 109.5 . . ?
H21A C214 H21B 109.5 . . ?
C215 C214 H21C 109.5 . . ?
H21A C214 H21C 109.5 . . ?
H21B C214 H21C 109.5 . . ?
N23 C215 C216 120.4(9) . . ?
N23 C215 C214 117.6(9) . . ?
C216 C215 C214 121.8(9) . . ?
C217 C216 C215 121.1(10) . . ?
C217 C216 H216 119.5 . . ?
C215 C216 H216 119.5 . . ?
C216 C217 C218 118.3(11) . . ?
C216 C217 H217 120.8 . . ?
C218 C217 H217 120.8 . . ?
C219 C218 C217 117.9(10) . . ?
C219 C218 H218 121.0 . . ?
C217 C218 H218 121.0 . . ?
N23 C219 C218 123.0(8) . . ?
N23 C219 C220 115.3(8) . . ?
C218 C219 C220 121.5(9) . . ?
N24 C220 C219 117.9(8) . . ?
N24 C220 H220 121.1 . . ?
C219 C220 H220 121.1 . . ?
C226 C221 C222 119.3(7) . . ?
C226 C221 N24 118.7(6) . . ?
C222 C221 N24 121.8(6) . . ?
C221 C222 C223 120.9(7) . . ?
C221 C222 H222 119.5 . . ?
C223 C222 H222 119.5 . . ?
C224 C223 C222 120.6(7) . . ?
C224 C223 H223 119.7 . . ?
C222 C223 H223 119.7 . . ?
C223 C224 C225 118.3(7) . . ?
C223 C224 S12 126.9(5) . . ?
C225 C224 S12 114.9(5) . . ?
C226 C225 C224 120.3(7) . . ?
C226 C225 H225 119.8 . . ?
C224 C225 H225 119.8 . . ?
C225 C226 C221 120.5(7) . . ?
C225 C226 H226 119.8 . . ?
C221 C226 H226 119.8 . . ?
C228 C227 H22A 109.5 . . ?
C228 C227 H22B 109.5 . . ?
H22A C227 H22B 109.5 . . ?
C228 C227 H22C 109.5 . . ?
H22A C227 H22C 109.5 . . ?
H22B C227 H22C 109.5 . . ?
N25 C228 C229 122.8(8) . . ?
N25 C228 C227 114.5(7) . . ?
C229 C228 C227 122.7(7) . . ?
C230 C229 C228 120.4(8) . . ?
C230 C229 H229 119.8 . . ?
C228 C229 H229 119.8 . . ?
C229 C230 C231 117.7(9) . . ?
C229 C230 H230 121.1 . . ?
C231 C230 H230 121.1 . . ?
C232 C231 C230 120.3(9) . . ?
C232 C231 H231 119.9 . . ?
C230 C231 H231 119.9 . . ?
C231 C232 N25 122.8(7) . . ?
C231 C232 C233 123.6(8) . . ?
N25 C232 C233 113.5(7) . . ?
N26 C233 C232 118.1(7) . . ?
N26 C233 H233 121.0 . . ?
C232 C233 H233 121.0 . . ?
C239 C234 C235 120.0(6) . . ?
C239 C234 N26 120.6(6) . . ?
C235 C234 N26 119.4(6) . . ?
C236 C235 C234 120.9(6) . . ?
C236 C235 H235 119.5 . . ?
C234 C235 H235 119.5 . . ?
C237 C236 C235 120.2(7) . . ?
C237 C236 H236 119.9 . . ?
C235 C236 H236 119.9 . . ?
C236 C237 C238 119.2(6) . . ?
C236 C237 S13 116.0(5) . . ?
C238 C237 S13 124.8(5) . . ?
C237 C238 C239 120.0(6) . . ?
C237 C238 H238 120.0 . . ?
C239 C238 H238 120.0 . . ?
C234 C239 C238 119.6(7) . . ?
C234 C239 H239 120.2 . . ?
C238 C239 H239 120.2 . . ?
C241 C240 H24A 109.5 . . ?
C241 C240 H24B 109.5 . . ?
H24A C240 H24B 109.5 . . ?
C241 C240 H24C 109.5 . . ?
H24A C240 H24C 109.5 . . ?
H24B C240 H24C 109.5 . . ?
N27 C241 C242 119.7(11) . . ?
N27 C241 C240 117.2(10) . . ?
C242 C241 C240 123.1(11) . . ?
C241 C242 C243 121.4(11) . . ?
C241 C242 H242 119.3 . . ?
C243 C242 H242 119.3 . . ?
C244 C243 C242 120.7(11) . . ?
C244 C243 H243 119.7 . . ?
C242 C243 H243 119.7 . . ?
C243 C244 C245 113.7(11) . . ?
C243 C244 H244 123.2 . . ?
C245 C244 H244 123.2 . . ?
N27 C245 C244 126.6(9) . . ?
N27 C245 C246 113.4(8) . . ?
C244 C245 C246 119.9(10) . . ?
N28 C246 C245 118.1(9) . . ?
N28 C246 H246 121.0 . . ?
C245 C246 H246 121.0 . . ?
C252 C247 C248 120.0(7) . . ?
C252 C247 N28 121.6(6) . . ?
C248 C247 N28 118.3(7) . . ?
C247 C248 C249 119.9(8) . . ?
C247 C248 H248 120.0 . . ?
C249 C248 H248 120.0 . . ?
C248 C249 C250 120.2(7) . . ?
C248 C249 H249 119.9 . . ?
C250 C249 H249 119.9 . . ?
C251 C250 C249 119.3(7) . . ?
C251 C250 S14 124.9(6) . . ?
C249 C250 S14 115.8(5) . . ?
C252 C251 C250 119.6(7) . . ?
C252 C251 H251 120.2 . . ?
C250 C251 H251 120.2 . . ?
C247 C252 C251 120.9(7) . . ?
C247 C252 H252 119.5 . . ?
C251 C252 H252 119.5 . . ?
C254 C253 H25A 109.5 . . ?
C254 C253 H25B 109.5 . . ?
H25A C253 H25B 109.5 . . ?
C254 C253 H25C 109.5 . . ?
H25A C253 H25C 109.5 . . ?
H25B C253 H25C 109.5 . . ?
N29 C254 C255 117.5(9) . . ?
N29 C254 C253 116.7(9) . . ?
C255 C254 C253 125.9(9) . . ?
C256 C255 C254 125.6(10) . . ?
C256 C255 H255 117.2 . . ?
C254 C255 H255 117.2 . . ?
C255 C256 C257 116.0(11) . . ?
C255 C256 H256 122.0 . . ?
C257 C256 H256 122.0 . . ?
C258 C257 C256 118.2(11) . . ?
C258 C257 H257 120.9 . . ?
C256 C257 H257 120.9 . . ?
N29 C258 C257 124.7(9) . . ?
N29 C258 C259 113.2(8) . . ?
C257 C258 C259 122.1(10) . . ?
N30 C259 C258 118.8(9) . . ?
N30 C259 H259 120.6 . . ?
C258 C259 H259 120.6 . . ?
C265 C260 C261 120.6(6) . . ?
C265 C260 N30 121.6(5) . . ?
C261 C260 N30 117.7(6) . . ?
C262 C261 C260 119.9(6) . . ?
C262 C261 H261 120.1 . . ?
C260 C261 H261 120.1 . . ?
C261 C262 C263 120.1(6) . . ?
C261 C262 H262 119.9 . . ?
C263 C262 H262 119.9 . . ?
C264 C263 C262 119.0(6) . . ?
C264 C263 S15 125.7(5) . . ?
C262 C263 S15 115.1(5) . . ?
C265 C264 C263 120.9(6) . . ?
C265 C264 H264 119.5 . . ?
C263 C264 H264 119.5 . . ?
C264 C265 C260 119.3(6) . . ?
C264 C265 H265 120.3 . . ?
C260 C265 H265 120.3 . . ?
C267 C266 C280 120.8(7) . . ?
C267 C266 S11 118.4(6) . . ?
C280 C266 S11 119.0(6) . . ?
C268 C267 C266 122.8(7) . . ?
C268 C267 H267 118.6 . . ?
C266 C267 H267 118.6 . . ?
C282 C268 C269 113.4(8) . . ?
C282 C268 C267 115.6(7) . . ?
C269 C268 C267 129.5(8) . . ?
C270 C269 C268 122.3(8) . . ?
C270 C269 S12 117.1(6) . . ?
C268 C269 S12 119.0(7) . . ?
C269 C270 C271 122.1(7) . . ?
C269 C270 H270 118.9 . . ?
C271 C270 H270 118.9 . . ?
C270 C271 C272 129.7(7) . . ?
C270 C271 C283 115.1(8) . . ?
C272 C271 C283 113.9(8) . . ?
C271 C272 C273 122.4(7) . . ?
C271 C272 S13 119.9(7) . . ?
C273 C272 S13 116.2(7) . . ?
C274 C273 C272 121.5(8) . . ?
C274 C273 H273 119.3 . . ?
C272 C273 H273 119.3 . . ?
C273 C274 C275 131.3(8) . . ?
C273 C274 C284 114.8(7) . . ?
C275 C274 C284 112.4(7) . . ?
C274 C275 C276 124.3(8) . . ?
C274 C275 S14 117.9(6) . . ?
C276 C275 S14 116.6(6) . . ?
C277 C276 C275 120.4(7) . . ?
C277 C276 H276 119.8 . . ?
C275 C276 H276 119.8 . . ?
C285 C277 C276 116.3(7) . . ?
C285 C277 C278 114.3(8) . . ?
C276 C277 C278 128.2(7) . . ?
C279 C278 C277 121.3(7) . . ?
C279 C278 S15 117.0(5) . . ?
C277 C278 S15 120.6(7) . . ?
C278 C279 C280 122.0(7) . . ?
C278 C279 H279 119.0 . . ?
C280 C279 H279 119.0 . . ?
C281 C280 C266 115.6(7) . . ?
C281 C280 C279 113.3(7) . . ?
C266 C280 C279 129.9(7) . . ?
C285 C281 C280 123.2(7) . . ?
C285 C281 C282 108.4(6) . . ?
C280 C281 C282 121.6(7) . . ?
C283 C282 C268 125.1(7) . . ?
C283 C282 C281 106.3(7) . . ?
C268 C282 C281 122.0(7) . . ?
C282 C283 C284 110.7(6) . . ?
C282 C283 C271 120.4(8) . . ?
C284 C283 C271 122.3(8) . . ?
C283 C284 C274 123.4(7) . . ?
C283 C284 C285 106.1(7) . . ?
C274 C284 C285 123.9(7) . . ?
C281 C285 C277 124.3(7) . . ?
C281 C285 C284 108.6(6) . . ?
C277 C285 C284 121.1(8) . . ?
C302 N31 C306 118.5(8) . . ?
C302 N31 Cu6 129.5(7) . . ?
C306 N31 Cu6 112.0(6) . . ?
C307 N32 C308 120.8(7) . . ?
C307 N32 Cu6 112.0(5) . . ?
C308 N32 Cu6 127.0(6) . . ?
C315 N33 C319 118.9(7) . . ?
C315 N33 Cu7 128.9(6) . . ?
C319 N33 Cu7 112.2(4) . . ?
C320 N34 C321 121.0(6) . . ?
C320 N34 Cu7 111.6(5) . . ?
C321 N34 Cu7 127.3(5) . . ?
C328 N35 C332 117.3(8) . . ?
C328 N35 Cu8 129.8(6) . . ?
C332 N35 Cu8 112.5(5) . . ?
C333 N36 C334 121.0(7) . . ?
C333 N36 Cu8 111.4(5) . . ?
C334 N36 Cu8 127.7(5) . . ?
C345 N37 C341 118.5(9) . . ?
C345 N37 Cu9 112.0(6) . . ?
C341 N37 Cu9 129.4(8) . . ?
C346 N38 C347 121.8(8) . . ?
C346 N38 Cu9 109.4(6) . . ?
C347 N38 Cu9 128.7(6) . . ?
C354 N39 C358 119.0(8) . . ?
C354 N39 Cu10 128.9(7) . . ?
C358 N39 Cu10 112.0(5) . . ?
C359 N40 C360 119.3(8) . . ?
C359 N40 Cu10 111.9(5) . . ?
C360 N40 Cu10 128.7(7) . . ?
C302 C301 H30A 109.5 . . ?
C302 C301 H30B 109.5 . . ?
H30A C301 H30B 109.5 . . ?
C302 C301 H30C 109.5 . . ?
H30A C301 H30C 109.5 . . ?
H30B C301 H30C 109.5 . . ?
N31 C302 C303 118.6(10) . . ?
N31 C302 C301 117.2(9) . . ?
C303 C302 C301 123.5(9) . . ?
C304 C303 C302 123.5(12) . . ?
C304 C303 H303 118.3 . . ?
C302 C303 H303 118.3 . . ?
C303 C304 C305 115.0(12) . . ?
C303 C304 H304 122.5 . . ?
C305 C304 H304 122.5 . . ?
C304 C305 C306 118.7(10) . . ?
C304 C305 H305 120.6 . . ?
C306 C305 H305 120.6 . . ?
N31 C306 C305 122.6(8) . . ?
N31 C306 C307 117.0(8) . . ?
C305 C306 C307 120.3(9) . . ?
N32 C307 C306 117.0(8) . . ?
N32 C307 H307 121.5 . . ?
C306 C307 H307 121.5 . . ?
C313 C308 C309 117.0(7) . . ?
C313 C308 N32 126.4(8) . . ?
C309 C308 N32 116.5(6) . . ?
C310 C309 C308 121.9(7) . . ?
C310 C309 H309 119.0 . . ?
C308 C309 H309 119.0 . . ?
C309 C310 C311 119.3(8) . . ?
C309 C310 H310 120.4 . . ?
C311 C310 H310 120.4 . . ?
C312 C311 C310 117.9(7) . . ?
C312 C311 S16 120.7(5) . . ?
C310 C311 S16 121.3(7) . . ?
C313 C312 C311 121.9(7) . . ?
C313 C312 H312 119.0 . . ?
C311 C312 H312 119.0 . . ?
C312 C313 C308 121.9(8) . . ?
C312 C313 H313 119.1 . . ?
C308 C313 H313 119.1 . . ?
C315 C314 H31A 109.5 . . ?
C315 C314 H31B 109.5 . . ?
H31A C314 H31B 109.5 . . ?
C315 C314 H31C 109.5 . . ?
H31A C314 H31C 109.5 . . ?
H31B C314 H31C 109.5 . . ?
N33 C315 C316 120.5(8) . . ?
N33 C315 C314 115.8(8) . . ?
C316 C315 C314 123.7(7) . . ?
C317 C316 C315 120.5(8) . . ?
C317 C316 H316 119.7 . . ?
C315 C316 H316 119.7 . . ?
C316 C317 C318 119.4(8) . . ?
C316 C317 H317 120.3 . . ?
C318 C317 H317 120.3 . . ?
C319 C318 C317 117.0(8) . . ?
C319 C318 H318 121.5 . . ?
C317 C318 H318 121.5 . . ?
N33 C319 C318 123.7(6) . . ?
N33 C319 C320 115.0(7) . . ?
C318 C319 C320 121.3(7) . . ?
N34 C320 C319 118.6(7) . . ?
N34 C320 H320 120.7 . . ?
C319 C320 H320 120.7 . . ?
C326 C321 C322 118.8(6) . . ?
C326 C321 N34 116.2(6) . . ?
C322 C321 N34 125.0(6) . . ?
C323 C322 C321 120.6(7) . . ?
C323 C322 H322 119.7 . . ?
C321 C322 H322 119.7 . . ?
C322 C323 C324 120.1(7) . . ?
C322 C323 H323 119.9 . . ?
C324 C323 H323 119.9 . . ?
C323 C324 C325 120.4(6) . . ?
C323 C324 S17 117.9(5) . . ?
C325 C324 S17 121.3(5) . . ?
C326 C325 C324 118.9(6) . . ?
C326 C325 H325 120.5 . . ?
C324 C325 H325 120.5 . . ?
C325 C326 C321 121.1(7) . . ?
C325 C326 H326 119.4 . . ?
C321 C326 H326 119.4 . . ?
C328 C327 H32A 109.5 . . ?
C328 C327 H32B 109.5 . . ?
H32A C327 H32B 109.5 . . ?
C328 C327 H32C 109.5 . . ?
H32A C327 H32C 109.5 . . ?
H32B C327 H32C 109.5 . . ?
N35 C328 C329 120.6(9) . . ?
N35 C328 C327 115.3(9) . . ?
C329 C328 C327 124.1(9) . . ?
C328 C329 C330 122.4(10) . . ?
C328 C329 H329 118.8 . . ?
C330 C329 H329 118.8 . . ?
C329 C330 C331 117.1(9) . . ?
C329 C330 H330 121.4 . . ?
C331 C330 H330 121.4 . . ?
C332 C331 C330 117.0(9) . . ?
C332 C331 H331 121.5 . . ?
C330 C331 H331 121.5 . . ?
N35 C332 C331 125.5(8) . . ?
N35 C332 C333 114.2(7) . . ?
C331 C332 C333 120.3(8) . . ?
N36 C333 C332 119.2(7) . . ?
N36 C333 H333 120.4 . . ?
C332 C333 H333 120.4 . . ?
C339 C334 C335 118.2(7) . . ?
C339 C334 N36 117.1(7) . . ?
C335 C334 N36 124.8(7) . . ?
C336 C335 C334 121.8(8) . . ?
C336 C335 H335 119.1 . . ?
C334 C335 H335 119.1 . . ?
C335 C336 C337 120.9(8) . . ?
C335 C336 H336 119.6 . . ?
C337 C336 H336 119.6 . . ?
C338 C337 C336 118.1(8) . . ?
C338 C337 S18 122.0(7) . . ?
C336 C337 S18 119.7(6) . . ?
C339 C338 C337 119.9(8) . . ?
C339 C338 H338 120.1 . . ?
C337 C338 H338 120.1 . . ?
C334 C339 C338 121.1(7) . . ?
C334 C339 H339 119.4 . . ?
C338 C339 H339 119.4 . . ?
C341 C340 H34A 109.5 . . ?
C341 C340 H34B 109.5 . . ?
H34A C340 H34B 109.5 . . ?
C341 C340 H34C 109.5 . . ?
H34A C340 H34C 109.5 . . ?
H34B C340 H34C 109.5 . . ?
N37 C341 C342 119.5(11) . . ?
N37 C341 C340 118.5(10) . . ?
C342 C341 C340 121.6(11) . . ?
C343 C342 C341 122.2(12) . . ?
C343 C342 H342 118.9 . . ?
C341 C342 H342 118.9 . . ?
C342 C343 C344 117.3(11) . . ?
C342 C343 H343 121.3 . . ?
C344 C343 H343 121.3 . . ?
C345 C344 C343 116.1(10) . . ?
C345 C344 H344 121.9 . . ?
C343 C344 H344 121.9 . . ?
N37 C345 C344 126.0(9) . . ?
N37 C345 C346 114.9(8) . . ?
C344 C345 C346 119.1(9) . . ?
N38 C346 C345 121.4(9) . . ?
N38 C346 H346 119.3 . . ?
C345 C346 H346 119.3 . . ?
C348 C347 C352 118.4(7) . . ?
C348 C347 N38 122.8(7) . . ?
C352 C347 N38 118.7(7) . . ?
C347 C348 C349 122.6(8) . . ?
C347 C348 H348 118.7 . . ?
C349 C348 H348 118.7 . . ?
C350 C349 C348 117.3(8) . . ?
C350 C349 H349 121.3 . . ?
C348 C349 H349 121.3 . . ?
C351 C350 C349 120.5(7) . . ?
C351 C350 S19 124.4(6) . . ?
C349 C350 S19 115.0(6) . . ?
C352 C351 C350 120.4(7) . . ?
C352 C351 H351 119.8 . . ?
C350 C351 H351 119.8 . . ?
C347 C352 C351 120.9(7) . . ?
C347 C352 H352 119.6 . . ?
C351 C352 H352 119.6 . . ?
C354 C353 H35A 109.5 . . ?
C354 C353 H35B 109.5 . . ?
H35A C353 H35B 109.5 . . ?
C354 C353 H35C 109.5 . . ?
H35A C353 H35C 109.5 . . ?
H35B C353 H35C 109.5 . . ?
N39 C354 C355 119.4(9) . . ?
N39 C354 C353 117.0(8) . . ?
C355 C354 C353 123.5(8) . . ?
C356 C355 C354 123.0(10) . . ?
C356 C355 H355 118.5 . . ?
C354 C355 H355 118.5 . . ?
C355 C356 C357 116.9(11) . . ?
C355 C356 H356 121.6 . . ?
C357 C356 H356 121.6 . . ?
C358 C357 C356 118.4(10) . . ?
C358 C357 H357 120.8 . . ?
C356 C357 H357 120.8 . . ?
C357 C358 N39 123.1(8) . . ?
C357 C358 C359 120.3(9) . . ?
N39 C358 C359 116.6(9) . . ?
N40 C359 C358 116.9(9) . . ?
N40 C359 H359 121.6 . . ?
C358 C359 H359 121.6 . . ?
C361 C360 C365 120.6(7) . . ?
C361 C360 N40 116.9(7) . . ?
C365 C360 N40 122.5(8) . . ?
C360 C361 C362 121.3(7) . . ?
C360 C361 H361 119.4 . . ?
C362 C361 H361 119.4 . . ?
C361 C362 C363 118.1(8) . . ?
C361 C362 H362 120.9 . . ?
C363 C362 H362 120.9 . . ?
C364 C363 C362 120.5(7) . . ?
C364 C363 S20 117.5(6) . . ?
C362 C363 S20 121.8(7) . . ?
C363 C364 C365 120.4(8) . . ?
C363 C364 H364 119.8 . . ?
C365 C364 H364 119.8 . . ?
C360 C365 C364 119.0(8) . . ?
C360 C365 H365 120.5 . . ?
C364 C365 H365 120.5 . . ?
C380 C366 C367 122.8(8) . . ?
C380 C366 S16 117.9(6) . . ?
C367 C366 S16 118.3(6) . . ?
C382 C367 C366 114.3(6) . . ?
C382 C367 C368 114.1(7) . . ?
C366 C367 C368 129.3(7) . . ?
C369 C368 C367 122.6(8) . . ?
C369 C368 H368 118.7 . . ?
C367 C368 H368 118.7 . . ?
C368 C369 C370 121.5(6) . . ?
C368 C369 S17 118.0(6) . . ?
C370 C369 S17 119.1(6) . . ?
C383 C370 C369 115.0(7) . . ?
C383 C370 C371 115.3(7) . . ?
C369 C370 C371 128.0(6) . . ?
C372 C371 C370 121.6(6) . . ?
C372 C371 H371 119.2 . . ?
C370 C371 H371 119.2 . . ?
C371 C372 C373 122.2(7) . . ?
C371 C372 S18 117.3(5) . . ?
C373 C372 S18 119.3(7) . . ?
C384 C373 C372 113.7(7) . . ?
C384 C373 C374 117.1(7) . . ?
C372 C373 C374 127.6(7) . . ?
C375 C374 C373 119.8(7) . . ?
C375 C374 H374 120.1 . . ?
C373 C374 H374 120.1 . . ?
C374 C375 C376 122.7(7) . . ?
C374 C375 S19 117.2(6) . . ?
C376 C375 S19 118.7(6) . . ?
C385 C376 C377 114.1(8) . . ?
C385 C376 C375 115.5(7) . . ?
C377 C376 C375 128.5(7) . . ?
C378 C377 C376 122.0(7) . . ?
C378 C377 H377 119.0 . . ?
C376 C377 H377 119.0 . . ?
C377 C378 C379 123.0(7) . . ?
C377 C378 S20 117.5(6) . . ?
C379 C378 S20 118.3(7) . . ?
C381 C379 C380 115.4(7) . . ?
C381 C379 C378 112.7(8) . . ?
C380 C379 C378 129.8(7) . . ?
C366 C380 C379 122.5(7) . . ?
C366 C380 H380 118.8 . . ?
C379 C380 H380 118.8 . . ?
C385 C381 C382 110.0(6) . . ?
C385 C381 C379 123.0(7) . . ?
C382 C381 C379 120.4(7) . . ?
C367 C382 C381 123.9(6) . . ?
C367 C382 C383 121.9(6) . . ?
C381 C382 C383 107.8(7) . . ?
C370 C383 C382 123.3(7) . . ?
C370 C383 C384 121.4(6) . . ?
C382 C383 C384 108.1(6) . . ?
C373 C384 C383 124.4(6) . . ?
C373 C384 C385 121.6(7) . . ?
C383 C384 C385 106.4(6) . . ?
C376 C385 C381 123.6(7) . . ?
C376 C385 C384 121.8(7) . . ?
C381 C385 C384 107.7(6) . . ?
F4 B1 F2 110.8(10) . . ?
F4 B1 F1 112.3(8) . . ?
F2 B1 F1 109.7(10) . . ?
F4 B1 F3 109.8(10) . . ?
F2 B1 F3 105.5(9) . . ?
F1 B1 F3 108.5(10) . . ?
F7' B2 F6' 111.8(12) . . ?
F8 B2 F6 117.2(8) . . ?
F7' B2 F5' 113.2(13) . . ?
F6' B2 F5' 108.7(12) . . ?
F8 B2 F7 104.6(8) . . ?
F6 B2 F7 104.9(8) . . ?
F7' B2 F8' 110.3(12) . . ?
F6' B2 F8' 110.1(12) . . ?
F5' B2 F8' 102.4(11) . . ?
F8 B2 F5 111.4(8) . . ?
F6 B2 F5 108.8(8) . . ?
F7 B2 F5 109.5(9) . . ?
F9 B3 F12 124(3) . . ?
F9 B3 F11 104(3) . . ?
F12 B3 F11 109(2) . . ?
F9 B3 F10 103(2) . . ?
F12 B3 F10 108(2) . . ?
F11 B3 F10 108(2) . . ?
F15 B4 F16 131(2) . . ?
F15 B4 F13 114(2) . . ?
F16 B4 F13 100.6(18) . . ?
F15 B4 F14 102(2) . . ?
F16 B4 F14 98.5(17) . . ?
F13 B4 F14 108.2(17) . . ?
F17' B5 F18' 117.7(11) . . ?
F17' B5 F19' 113.5(8) . . ?
F18' B5 F19' 116.3(11) . . ?
F17 B5 F20 127.1(12) . . ?
F17 B5 F19 103.7(12) . . ?
F20 B5 F19 105.2(9) . . ?
F17 B5 F18 116.8(11) . . ?
F20 B5 F18 101.0(9) . . ?
F19 B5 F18 99.2(9) . . ?
F17' B5 F20' 102.8(9) . . ?
F18' B5 F20' 102.3(10) . . ?
F19' B5 F20' 100.8(8) . . ?
F22 B6 F23 112.0(6) . . ?
F22 B6 F21 111.6(6) . . ?
F23 B6 F21 111.7(6) . . ?
F22 B6 F24 108.3(6) . . ?
F23 B6 F24 104.7(6) . . ?
F21 B6 F24 108.1(6) . . ?
F28' B7 F26' 118.7(11) . . ?
F28 B7 F25 115.0(9) . . ?
F28' B7 F27' 113.0(12) . . ?
F26' B7 F27' 109.9(12) . . ?
F28 B7 F26 112.5(10) . . ?
F25 B7 F26 112.3(10) . . ?
F28 B7 F27 109.5(8) . . ?
F25 B7 F27 105.9(9) . . ?
F26 B7 F27 100.3(8) . . ?
F28' B7 F25' 107.8(10) . . ?
F26' B7 F25' 99.5(9) . . ?
F27' B7 F25' 106.3(10) . . ?
F32 B8 F30 111.6(13) . . ?
F32 B8 F29 108.8(10) . . ?
F30 B8 F29 110.3(9) . . ?
F32 B8 F31 109.1(8) . . ?
F30 B8 F31 107.4(10) . . ?
F29 B8 F31 109.6(11) . . ?
F36' B9 F33' 112.1(12) . . ?
F36 B9 F35 116.5(13) . . ?
F36 B9 F33 106.1(12) . . ?
F35 B9 F33 110.3(13) . . ?
F36' B9 F35' 116.2(13) . . ?
F33' B9 F35' 107.9(11) . . ?
F36 B9 F34 107.8(13) . . ?
F35 B9 F34 107.3(13) . . ?
F33 B9 F34 108.7(12) . . ?
F36' B9 F34' 105.9(12) . . ?
F33' B9 F34' 105.8(12) . . ?
F35' B9 F34' 108.5(12) . . ?
F40' B10 F39' 116.6(17) . . ?
F40' B10 F38' 111.8(16) . . ?
F39' B10 F38' 99.4(16) . . ?
F37 B10 F39 108.7(11) . . ?
F37 B10 F40 112.5(12) . . ?
F39 B10 F40 105.3(11) . . ?
F37 B10 F38 109.7(11) . . ?
F39 B10 F38 107.0(11) . . ?
F40 B10 F38 113.2(12) . . ?
F40' B10 F37' 112.9(17) . . ?
F39' B10 F37' 112.6(16) . . ?
F38' B10 F37' 101.7(15) . . ?
F41 B11 F42 113.1(13) . . ?
F41 B11 F44 108.1(12) . . ?
F42 B11 F44 109.1(11) . . ?
F41 B11 F43 111.0(11) . . ?
F42 B11 F43 107.5(11) . . ?
F44 B11 F43 107.9(12) . . ?
C56S O2S C55S 118.6(11) . . ?
C55S C54S H54A 109.5 . . ?
C55S C54S H54B 109.5 . . ?
H54A C54S H54B 109.5 . . ?
C55S C54S H54C 109.5 . . ?
H54A C54S H54C 109.5 . . ?
H54B C54S H54C 109.5 . . ?
O2S C55S C54S 113.6(12) . . ?
O2S C55S H55A 108.8 . . ?
C54S C55S H55A 108.8 . . ?
O2S C55S H55B 108.8 . . ?
C54S C55S H55B 108.8 . . ?
H55A C55S H55B 107.7 . . ?
O2S C56S C57S 120.9(14) . . ?
O2S C56S H56A 107.1 . . ?
C57S C56S H56A 107.1 . . ?
O2S C56S H56B 107.1 . . ?
C57S C56S H56B 107.1 . . ?
H56A C56S H56B 106.8 . . ?
C56S C57S H57A 109.5 . . ?
C56S C57S H57B 109.5 . . ?
H57A C57S H57B 109.5 . . ?
C56S C57S H57C 109.5 . . ?
H57A C57S H57C 109.5 . . ?
H57B C57S H57C 109.5 . . ?
C60S O3S C59S 114.1(18) . . ?
C59S C58S H58A 109.5 . . ?
C59S C58S H58B 109.5 . . ?
H58A C58S H58B 109.5 . . ?
C59S C58S H58C 109.5 . . ?
H58A C58S H58C 109.5 . . ?
H58B C58S H58C 109.5 . . ?
O3S C59S C58S 112(2) . . ?
O3S C59S H59A 109.2 . . ?
C58S C59S H59A 109.2 . . ?
O3S C59S H59B 109.2 . . ?
C58S C59S H59B 109.2 . . ?
H59A C59S H59B 107.9 . . ?
C61S C60S O3S 111(2) . . ?
C61S C60S H60A 109.5 . . ?
O3S C60S H60A 109.5 . . ?
C61S C60S H60B 109.5 . . ?
O3S C60S H60B 109.5 . . ?
H60A C60S H60B 108.1 . . ?
C60S C61S H61A 109.5 . . ?
C60S C61S H61B 109.5 . . ?
H61A C61S H61B 109.5 . . ?
C60S C61S H61C 109.5 . . ?
H61A C61S H61C 109.5 . . ?
H61B C61S H61C 109.5 . . ?
C63S O4S C64S 114.6(12) . . ?
C63S C62S H62A 109.5 . . ?
C63S C62S H62B 109.5 . . ?
H62A C62S H62B 109.5 . . ?
C63S C62S H62C 109.5 . . ?
H62A C62S H62C 109.5 . . ?
H62B C62S H62C 109.5 . . ?
O4S C63S C62S 108.0(11) . . ?
O4S C63S H63A 110.1 . . ?
C62S C63S H63A 110.1 . . ?
O4S C63S H63B 110.1 . . ?
C62S C63S H63B 110.1 . . ?
H63A C63S H63B 108.4 . . ?
O4S C64S C65S 107.6(15) . . ?
O4S C64S H64A 110.2 . . ?
C65S C64S H64A 110.2 . . ?
O4S C64S H64B 110.2 . . ?
C65S C64S H64B 110.2 . . ?
H64A C64S H64B 108.5 . . ?
C64S C65S H65A 109.5 . . ?
C64S C65S H65B 109.5 . . ?
H65A C65S H65B 109.5 . . ?
C64S C65S H65C 109.5 . . ?
H65A C65S H65C 109.5 . . ?
H65B C65S H65C 109.5 . . ?
C52S O1S C51S 106(2) . . ?
C51S C50S H50A 109.5 . . ?
C51S C50S H50B 109.5 . . ?
H50A C50S H50B 109.5 . . ?
C51S C50S H50C 109.5 . . ?
H50A C50S H50C 109.5 . . ?
H50B C50S H50C 109.5 . . ?
C53S C52S O1S 120(3) . . ?
C53S C52S H52A 107.4 . . ?
O1S C52S H52A 107.4 . . ?
C53S C52S H52B 107.4 . . ?
O1S C52S H52B 107.4 . . ?
H52A C52S H52B 106.9 . . ?
O1S C51S C50S 112(3) . . ?
O1S C51S H51A 109.3 . . ?
C50S C51S H51A 109.3 . . ?
O1S C51S H51B 109.3 . . ?
C50S C51S H51B 109.3 . . ?
H51A C51S H51B 108.0 . . ?
C52S C53S H53D 109.5 . . ?
C52S C53S H53E 109.5 . . ?
H53D C53S H53E 109.5 . . ?
C52S C53S H53F 109.5 . . ?
H53D C53S H53F 109.5 . . ?
H53E C53S H53F 109.5 . . ?
C84S O6S C82S 149(4) . . ?
O6S C82S C83S 111(3) . . ?
O6S C82S H82A 109.5 . . ?
C83S C82S H82A 109.5 . . ?
O6S C82S H82B 109.5 . . ?
C83S C82S H82B 109.5 . . ?
H82A C82S H82B 108.1 . . ?
C82S C83S H83A 109.5 . . ?
C82S C83S H83B 109.5 . . ?
H83A C83S H83B 109.5 . . ?
C82S C83S H83C 109.5 . . ?
H83A C83S H83C 109.5 . . ?
H83B C83S H83C 109.5 . . ?
C84S C85S H85A 109.5 . . ?
C84S C85S H85B 109.5 . . ?
H85A C85S H85B 109.5 . . ?
C84S C85S H85C 109.5 . . ?
H85A C85S H85C 109.5 . . ?
H85B C85S H85C 109.5 . . ?
O6S C84S C85S 122(4) . . ?
O6S C84S H84A 106.9 . . ?
C85S C84S H84A 106.9 . . ?
O6S C84S H84B 106.9 . . ?
C85S C84S H84B 106.9 . . ?
H84A C84S H84B 106.7 . . ?
N1S C1S C2S 161(2) . . ?
C1S C2S H2S1 109.5 . . ?
C1S C2S H2S2 109.5 . . ?
H2S1 C2S H2S2 109.5 . . ?
C1S C2S H2S3 109.5 . . ?
H2S1 C2S H2S3 109.5 . . ?
H2S2 C2S H2S3 109.5 . . ?
N1A C1A C2A 156(5) . . ?
N2S C3S C4S 172.3(16) . . ?
N3S C5S C6S 175.4(12) . . ?
C5S C6S H6S1 109.5 . . ?
C5S C6S H6S2 109.5 . . ?
H6S1 C6S H6S2 109.5 . . ?
C5S C6S H6S3 109.5 . . ?
H6S1 C6S H6S3 109.5 . . ?
H6S2 C6S H6S3 109.5 . . ?
N4S C7S C8S 148(4) . . ?
C7S C8S H8S1 110.9 . . ?
C7S C8S H8S2 107.7 . . ?
H8S1 C8S H8S2 109.5 . . ?
C7S C8S H8S3 109.7 . . ?
H8S1 C8S H8S3 109.5 . . ?
H8S2 C8S H8S3 109.5 . . ?
N5S C9S C10S 179.0(19) . . ?
C9S C10S H10D 109.5 . . ?
C9S C10S H10E 109.5 . . ?
H10D C10S H10E 109.5 . . ?
C9S C10S H10F 109.5 . . ?
H10D C10S H10F 109.5 . . ?
H10E C10S H10F 109.5 . . ?
N6S C11S C12S 173(2) . . ?
C11S C12S H12D 109.5 . . ?
C11S C12S H12E 109.5 . . ?
H12D C12S H12E 109.5 . . ?
C11S C12S H12F 109.5 . . ?
H12D C12S H12F 109.5 . . ?
H12E C12S H12F 109.5 . . ?
N7S C13S C14S 159(3) . . ?
C15S C16S H16A 109.5 . . ?
C15S C16S H16B 109.5 . . ?
H16A C16S H16B 109.5 . . ?
C15S C16S H16C 109.5 . . ?
H16A C16S H16C 109.5 . . ?
H16B C16S H16C 109.5 . . ?
N8S C15S C16S 165(5) . . ?
N8A C15A C16A 165(5) . . ?
N9S C17S C18S 171(2) . . ?
C17S C18S H18A 109.5 . . ?
C17S C18S H18B 109.5 . . ?
H18A C18S H18B 109.5 . . ?
C17S C18S H18C 109.5 . . ?
H18A C18S H18C 109.5 . . ?
H18B C18S H18C 109.5 . . ?
N9A C17A C18A 156(6) . . ?
N10S C19S C20S 177.3(19) . . ?
C19S C20S H20D 109.5 . . ?
C19S C20S H20E 109.5 . . ?
H20D C20S H20E 109.5 . . ?
C19S C20S H20F 109.5 . . ?
H20D C20S H20F 109.5 . . ?
H20E C20S H20F 109.5 . . ?
N11S C21S C22S 176.1(9) . . ?
C21S C22S H22D 109.5 . . ?
C21S C22S H22E 109.5 . . ?
H22D C22S H22E 109.5 . . ?
C21S C22S H22F 109.5 . . ?
H22D C22S H22F 109.5 . . ?
H22E C22S H22F 109.5 . . ?
N12S C23S C24S 167(2) . . ?
C23S C24S H24D 109.5 . . ?
C23S C24S H24E 109.5 . . ?
H24D C24S H24E 109.5 . . ?
C23S C24S H24F 109.5 . . ?
H24D C24S H24F 109.5 . . ?
H24E C24S H24F 109.5 . . ?
N12A C23A C24A 163(4) . . ?
C23A C24A H24G 109.5 . . ?
C23A C24A H24H 109.5 . . ?
H24G C24A H24H 109.5 . . ?
C23A C24A H24I 109.5 . . ?
H24G C24A H24I 109.5 . . ?
H24H C24A H24I 109.5 . . ?
N13S C25S C26S 172(2) . . ?
C25S C26S H26A 109.5 . . ?
C25S C26S H26B 109.5 . . ?
H26A C26S H26B 109.5 . . ?
C25S C26S H26C 109.5 . . ?
H26A C26S H26C 109.5 . . ?
H26B C26S H26C 109.5 . . ?
N14S C27S C28S 162(8) . . ?
C27S C28S H28A 107.1 . . ?
C27S C28S H28B 114.2 . . ?
H28A C28S H28B 109.5 . . ?
C27S C28S H28C 107.0 . . ?
H28A C28S H28C 109.5 . . ?
H28B C28S H28C 109.5 . . ?
N15S C29S C30S 174(2) . . ?
C29S C30S H30D 109.5 . . ?
C29S C30S H30E 109.5 . . ?
H30D C30S H30E 109.5 . . ?
C29S C30S H30F 109.5 . . ?
H30D C30S H30F 109.5 . . ?
H30E C30S H30F 109.5 . . ?
N14A C27A C28A 162(7) . . ?
C29A C30A H30G 98.4 . . ?
C29A C30A H30H 116.5 . . ?
H30G C30A H30H 109.5 . . ?
C29A C30A H30I 112.9 . . ?
H30G C30A H30I 109.5 . . ?
H30H C30A H30I 109.5 . . ?
N15A C29A C30A 167(7) . . ?
N16S C31S C32S 174(2) . . ?
C31S C32S H32D 109.5 . . ?
C31S C32S H32E 109.5 . . ?
H32D C32S H32E 109.5 . . ?
C31S C32S H32F 109.5 . . ?
H32D C32S H32F 109.5 . . ?
H32E C32S H32F 109.5 . . ?
N17S C33S C34S 167(4) . . ?
C33S C34S H34D 109.5 . . ?
C33S C34S H34E 109.5 . . ?
H34D C34S H34E 109.5 . . ?
C33S C34S H34F 109.5 . . ?
H34D C34S H34F 109.5 . . ?
H34E C34S H34F 109.5 . . ?
N17A C33A C34A 160(4) . . ?
C33A C34A H34G 109.5 . . ?
C33A C34A H34H 109.5 . . ?
H34G C34A H34H 109.5 . . ?
C33A C34A H34I 109.5 . . ?
H34G C34A H34I 109.5 . . ?
H34H C34A H34I 109.5 . . ?
N18S C35S C36S 153(3) . . ?
N18A C35A C36A 168(8) . . ?
N19S C37S C38S 150(3) . . ?
C37S C38S H38A 109.5 . . ?
C37S C38S H38B 109.5 . . ?
H38A C38S H38B 109.5 . . ?
C37S C38S H38C 109.5 . . ?
H38A C38S H38C 109.5 . . ?
H38B C38S H38C 109.5 . . ?
N19A C37A C38A 163(6) . . ?
N20S C39S C40S 132(2) . . ?
N21S C41S C42S 154(4) . . ?
C41S C42S H42A 109.5 . . ?
C41S C42S H42B 109.5 . . ?
H42A C42S H42B 109.5 . . ?
C41S C42S H42C 109.5 . . ?
H42A C42S H42C 109.5 . . ?
H42B C42S H42C 109.5 . . ?
N22S C43S C44S 143(3) . . ?
C72S O5S C74S 139(3) . . ?
O5S C74S C75S 116(3) . . ?
O5S C74S H74A 108.3 . . ?
C75S C74S H74A 108.3 . . ?
O5S C74S H74B 108.3 . . ?
C75S C74S H74B 108.3 . . ?
H74A C74S H74B 107.4 . . ?
C74S C75S H75A 109.5 . . ?
C74S C75S H75B 109.5 . . ?
H75A C75S H75B 109.5 . . ?
C74S C75S H75C 109.5 . . ?
H75A C75S H75C 109.5 . . ?
H75B C75S H75C 109.5 . . ?
C72S C73S H73A 109.5 . . ?
C72S C73S H73B 109.5 . . ?
H73A C73S H73B 109.5 . . ?
C72S C73S H73C 109.5 . . ?
H73A C73S H73C 109.5 . . ?
H73B C73S H73C 109.5 . . ?
O5S C72S C73S 150(5) . . ?
O5S C72S H72A 99.3 . . ?
C73S C72S H72A 99.3 . . ?
O5S C72S H72B 99.3 . . ?
C73S C72S H72B 99.3 . . ?
H72A C72S H72B 104.0 . . ?
N24S C47S C48S 174(4) . . ?
N22A C43A C44A 168(5) . . ?
C43A C44A H44D 109.5 . . ?
C43A C44A H44E 109.5 . . ?
H44D C44A H44E 109.5 . . ?
C43A C44A H44F 109.5 . . ?
H44D C44A H44F 109.5 . . ?
H44E C44A H44F 109.5 . . ?
N22B C43B C44B 152(5) . . ?
C49A C50A H50D 109.5 . . ?
C49A C50A H50E 109.5 . . ?
H50D C50A H50E 109.5 . . ?
C49A C50A H50F 109.5 . . ?
H50D C50A H50F 109.5 . . ?
H50E C50A H50F 109.5 . . ?
N25A C49A C50A 172(4) . . ?
N26A C51A C52A 154(5) . . ?
N23S C45S C46S 161(5) . . ?
N23A C45A C46A 165(5) . . ?
N27A C53A C54A 153(5) . . ?
C53B C54B H54G 109.5 . . ?
C53B C54B H54H 109.5 . . ?
H54G C54B H54H 109.5 . . ?
C53B C54B H54I 109.5 . . ?
H54G C54B H54I 109.5 . . ?
H54H C54B H54I 109.5 . . ?
N27B C53B C54B 152(5) . . ?
N28B C55B C56B 163(5) . . ?
C55B C56B H56F 109.5 . . ?
C55B C56B H56G 109.5 . . ?
H56F C56B H56G 109.5 . . ?
C55B C56B H56H 109.5 . . ?
H56F C56B H56H 109.5 . . ?
H56G C56B H56H 109.5 . . ?

loop_
_geom_bond_atom_site_label_1
_geom_bond_atom_site_label_2
_geom_bond_distance
_geom_bond_site_symmetry_2
_geom_bond_publ_flag
Cu1 N11 1.999(5) . ?
Cu1 N1 2.019(5) . ?
Cu1 N2 2.024(5) . ?
Cu1 N12 2.068(5) . ?
Cu2 N13 1.994(5) . ?
Cu2 N3 2.016(4) . ?
Cu2 N4 2.029(4) . ?
Cu2 N14 2.085(5) . ?
Cu3 N15 1.983(5) . ?
Cu3 N5 2.021(5) . ?
Cu3 N6 2.035(5) . ?
Cu3 N16 2.104(5) . ?
Cu4 N17 1.997(5) . ?
Cu4 N7 2.025(5) . ?
Cu4 N8 2.029(5) . ?
Cu4 N18 2.070(5) . ?
Cu5 N19 1.998(5) . ?
Cu5 N10 2.022(5) . ?
Cu5 N9 2.034(6) . ?
Cu5 N20 2.048(5) . ?
Cu6 N31 1.987(8) . ?
Cu6 N21 2.009(7) . ?
Cu6 N22 2.025(6) . ?
Cu6 N32 2.075(6) . ?
Cu7 N33 1.992(7) . ?
Cu7 N23 2.004(8) . ?
Cu7 N24 2.021(6) . ?
Cu7 N34 2.039(6) . ?
Cu8 N25 1.977(6) . ?
Cu8 N35 1.993(8) . ?
Cu8 N26 2.036(6) . ?
Cu8 N36 2.036(7) . ?
Cu9 N27 1.997(8) . ?
Cu9 N28 1.998(8) . ?
Cu9 N37 1.999(8) . ?
Cu9 N38 2.038(8) . ?
Cu10 N39 1.975(7) . ?
Cu10 N30 1.995(7) . ?
Cu10 N29 2.037(8) . ?
Cu10 N40 2.057(7) . ?
S1 C11 1.778(5) . ?
S1 C66 1.796(6) . ?
S2 C24 1.782(5) . ?
S2 C69 1.810(7) . ?
S3 C37 1.772(5) . ?
S3 C72 1.792(6) . ?
S4 C50 1.764(5) . ?
S4 C75 1.784(6) . ?
S5 C63 1.776(6) . ?
S5 C78 1.786(6) . ?
S6 C111 1.780(6) . ?
S6 C169 1.791(5) . ?
S7 C124 1.770(6) . ?
S7 C166 1.796(5) . ?
S8 C137 1.783(6) . ?
S8 C178 1.793(6) . ?
S9 C150 1.771(6) . ?
S9 C175 1.803(6) . ?
S10 C172 1.776(6) . ?
S10 C163 1.784(6) . ?
S11 C211 1.757(7) . ?
S11 C266 1.787(8) . ?
S12 C224 1.763(7) . ?
S12 C269 1.799(9) . ?
S13 C237 1.771(6) . ?
S13 C272 1.800(7) . ?
S14 C250 1.787(8) . ?
S14 C275 1.818(9) . ?
S15 C263 1.778(7) . ?
S15 C278 1.779(7) . ?
S16 C311 1.751(8) . ?
S16 C366 1.804(8) . ?
S17 C324 1.772(7) . ?
S17 C369 1.796(7) . ?
S18 C337 1.741(9) . ?
S18 C372 1.784(8) . ?
S19 C350 1.783(8) . ?
S19 C375 1.796(8) . ?
S20 C363 1.786(7) . ?
S20 C378 1.792(8) . ?
N1 C2 1.346(7) . ?
N1 C6 1.345(7) . ?
N2 C7 1.280(7) . ?
N2 C8 1.430(6) . ?
N3 C19 1.339(6) . ?
N3 C15 1.351(6) . ?
N4 C20 1.285(7) . ?
N4 C21 1.433(6) . ?
N5 C28 1.347(7) . ?
N5 C32 1.368(7) . ?
N6 C33 1.281(7) . ?
N6 C34 1.427(6) . ?
N7 C41 1.346(8) . ?
N7 C45 1.373(8) . ?
N8 C46 1.278(7) . ?
N8 C47 1.416(6) . ?
N9 C54 1.339(8) . ?
N9 C58 1.370(8) . ?
N10 C59 1.275(7) . ?
N10 C60 1.430(7) . ?
C1 C2 1.525(9) . ?
C1 H1A 0.9800 . ?
C1 H1B 0.9800 . ?
C1 H1C 0.9800 . ?
C2 C3 1.380(9) . ?
C3 C4 1.360(10) . ?
C3 H3 0.9500 . ?
C4 C5 1.404(9) . ?
C4 H4 0.9500 . ?
C5 C6 1.401(8) . ?
C5 H5 0.9500 . ?
C6 C7 1.460(8) . ?
C7 H7 0.9500 . ?
C8 C13 1.368(7) . ?
C8 C9 1.400(7) . ?
C9 C10 1.376(7) . ?
C9 H9 0.9500 . ?
C10 C11 1.371(7) . ?
C10 H10 0.9500 . ?
C11 C12 1.406(7) . ?
C12 C13 1.383(7) . ?
C12 H12 0.9500 . ?
C13 H13 0.9500 . ?
C14 C15 1.495(8) . ?
C14 H14A 0.9800 . ?
C14 H14B 0.9800 . ?
C14 H14C 0.9800 . ?
C15 C16 1.380(8) . ?
C16 C17 1.386(8) . ?
C16 H16 0.9500 . ?
C17 C18 1.390(7) . ?
C17 H17 0.9500 . ?
C18 C19 1.374(7) . ?
C18 H18 0.9500 . ?
C19 C20 1.470(7) . ?
C20 H20 0.9500 . ?
C21 C26 1.377(7) . ?
C21 C22 1.393(7) . ?
C22 C23 1.381(7) . ?
C22 H22 0.9500 . ?
C23 C24 1.377(7) . ?
C23 H23 0.9500 . ?
C24 C25 1.391(7) . ?
C25 C26 1.388(7) . ?
C25 H25 0.9500 . ?
C26 H26 0.9500 . ?
C27 C28 1.482(9) . ?
C27 H27A 0.9800 . ?
C27 H27B 0.9800 . ?
C27 H27C 0.9800 . ?
C28 C29 1.380(8) . ?
C29 C30 1.358(9) . ?
C29 H29 0.9500 . ?
C30 C31 1.380(8) . ?
C30 H30 0.9500 . ?
C31 C32 1.366(7) . ?
C31 H31 0.9500 . ?
C32 C33 1.456(7) . ?
C33 H33 0.9500 . ?
C34 C39 1.383(7) . ?
C34 C35 1.385(7) . ?
C35 C36 1.386(7) . ?
C35 H35 0.9500 . ?
C36 C37 1.390(7) . ?
C36 H36 0.9500 . ?
C37 C38 1.393(7) . ?
C38 C39 1.372(7) . ?
C38 H38 0.9500 . ?
C39 H39 0.9500 . ?
C40 C41 1.494(10) . ?
C40 H40A 0.9800 . ?
C40 H40B 0.9800 . ?
C40 H40C 0.9800 . ?
C41 C42 1.388(10) . ?
C42 C43 1.382(10) . ?
C42 H42 0.9500 . ?
C43 C44 1.404(9) . ?
C43 H43 0.9500 . ?
C44 C45 1.365(8) . ?
C44 H44 0.9500 . ?
C45 C46 1.453(8) . ?
C46 H46 0.9500 . ?
C47 C52 1.392(7) . ?
C47 C48 1.394(7) . ?
C48 C49 1.376(7) . ?
C48 H48 0.9500 . ?
C49 C50 1.405(7) . ?
C49 H49 0.9500 . ?
C50 C51 1.404(7) . ?
C51 C52 1.380(7) . ?
C51 H51 0.9500 . ?
C52 H52 0.9500 . ?
C53 C54 1.501(9) . ?
C53 H53A 0.9800 . ?
C53 H53B 0.9800 . ?
C53 H53C 0.9800 . ?
C54 C55 1.408(9) . ?
C55 C56 1.370(10) . ?
C55 H55 0.9500 . ?
C56 C57 1.405(9) . ?
C56 H56 0.9500 . ?
C57 C58 1.352(9) . ?
C57 H57 0.9500 . ?
C58 C59 1.468(8) . ?
C59 H59 0.9500 . ?
C60 C61 1.386(7) . ?
C60 C65 1.397(7) . ?
C61 C62 1.370(7) . ?
C61 H61 0.9500 . ?
C62 C63 1.409(7) . ?
C62 H62 0.9500 . ?
C63 C64 1.382(7) . ?
C64 C65 1.384(7) . ?
C64 H64 0.9500 . ?
C65 H65 0.9500 . ?
C66 C80 1.402(9) . ?
C66 C67 1.425(9) . ?
C67 C68 1.403(9) . ?
C67 H67 0.9500 . ?
C68 C82 1.408(8) . ?
C68 C69 1.419(9) . ?
C69 C70 1.418(9) . ?
C70 C71 1.398(8) . ?
C70 H70 0.9500 . ?
C71 C72 1.413(9) . ?
C71 C83 1.416(8) . ?
C72 C73 1.448(9) . ?
C73 C74 1.402(8) . ?
C73 H73 0.9500 . ?
C74 C84 1.384(8) . ?
C74 C75 1.450(8) . ?
C75 C76 1.433(8) . ?
C76 C77 1.405(8) . ?
C76 H76 0.9500 . ?
C77 C85 1.379(8) . ?
C77 C78 1.431(8) . ?
C78 C79 1.442(9) . ?
C79 C80 1.435(8) . ?
C79 H79 0.9500 . ?
C80 C81 1.394(8) . ?
C81 C82 1.399(8) . ?
C81 C85 1.434(8) . ?
C82 C83 1.382(8) . ?
C83 C84 1.410(8) . ?
C84 C85 1.386(8) . ?
N11 C106 1.340(7) . ?
N11 C102 1.349(7) . ?
N12 C107 1.286(7) . ?
N12 C108 1.422(7) . ?
N13 C115 1.340(7) . ?
N13 C119 1.345(7) . ?
N14 C120 1.280(7) . ?
N14 C121 1.417(7) . ?
N15 C132 1.353(7) . ?
N15 C128 1.353(7) . ?
N16 C133 1.264(7) . ?
N16 C134 1.422(7) . ?
N17 C141 1.340(7) . ?
N17 C145 1.355(7) . ?
N18 C146 1.263(8) . ?
N18 C147 1.436(7) . ?
N19 C154 1.341(7) . ?
N19 C158 1.354(7) . ?
N20 C159 1.288(7) . ?
N20 C160 1.437(7) . ?
C101 C102 1.490(8) . ?
C101 H10A 0.9800 . ?
C101 H10B 0.9800 . ?
C101 H10C 0.9800 . ?
C102 C103 1.384(8) . ?
C103 C104 1.384(8) . ?
C103 H103 0.9500 . ?
C104 C105 1.386(8) . ?
C104 H104 0.9500 . ?
C105 C106 1.393(8) . ?
C105 H105 0.9500 . ?
C106 C107 1.474(7) . ?
C107 H107 0.9500 . ?
C108 C113 1.377(7) . ?
C108 C109 1.403(7) . ?
C109 C110 1.366(7) . ?
C109 H109 0.9500 . ?
C110 C111 1.381(7) . ?
C110 H110 0.9500 . ?
C111 C112 1.397(7) . ?
C112 C113 1.363(7) . ?
C112 H112 0.9500 . ?
C113 H113 0.9500 . ?
C114 C115 1.499(9) . ?
C114 H11A 0.9800 . ?
C114 H11B 0.9800 . ?
C114 H11C 0.9800 . ?
C115 C116 1.407(8) . ?
C116 C117 1.364(9) . ?
C116 H116 0.9500 . ?
C117 C118 1.389(9) . ?
C117 H117 0.9500 . ?
C118 C119 1.381(8) . ?
C118 H118 0.9500 . ?
C119 C120 1.475(8) . ?
C120 H120 0.9500 . ?
C121 C126 1.372(8) . ?
C121 C122 1.403(7) . ?
C122 C123 1.379(7) . ?
C122 H122 0.9500 . ?
C123 C124 1.380(7) . ?
C123 H123 0.9500 . ?
C124 C125 1.397(8) . ?
C125 C126 1.385(8) . ?
C125 H125 0.9500 . ?
C126 H126 0.9500 . ?
C127 C128 1.510(8) . ?
C127 H12A 0.9800 . ?
C127 H12B 0.9800 . ?
C127 H12C 0.9800 . ?
C128 C129 1.373(8) . ?
C129 C130 1.369(8) . ?
C129 H129 0.9500 . ?
C130 C131 1.387(8) . ?
C130 H130 0.9500 . ?
C131 C132 1.365(8) . ?
C131 H131 0.9500 . ?
C132 C133 1.479(7) . ?
C133 H133 0.9500 . ?
C134 C139 1.376(8) . ?
C134 C135 1.381(8) . ?
C135 C136 1.379(8) . ?
C135 H135 0.9500 . ?
C136 C137 1.381(8) . ?
C136 H136 0.9500 . ?
C137 C138 1.382(8) . ?
C138 C139 1.382(8) . ?
C138 H138 0.9500 . ?
C139 H139 0.9500 . ?
C140 C141 1.507(9) . ?
C140 H14D 0.9800 . ?
C140 H14E 0.9800 . ?
C140 H14F 0.9800 . ?
C141 C142 1.385(8) . ?
C142 C143 1.377(9) . ?
C142 H142 0.9500 . ?
C143 C144 1.416(8) . ?
C143 H143 0.9500 . ?
C144 C145 1.355(8) . ?
C144 H144 0.9500 . ?
C145 C146 1.471(8) . ?
C146 H146 0.9500 . ?
C147 C152 1.378(8) . ?
C147 C148 1.397(8) . ?
C148 C149 1.394(8) . ?
C148 H148 0.9500 . ?
C149 C150 1.395(8) . ?
C149 H149 0.9500 . ?
C150 C151 1.372(9) . ?
C151 C152 1.384(8) . ?
C151 H151 0.9500 . ?
C152 H152 0.9500 . ?
C153 C154 1.507(8) . ?
C153 H15A 0.9800 . ?
C153 H15B 0.9800 . ?
C153 H15C 0.9800 . ?
C154 C155 1.388(8) . ?
C155 C156 1.365(8) . ?
C155 H155 0.9500 . ?
C156 C157 1.392(8) . ?
C156 H156 0.9500 . ?
C157 C158 1.361(8) . ?
C157 H157 0.9500 . ?
C158 C159 1.458(8) . ?
C159 H159 0.9500 . ?
C160 C165 1.378(8) . ?
C160 C161 1.387(7) . ?
C161 C162 1.380(8) . ?
C161 H161 0.9500 . ?
C162 C163 1.390(8) . ?
C162 H162 0.9500 . ?
C163 C164 1.368(7) . ?
C164 C165 1.376(8) . ?
C164 H164 0.9500 . ?
C165 H165 0.9500 . ?
C166 C167 1.377(8) . ?
C166 C180 1.432(8) . ?
C167 C168 1.443(8) . ?
C167 H167 0.9500 . ?
C168 C182 1.391(7) . ?
C168 C169 1.444(8) . ?
C169 C170 1.360(8) . ?
C170 C171 1.451(8) . ?
C170 H170 0.9500 . ?
C171 C183 1.373(8) . ?
C171 C172 1.466(8) . ?
C172 C173 1.387(9) . ?
C173 C174 1.453(9) . ?
C173 H173 0.9500 . ?
C174 C184 1.373(8) . ?
C174 C175 1.463(9) . ?
C175 C176 1.353(9) . ?
C176 C177 1.432(9) . ?
C176 H176 0.9500 . ?
C177 C185 1.368(8) . ?
C177 C178 1.470(9) . ?
C178 C179 1.353(8) . ?
C179 C180 1.474(8) . ?
C179 H179 0.9500 . ?
C180 C181 1.368(7) . ?
C181 C182 1.412(8) . ?
C181 C185 1.448(8) . ?
C182 C183 1.403(8) . ?
C183 C184 1.442(8) . ?
C184 C185 1.396(8) . ?
N21 C206 1.337(9) . ?
N21 C202 1.360(10) . ?
N22 C207 1.270(9) . ?
N22 C208 1.428(8) . ?
N23 C215 1.334(9) . ?
N23 C219 1.347(10) . ?
N24 C220 1.280(9) . ?
N24 C221 1.415(8) . ?
N25 C228 1.355(8) . ?
N25 C232 1.363(9) . ?
N26 C233 1.247(9) . ?
N26 C234 1.441(7) . ?
N27 C241 1.345(10) . ?
N27 C245 1.356(11) . ?
N28 C246 1.281(9) . ?
N28 C247 1.446(8) . ?
N29 C254 1.359(9) . ?
N29 C258 1.361(10) . ?
N30 C259 1.298(9) . ?
N30 C260 1.446(8) . ?
C201 C202 1.513(12) . ?
C201 H20A 0.9800 . ?
C201 H20B 0.9800 . ?
C201 H20C 0.9800 . ?
C202 C203 1.378(11) . ?
C203 C204 1.378(11) . ?
C203 H203 0.9500 . ?
C204 C205 1.386(11) . ?
C204 H204 0.9500 . ?
C205 C206 1.408(10) . ?
C205 H205 0.9500 . ?
C206 C207 1.443(9) . ?
C207 H207 0.9500 . ?
C208 C213 1.377(9) . ?
C208 C209 1.393(9) . ?
C209 C210 1.364(9) . ?
C209 H209 0.9500 . ?
C210 C211 1.405(9) . ?
C210 H210 0.9500 . ?
C211 C212 1.409(8) . ?
C212 C213 1.387(9) . ?
C212 H212 0.9500 . ?
C213 H213 0.9500 . ?
C214 C215 1.460(11) . ?
C214 H21A 0.9800 . ?
C214 H21B 0.9800 . ?
C214 H21C 0.9800 . ?
C215 C216 1.409(12) . ?
C216 C217 1.363(12) . ?
C216 H216 0.9500 . ?
C217 C218 1.406(12) . ?
C217 H217 0.9500 . ?
C218 C219 1.393(11) . ?
C218 H218 0.9500 . ?
C219 C220 1.448(10) . ?
C220 H220 0.9500 . ?
C221 C226 1.380(9) . ?
C221 C222 1.382(9) . ?
C222 C223 1.386(9) . ?
C222 H222 0.9500 . ?
C223 C224 1.376(8) . ?
C223 H223 0.9500 . ?
C224 C225 1.420(9) . ?
C225 C226 1.376(9) . ?
C225 H225 0.9500 . ?
C226 H226 0.9500 . ?
C227 C228 1.486(10) . ?
C227 H22A 0.9800 . ?
C227 H22B 0.9800 . ?
C227 H22C 0.9800 . ?
C228 C229 1.359(10) . ?
C229 C230 1.358(11) . ?
C229 H229 0.9500 . ?
C230 C231 1.368(10) . ?
C230 H230 0.9500 . ?
C231 C232 1.349(10) . ?
C231 H231 0.9500 . ?
C232 C233 1.485(9) . ?
C233 H233 0.9500 . ?
C234 C239 1.365(9) . ?
C234 C235 1.375(9) . ?
C235 C236 1.376(8) . ?
C235 H235 0.9500 . ?
C236 C237 1.374(8) . ?
C236 H236 0.9500 . ?
C237 C238 1.393(9) . ?
C238 C239 1.402(8) . ?
C238 H238 0.9500 . ?
C239 H239 0.9500 . ?
C240 C241 1.514(13) . ?
C240 H24A 0.9800 . ?
C240 H24B 0.9800 . ?
C240 H24C 0.9800 . ?
C241 C242 1.378(12) . ?
C242 C243 1.390(13) . ?
C242 H242 0.9500 . ?
C243 C244 1.389(12) . ?
C243 H243 0.9500 . ?
C244 C245 1.395(11) . ?
C244 H244 0.9500 . ?
C245 C246 1.449(10) . ?
C246 H246 0.9500 . ?
C247 C252 1.359(9) . ?
C247 C248 1.380(9) . ?
C248 C249 1.383(9) . ?
C248 H248 0.9500 . ?
C249 C250 1.387(9) . ?
C249 H249 0.9500 . ?
C250 C251 1.386(8) . ?
C251 C252 1.385(9) . ?
C251 H251 0.9500 . ?
C252 H252 0.9500 . ?
C253 C254 1.444(12) . ?
C253 H25A 0.9800 . ?
C253 H25B 0.9800 . ?
C253 H25C 0.9800 . ?
C254 C255 1.387(11) . ?
C255 C256 1.355(12) . ?
C255 H255 0.9500 . ?
C256 C257 1.402(12) . ?
C256 H256 0.9500 . ?
C257 C258 1.365(11) . ?
C257 H257 0.9500 . ?
C258 C259 1.459(10) . ?
C259 H259 0.9500 . ?
C260 C265 1.387(8) . ?
C260 C261 1.387(8) . ?
C261 C262 1.375(8) . ?
C261 H261 0.9500 . ?
C262 C263 1.402(8) . ?
C262 H262 0.9500 . ?
C263 C264 1.390(8) . ?
C264 C265 1.374(8) . ?
C264 H264 0.9500 . ?
C265 H265 0.9500 . ?
C266 C267 1.420(10) . ?
C266 C280 1.432(11) . ?
C267 C268 1.417(11) . ?
C267 H267 0.9500 . ?
C268 C282 1.401(11) . ?
C268 C269 1.403(10) . ?
C269 C270 1.394(12) . ?
C270 C271 1.407(11) . ?
C270 H270 0.9500 . ?
C271 C272 1.414(12) . ?
C271 C283 1.420(10) . ?
C272 C273 1.452(12) . ?
C273 C274 1.389(10) . ?
C273 H273 0.9500 . ?
C274 C275 1.398(10) . ?
C274 C284 1.418(11) . ?
C275 C276 1.425(10) . ?
C276 C277 1.413(11) . ?
C276 H276 0.9500 . ?
C277 C285 1.387(9) . ?
C277 C278 1.429(10) . ?
C278 C279 1.420(11) . ?
C279 C280 1.433(10) . ?
C279 H279 0.9500 . ?
C280 C281 1.416(10) . ?
C281 C285 1.365(10) . ?
C281 C282 1.437(9) . ?
C282 C283 1.367(10) . ?
C283 C284 1.395(10) . ?
C284 C285 1.421(10) . ?
N31 C302 1.340(10) . ?
N31 C306 1.370(10) . ?
N32 C307 1.296(9) . ?
N32 C308 1.411(8) . ?
N33 C315 1.344(8) . ?
N33 C319 1.356(9) . ?
N34 C320 1.278(8) . ?
N34 C321 1.417(7) . ?
N35 C328 1.336(9) . ?
N35 C332 1.349(9) . ?
N36 C333 1.271(8) . ?
N36 C334 1.438(8) . ?
N37 C345 1.319(10) . ?
N37 C341 1.341(10) . ?
N38 C346 1.262(9) . ?
N38 C347 1.425(9) . ?
N39 C354 1.351(9) . ?
N39 C358 1.355(10) . ?
N40 C359 1.284(10) . ?
N40 C360 1.433(8) . ?
C301 C302 1.495(11) . ?
C301 H30A 0.9800 . ?
C301 H30B 0.9800 . ?
C301 H30C 0.9800 . ?
C302 C303 1.394(12) . ?
C303 C304 1.378(13) . ?
C303 H303 0.9500 . ?
C304 C305 1.402(12) . ?
C304 H304 0.9500 . ?
C305 C306 1.413(11) . ?
C305 H305 0.9500 . ?
C306 C307 1.451(10) . ?
C307 H307 0.9500 . ?
C308 C313 1.370(9) . ?
C308 C309 1.410(9) . ?
C309 C310 1.389(9) . ?
C309 H309 0.9500 . ?
C310 C311 1.397(9) . ?
C310 H310 0.9500 . ?
C311 C312 1.395(10) . ?
C312 C313 1.356(9) . ?
C312 H312 0.9500 . ?
C313 H313 0.9500 . ?
C314 C315 1.502(10) . ?
C314 H31A 0.9800 . ?
C314 H31B 0.9800 . ?
C314 H31C 0.9800 . ?
C315 C316 1.393(10) . ?
C316 C317 1.373(11) . ?
C316 H316 0.9500 . ?
C317 C318 1.405(9) . ?
C317 H317 0.9500 . ?
C318 C319 1.380(9) . ?
C318 H318 0.9500 . ?
C319 C320 1.466(8) . ?
C320 H320 0.9500 . ?
C321 C326 1.396(9) . ?
C321 C322 1.399(9) . ?
C322 C323 1.383(8) . ?
C322 H322 0.9500 . ?
C323 C324 1.383(9) . ?
C323 H323 0.9500 . ?
C324 C325 1.401(9) . ?
C325 C326 1.390(8) . ?
C325 H325 0.9500 . ?
C326 H326 0.9500 . ?
C327 C328 1.501(11) . ?
C327 H32A 0.9800 . ?
C327 H32B 0.9800 . ?
C327 H32C 0.9800 . ?
C328 C329 1.360(11) . ?
C329 C330 1.388(11) . ?
C329 H329 0.9500 . ?
C330 C331 1.397(10) . ?
C330 H330 0.9500 . ?
C331 C332 1.360(10) . ?
C331 H331 0.9500 . ?
C332 C333 1.480(9) . ?
C333 H333 0.9500 . ?
C334 C339 1.373(9) . ?
C334 C335 1.390(9) . ?
C335 C336 1.346(10) . ?
C335 H335 0.9500 . ?
C336 C337 1.397(10) . ?
C336 H336 0.9500 . ?
C337 C338 1.398(9) . ?
C338 C339 1.390(9) . ?
C338 H338 0.9500 . ?
C339 H339 0.9500 . ?
C340 C341 1.487(13) . ?
C340 H34A 0.9800 . ?
C340 H34B 0.9800 . ?
C340 H34C 0.9800 . ?
C341 C342 1.399(12) . ?
C342 C343 1.385(13) . ?
C342 H342 0.9500 . ?
C343 C344 1.408(12) . ?
C343 H343 0.9500 . ?
C344 C345 1.393(10) . ?
C344 H344 0.9500 . ?
C345 C346 1.442(10) . ?
C346 H346 0.9500 . ?
C347 C348 1.379(10) . ?
C347 C352 1.380(9) . ?
C348 C349 1.406(10) . ?
C348 H348 0.9500 . ?
C349 C350 1.397(10) . ?
C349 H349 0.9500 . ?
C350 C351 1.386(10) . ?
C351 C352 1.382(9) . ?
C351 H351 0.9500 . ?
C352 H352 0.9500 . ?
C353 C354 1.475(11) . ?
C353 H35A 0.9800 . ?
C353 H35B 0.9800 . ?
C353 H35C 0.9800 . ?
C354 C355 1.374(11) . ?
C355 C356 1.352(12) . ?
C355 H355 0.9500 . ?
C356 C357 1.425(11) . ?
C356 H356 0.9500 . ?
C357 C358 1.355(11) . ?
C357 H357 0.9500 . ?
C358 C359 1.473(10) . ?
C359 H359 0.9500 . ?
C360 C361 1.367(10) . ?
C360 C365 1.384(10) . ?
C361 C362 1.373(8) . ?
C361 H361 0.9500 . ?
C362 C363 1.412(9) . ?
C362 H362 0.9500 . ?
C363 C364 1.365(10) . ?
C364 C365 1.388(9) . ?
C364 H364 0.9500 . ?
C365 H365 0.9500 . ?
C366 C380 1.354(10) . ?
C366 C367 1.433(10) . ?
C367 C382 1.376(10) . ?
C367 C368 1.448(9) . ?
C368 C369 1.376(10) . ?
C368 H368 0.9500 . ?
C369 C370 1.415(11) . ?
C370 C383 1.372(9) . ?
C370 C371 1.453(10) . ?
C371 C372 1.386(11) . ?
C371 H371 0.9500 . ?
C372 C373 1.448(10) . ?
C373 C384 1.372(10) . ?
C373 C374 1.451(11) . ?
C374 C375 1.395(11) . ?
C374 H374 0.9500 . ?
C375 C376 1.454(11) . ?
C376 C385 1.377(10) . ?
C376 C377 1.453(11) . ?
C377 C378 1.351(12) . ?
C377 H377 0.9500 . ?
C378 C379 1.454(11) . ?
C379 C381 1.415(10) . ?
C379 C380 1.418(11) . ?
C380 H380 0.9500 . ?
C381 C385 1.379(10) . ?
C381 C382 1.405(9) . ?
C382 C383 1.419(9) . ?
C383 C384 1.429(10) . ?
C384 C385 1.457(9) . ?
B1 F4 1.351(13) . ?
B1 F2 1.359(13) . ?
B1 F1 1.390(13) . ?
B1 F3 1.408(13) . ?
B2 F8 1.344(8) . ?
B2 F7' 1.360(9) . ?
B2 F6' 1.365(9) . ?
B2 F6 1.369(8) . ?
B2 F5' 1.370(9) . ?
B2 F7 1.376(9) . ?
B2 F8' 1.386(9) . ?
B2 F5 1.390(8) . ?
B3 F9 1.24(3) . ?
B3 F12 1.36(3) . ?
B3 F11 1.37(3) . ?
B3 F10 1.43(3) . ?
B4 F15 1.24(3) . ?
B4 F16 1.36(2) . ?
B4 F13 1.38(3) . ?
B4 F14 1.39(3) . ?
B5 F17 1.312(18) . ?
B5 F17' 1.316(8) . ?
B5 F18' 1.345(9) . ?
B5 F19' 1.365(8) . ?
B5 F20 1.365(8) . ?
B5 F19 1.420(14) . ?
B5 F18 1.473(15) . ?
B5 F20' 1.534(15) . ?
B6 F22 1.359(9) . ?
B6 F23 1.370(8) . ?
B6 F21 1.380(9) . ?
B6 F24 1.390(9) . ?
B7 F28 1.308(8) . ?
B7 F28' 1.335(9) . ?
B7 F26' 1.348(9) . ?
B7 F25 1.357(9) . ?
B7 F27' 1.359(9) . ?
B7 F26 1.377(9) . ?
B7 F27 1.425(8) . ?
B7 F25' 1.438(9) . ?
B8 F32 1.338(15) . ?
B8 F30 1.350(13) . ?
B8 F29 1.386(12) . ?
B8 F31 1.393(14) . ?
B9 F36 1.359(10) . ?
B9 F36' 1.361(9) . ?
B9 F33' 1.363(9) . ?
B9 F35 1.372(10) . ?
B9 F33 1.379(10) . ?
B9 F35' 1.380(9) . ?
B9 F34 1.386(10) . ?
B9 F34' 1.396(10) . ?
B10 F40' 1.283(18) . ?
B10 F37 1.291(14) . ?
B10 F39' 1.322(17) . ?
B10 F38' 1.409(19) . ?
B10 F39 1.423(15) . ?
B10 F40 1.425(16) . ?
B10 F38 1.439(15) . ?
B10 F37' 1.516(19) . ?
B11 F41 1.362(14) . ?
B11 F42 1.387(18) . ?
B11 F44 1.388(17) . ?
B11 F43 1.418(14) . ?
O2S C56S 1.335(15) . ?
O2S C55S 1.393(14) . ?
C54S C55S 1.477(18) . ?
C54S H54A 0.9800 . ?
C54S H54B 0.9800 . ?
C54S H54C 0.9800 . ?
C55S H55A 0.9900 . ?
C55S H55B 0.9900 . ?
C56S C57S 1.390(18) . ?
C56S H56A 0.9900 . ?
C56S H56B 0.9900 . ?
C57S H57A 0.9800 . ?
C57S H57B 0.9800 . ?
C57S H57C 0.9800 . ?
O3S C60S 1.44(2) . ?
O3S C59S 1.47(2) . ?
C58S C59S 1.52(3) . ?
C58S H58A 0.9800 . ?
C58S H58B 0.9800 . ?
C58S H58C 0.9800 . ?
C59S H59A 0.9900 . ?
C59S H59B 0.9900 . ?
C60S C61S 1.42(3) . ?
C60S H60A 0.9900 . ?
C60S H60B 0.9900 . ?
C61S H61A 0.9800 . ?
C61S H61B 0.9800 . ?
C61S H61C 0.9800 . ?
O4S C63S 1.415(16) . ?
O4S C64S 1.43(2) . ?
C62S C63S 1.489(19) . ?
C62S H62A 0.9800 . ?
C62S H62B 0.9800 . ?
C62S H62C 0.9800 . ?
C63S H63A 0.9900 . ?
C63S H63B 0.9900 . ?
C64S C65S 1.51(3) . ?
C64S H64A 0.9900 . ?
C64S H64B 0.9900 . ?
C65S H65A 0.9800 . ?
C65S H65B 0.9800 . ?
C65S H65C 0.9800 . ?
O1S C52S 1.45(3) . ?
O1S C51S 1.46(3) . ?
C50S C51S 1.46(4) . ?
C50S H50A 0.9800 . ?
C50S H50B 0.9800 . ?
C50S H50C 0.9800 . ?
C52S C53S 1.37(4) . ?
C52S H52A 0.9900 . ?
C52S H52B 0.9900 . ?
C51S H51A 0.9900 . ?
C51S H51B 0.9900 . ?
C53S H53D 0.9800 . ?
C53S H53E 0.9800 . ?
C53S H53F 0.9800 . ?
O6S C84S 1.26(3) . ?
O6S C82S 1.38(3) . ?
C82S C83S 1.50(4) . ?
C82S H82A 0.9900 . ?
C82S H82B 0.9900 . ?
C83S H83A 0.9800 . ?
C83S H83B 0.9800 . ?
C83S H83C 0.9800 . ?
C85S C84S 1.48(4) . ?
C85S H85A 0.9800 . ?
C85S H85B 0.9800 . ?
C85S H85C 0.9800 . ?
C84S H84A 0.9900 . ?
C84S H84B 0.9900 . ?
N1S C1S 1.146(14) . ?
C1S C2S 1.463(14) . ?
C2S H2S1 0.9800 . ?
C2S H2S2 0.9800 . ?
C2S H2S3 0.9800 . ?
N1A C1A 1.187(18) . ?
C1A C2A 1.471(18) . ?
N2S C3S 1.184(12) . ?
C3S C4S 1.386(13) . ?
N3S C5S 1.108(9) . ?
C5S C6S 1.444(11) . ?
C6S H6S1 0.9800 . ?
C6S H6S2 0.9800 . ?
C6S H6S3 0.9800 . ?
N4S C7S 1.174(18) . ?
C7S C8S 1.487(18) . ?
C8S H8S1 0.9600 . ?
C8S H8S2 0.9600 . ?
C8S H8S3 0.9600 . ?
N5S C9S 1.159(12) . ?
C9S C10S 1.467(13) . ?
C10S H10D 0.9800 . ?
C10S H10E 0.9800 . ?
C10S H10F 0.9800 . ?
N6S C11S 1.185(13) . ?
C11S C12S 1.430(14) . ?
C12S H12D 0.9800 . ?
C12S H12E 0.9800 . ?
C12S H12F 0.9800 . ?
N7S C13S 1.176(15) . ?
C13S C14S 1.475(17) . ?
N8S C15S 1.188(17) . ?
C16S C15S 1.462(17) . ?
C16S H16A 0.9800 . ?
C16S H16B 0.9800 . ?
C16S H16C 0.9800 . ?
N8A C15A 1.178(17) . ?
C16A C15A 1.452(17) . ?
N9S C17S 1.128(15) . ?
C17S C18S 1.429(15) . ?
C18S H18A 0.9800 . ?
C18S H18B 0.9800 . ?
C18S H18C 0.9800 . ?
C18A C17A 1.476(19) . ?
C17A N9A 1.19(2) . ?
N10S C19S 1.156(14) . ?
C19S C20S 1.441(15) . ?
C20S H20D 0.9800 . ?
C20S H20E 0.9800 . ?
C20S H20F 0.9800 . ?
N11S C21S 1.157(9) . ?
C21S C22S 1.455(10) . ?
C22S H22D 0.9800 . ?
C22S H22E 0.9800 . ?
C22S H22F 0.9800 . ?
N12S C23S 1.149(14) . ?
C23S C24S 1.472(15) . ?
C24S H24D 0.9800 . ?
C24S H24E 0.9800 . ?
C24S H24F 0.9800 . ?
N12A C23A 1.165(17) . ?
C23A C24A 1.474(17) . ?
C24A H24G 0.9800 . ?
C24A H24H 0.9800 . ?
C24A H24I 0.9800 . ?
N13S C25S 1.160(14) . ?
C25S C26S 1.409(14) . ?
C26S H26A 0.9800 . ?
C26S H26B 0.9800 . ?
C26S H26C 0.9800 . ?
N14S C27S 1.171(19) . ?
C27S C28S 1.465(19) . ?
C28S H28A 0.9600 . ?
C28S H28B 0.9600 . ?
C28S H28C 0.9600 . ?
N15S C29S 1.173(14) . ?
C29S C30S 1.460(15) . ?
C30S H30D 0.9800 . ?
C30S H30E 0.9800 . ?
C30S H30F 0.9800 . ?
N14A C27A 1.166(19) . ?
C28A C27A 1.461(19) . ?
N15A C29A 1.175(18) . ?
C30A C29A 1.456(18) . ?
C30A H30G 0.9600 . ?
C30A H30H 0.9600 . ?
C30A H30I 0.9600 . ?
N16S C31S 1.150(15) . ?
C31S C32S 1.477(15) . ?
C32S H32D 0.9800 . ?
C32S H32E 0.9800 . ?
C32S H32F 0.9800 . ?
N17S C33S 1.156(17) . ?
C33S C34S 1.447(16) . ?
C34S H34D 0.9800 . ?
C34S H34E 0.9800 . ?
C34S H34F 0.9800 . ?
N17A C33A 1.181(18) . ?
C33A C34A 1.450(18) . ?
C34A H34G 0.9800 . ?
C34A H34H 0.9800 . ?
C34A H34I 0.9800 . ?
N18S C35S 1.188(16) . ?
C35S C36S 1.469(17) . ?
N18A C35A 1.178(18) . ?
C35A C36A 1.446(18) . ?
N19S C37S 1.207(16) . ?
C37S C38S 1.415(16) . ?
C38S H38A 0.9800 . ?
C38S H38B 0.9800 . ?
C38S H38C 0.9800 . ?
N19A C37A 1.164(18) . ?
C37A C38A 1.468(18) . ?
N20S C39S 1.245(17) . ?
C39S C40S 1.466(16) . ?
N21S C41S 1.179(17) . ?
C41S C42S 1.447(17) . ?
C42S H42A 0.9800 . ?
C42S H42B 0.9800 . ?
C42S H42C 0.9800 . ?
N22S C43S 1.216(18) . ?
C43S C44S 1.475(18) . ?
O5S C72S 1.27(2) . ?
O5S C74S 1.43(2) . ?
C74S C75S 1.48(3) . ?
C74S H74A 0.9900 . ?
C74S H74B 0.9900 . ?
C75S H75A 0.9800 . ?
C75S H75B 0.9800 . ?
C75S H75C 0.9800 . ?
C73S C72S 1.30(3) . ?
C73S H73A 0.9800 . ?
C73S H73B 0.9800 . ?
C73S H73C 0.9800 . ?
C72S H72A 0.9900 . ?
C72S H72B 0.9900 . ?
C48S C47S 1.445(16) . ?
C47S N24S 1.165(16) . ?
C43A N22A 1.187(17) . ?
C43A C44A 1.455(17) . ?
C44A H44D 0.9800 . ?
C44A H44E 0.9800 . ?
C44A H44F 0.9800 . ?
N22B C43B 1.171(19) . ?
C44B C43B 1.482(19) . ?
N25A C49A 1.159(15) . ?
C50A C49A 1.450(16) . ?
C50A H50D 0.9800 . ?
C50A H50E 0.9800 . ?
C50A H50F 0.9800 . ?
C51A N26A 1.183(19) . ?
C51A C52A 1.479(19) . ?
N23S C45S 1.155(17) . ?
C46S C45S 1.469(18) . ?
N23A C45A 1.136(17) . ?
C45A C46A 1.463(17) . ?
N27A C53A 1.184(19) . ?
C53A C54A 1.478(19) . ?
C54B C53B 1.468(19) . ?
C54B H54G 0.9800 . ?
C54B H54H 0.9800 . ?
C54B H54I 0.9800 . ?
N27B C53B 1.177(19) . ?
N28B C55B 1.159(17) . ?
C55B C56B 1.465(17) . ?
C56B H56F 0.9800 . ?
C56B H56G 0.9800 . ?
C56B H56H 0.9800 . ?

loop_
_geom_torsion_atom_site_label_1
_geom_torsion_atom_site_label_2
_geom_torsion_atom_site_label_3
_geom_torsion_atom_site_label_4
_geom_torsion
_geom_torsion_site_symmetry_1
_geom_torsion_site_symmetry_2
_geom_torsion_site_symmetry_3
_geom_torsion_site_symmetry_4
_geom_torsion_publ_flag
C6 N1 C2 C3 2.0(9) . . . . ?
Cu1 N1 C2 C3 178.4(5) . . . . ?
C6 N1 C2 C1 -177.5(6) . . . . ?
Cu1 N1 C2 C1 -1.0(9) . . . . ?
N1 C2 C3 C4 -1.6(12) . . . . ?
C1 C2 C3 C4 177.7(8) . . . . ?
C2 C3 C4 C5 -0.3(13) . . . . ?
C3 C4 C5 C6 1.8(12) . . . . ?
C2 N1 C6 C5 -0.4(9) . . . . ?
Cu1 N1 C6 C5 -177.5(5) . . . . ?
C2 N1 C6 C7 -179.5(5) . . . . ?
Cu1 N1 C6 C7 3.4(6) . . . . ?
C4 C5 C6 N1 -1.4(10) . . . . ?
C4 C5 C6 C7 177.6(7) . . . . ?
C8 N2 C7 C6 -177.1(5) . . . . ?
Cu1 N2 C7 C6 -6.7(7) . . . . ?
N1 C6 C7 N2 2.3(8) . . . . ?
C5 C6 C7 N2 -176.9(6) . . . . ?
C7 N2 C8 C13 -131.9(6) . . . . ?
Cu1 N2 C8 C13 59.0(6) . . . . ?
C7 N2 C8 C9 53.0(8) . . . . ?
Cu1 N2 C8 C9 -116.2(5) . . . . ?
C13 C8 C9 C10 -0.7(9) . . . . ?
N2 C8 C9 C10 174.4(5) . . . . ?
C8 C9 C10 C11 0.2(9) . . . . ?
C9 C10 C11 C12 1.4(9) . . . . ?
C9 C10 C11 S1 179.5(5) . . . . ?
C66 S1 C11 C10 30.7(6) . . . . ?
C66 S1 C11 C12 -151.1(4) . . . . ?
C10 C11 C12 C13 -2.4(8) . . . . ?
S1 C11 C12 C13 179.2(4) . . . . ?
C9 C8 C13 C12 -0.4(9) . . . . ?
N2 C8 C13 C12 -175.7(5) . . . . ?
C11 C12 C13 C8 2.0(9) . . . . ?
C19 N3 C15 C16 -1.6(9) . . . . ?
Cu2 N3 C15 C16 171.3(5) . . . . ?
C19 N3 C15 C14 179.1(5) . . . . ?
Cu2 N3 C15 C14 -8.0(8) . . . . ?
N3 C15 C16 C17 0.5(10) . . . . ?
C14 C15 C16 C17 179.7(6) . . . . ?
C15 C16 C17 C18 0.8(10) . . . . ?
C16 C17 C18 C19 -0.9(9) . . . . ?
C15 N3 C19 C18 1.4(8) . . . . ?
Cu2 N3 C19 C18 -172.5(5) . . . . ?
C15 N3 C19 C20 -178.5(5) . . . . ?
Cu2 N3 C19 C20 7.5(6) . . . . ?
C17 C18 C19 N3 -0.2(9) . . . . ?
C17 C18 C19 C20 179.7(5) . . . . ?
C21 N4 C20 C19 -177.4(5) . . . . ?
Cu2 N4 C20 C19 -7.9(6) . . . . ?
N3 C19 C20 N4 0.3(8) . . . . ?
C18 C19 C20 N4 -179.6(5) . . . . ?
C20 N4 C21 C26 -133.7(6) . . . . ?
Cu2 N4 C21 C26 58.4(7) . . . . ?
C20 N4 C21 C22 49.3(8) . . . . ?
Cu2 N4 C21 C22 -118.6(5) . . . . ?
C26 C21 C22 C23 -1.2(9) . . . . ?
N4 C21 C22 C23 175.7(5) . . . . ?
C21 C22 C23 C24 1.6(9) . . . . ?
C22 C23 C24 C25 -0.3(9) . . . . ?
C22 C23 C24 S2 178.3(5) . . . . ?
C69 S2 C24 C23 31.9(6) . . . . ?
C69 S2 C24 C25 -149.4(5) . . . . ?
C23 C24 C25 C26 -1.4(9) . . . . ?
S2 C24 C25 C26 179.9(5) . . . . ?
C22 C21 C26 C25 -0.5(9) . . . . ?
N4 C21 C26 C25 -177.5(5) . . . . ?
C24 C25 C26 C21 1.8(9) . . . . ?
C32 N5 C28 C29 -3.4(10) . . . . ?
Cu3 N5 C28 C29 169.6(6) . . . . ?
C32 N5 C28 C27 177.6(7) . . . . ?
Cu3 N5 C28 C27 -9.4(11) . . . . ?
N5 C28 C29 C30 1.7(13) . . . . ?
C27 C28 C29 C30 -179.4(8) . . . . ?
C28 C29 C30 C31 0.9(12) . . . . ?
C29 C30 C31 C32 -1.5(11) . . . . ?
C30 C31 C32 N5 -0.3(10) . . . . ?
C30 C31 C32 C33 178.6(6) . . . . ?
C28 N5 C32 C31 2.8(9) . . . . ?
Cu3 N5 C32 C31 -171.5(5) . . . . ?
C28 N5 C32 C33 -176.3(6) . . . . ?
Cu3 N5 C32 C33 9.4(6) . . . . ?
C34 N6 C33 C32 179.9(5) . . . . ?
Cu3 N6 C33 C32 -8.8(7) . . . . ?
C31 C32 C33 N6 -179.4(6) . . . . ?
N5 C32 C33 N6 -0.4(8) . . . . ?
C33 N6 C34 C39 -133.6(6) . . . . ?
Cu3 N6 C34 C39 56.6(7) . . . . ?
C33 N6 C34 C35 51.7(8) . . . . ?
Cu3 N6 C34 C35 -118.1(6) . . . . ?
C39 C34 C35 C36 2.9(9) . . . . ?
N6 C34 C35 C36 177.5(6) . . . . ?
C34 C35 C36 C37 -0.8(9) . . . . ?
C35 C36 C37 C38 0.1(9) . . . . ?
C35 C36 C37 S3 179.0(5) . . . . ?
C72 S3 C37 C36 29.6(6) . . . . ?
C72 S3 C37 C38 -151.5(5) . . . . ?
C36 C37 C38 C39 -1.7(9) . . . . ?
S3 C37 C38 C39 179.4(5) . . . . ?
C37 C38 C39 C34 3.9(9) . . . . ?
C35 C34 C39 C38 -4.5(9) . . . . ?
N6 C34 C39 C38 -179.2(5) . . . . ?
C45 N7 C41 C42 1.6(9) . . . . ?
Cu4 N7 C41 C42 174.1(5) . . . . ?
C45 N7 C41 C40 178.5(6) . . . . ?
Cu4 N7 C41 C40 -9.0(9) . . . . ?
N7 C41 C42 C43 -3.7(12) . . . . ?
C40 C41 C42 C43 179.8(8) . . . . ?
C41 C42 C43 C44 2.3(12) . . . . ?
C42 C43 C44 C45 0.8(11) . . . . ?
C43 C44 C45 N7 -2.9(10) . . . . ?
C43 C44 C45 C46 175.9(6) . . . . ?
C41 N7 C45 C44 1.7(9) . . . . ?
Cu4 N7 C45 C44 -172.1(5) . . . . ?
C41 N7 C45 C46 -177.2(5) . . . . ?
Cu4 N7 C45 C46 9.1(6) . . . . ?
C47 N8 C46 C45 -179.3(5) . . . . ?
Cu4 N8 C46 C45 -6.8(6) . . . . ?
C44 C45 C46 N8 179.6(6) . . . . ?
N7 C45 C46 N8 -1.5(8) . . . . ?
C46 N8 C47 C52 -126.9(6) . . . . ?
Cu4 N8 C47 C52 61.8(6) . . . . ?
C46 N8 C47 C48 56.2(7) . . . . ?
Cu4 N8 C47 C48 -115.1(5) . . . . ?
C52 C47 C48 C49 1.4(9) . . . . ?
N8 C47 C48 C49 178.3(5) . . . . ?
C47 C48 C49 C50 -1.7(9) . . . . ?
C48 C49 C50 C51 1.8(8) . . . . ?
C48 C49 C50 S4 -179.5(4) . . . . ?
C75 S4 C50 C51 -152.2(4) . . . . ?
C75 S4 C50 C49 29.1(6) . . . . ?
C49 C50 C51 C52 -1.6(8) . . . . ?
S4 C50 C51 C52 179.6(4) . . . . ?
C50 C51 C52 C47 1.3(8) . . . . ?
C48 C47 C52 C51 -1.2(8) . . . . ?
N8 C47 C52 C51 -178.2(5) . . . . ?
C58 N9 C54 C55 -2.9(10) . . . . ?
Cu5 N9 C54 C55 173.7(5) . . . . ?
C58 N9 C54 C53 178.4(6) . . . . ?
Cu5 N9 C54 C53 -5.0(10) . . . . ?
N9 C54 C55 C56 2.6(12) . . . . ?
C53 C54 C55 C56 -178.7(8) . . . . ?
C54 C55 C56 C57 0.0(12) . . . . ?
C55 C56 C57 C58 -2.3(12) . . . . ?
C56 C57 C58 N9 2.1(11) . . . . ?
C56 C57 C58 C59 -178.8(6) . . . . ?
C54 N9 C58 C57 0.5(10) . . . . ?
Cu5 N9 C58 C57 -176.7(5) . . . . ?
C54 N9 C58 C59 -178.7(6) . . . . ?
Cu5 N9 C58 C59 4.1(6) . . . . ?
C60 N10 C59 C58 -177.9(5) . . . . ?
Cu5 N10 C59 C58 -4.7(7) . . . . ?
C57 C58 C59 N10 -178.8(6) . . . . ?
N9 C58 C59 N10 0.4(8) . . . . ?
C59 N10 C60 C61 -125.7(6) . . . . ?
Cu5 N10 C60 C61 62.1(6) . . . . ?
C59 N10 C60 C65 58.4(7) . . . . ?
Cu5 N10 C60 C65 -113.7(5) . . . . ?
C65 C60 C61 C62 -1.0(8) . . . . ?
N10 C60 C61 C62 -176.9(5) . . . . ?
C60 C61 C62 C63 3.3(8) . . . . ?
C61 C62 C63 C64 -4.4(8) . . . . ?
C61 C62 C63 S5 178.1(4) . . . . ?
C78 S5 C63 C64 29.4(6) . . . . ?
C78 S5 C63 C62 -153.2(4) . . . . ?
C62 C63 C64 C65 3.1(8) . . . . ?
S5 C63 C64 C65 -179.6(4) . . . . ?
C63 C64 C65 C60 -0.8(8) . . . . ?
C61 C60 C65 C64 -0.3(8) . . . . ?
N10 C60 C65 C64 175.5(5) . . . . ?
C11 S1 C66 C80 -79.5(5) . . . . ?
C11 S1 C66 C67 112.6(4) . . . . ?
C80 C66 C67 C68 -0.1(8) . . . . ?
S1 C66 C67 C68 167.7(4) . . . . ?
C66 C67 C68 C82 9.0(7) . . . . ?
C66 C67 C68 C69 -155.5(6) . . . . ?
C67 C68 C69 C70 154.7(6) . . . . ?
C82 C68 C69 C70 -10.2(7) . . . . ?
C67 C68 C69 S2 -12.3(8) . . . . ?
C82 C68 C69 S2 -177.2(4) . . . . ?
C24 S2 C69 C68 -81.5(5) . . . . ?
C24 S2 C69 C70 110.8(4) . . . . ?
C68 C69 C70 C71 1.6(8) . . . . ?
S2 C69 C70 C71 168.8(4) . . . . ?
C69 C70 C71 C72 -155.8(6) . . . . ?
C69 C70 C71 C83 7.8(7) . . . . ?
C70 C71 C72 C73 155.0(6) . . . . ?
C83 C71 C72 C73 -8.8(8) . . . . ?
C70 C71 C72 S3 -13.2(8) . . . . ?
C83 C71 C72 S3 -176.9(4) . . . . ?
C37 S3 C72 C71 -83.8(5) . . . . ?
C37 S3 C72 C73 107.4(4) . . . . ?
C71 C72 C73 C74 -0.6(8) . . . . ?
S3 C72 C73 C74 168.0(4) . . . . ?
C72 C73 C74 C84 9.6(7) . . . . ?
C72 C73 C74 C75 -155.7(5) . . . . ?
C84 C74 C75 C76 -8.8(7) . . . . ?
C73 C74 C75 C76 156.9(5) . . . . ?
C84 C74 C75 S4 -175.7(4) . . . . ?
C73 C74 C75 S4 -10.0(8) . . . . ?
C50 S4 C75 C76 108.1(4) . . . . ?
C50 S4 C75 C74 -84.7(5) . . . . ?
C74 C75 C76 C77 0.8(8) . . . . ?
S4 C75 C76 C77 167.9(4) . . . . ?
C75 C76 C77 C85 8.0(8) . . . . ?
C75 C76 C77 C78 -155.8(5) . . . . ?
C85 C77 C78 C79 -9.0(7) . . . . ?
C76 C77 C78 C79 154.9(6) . . . . ?
C85 C77 C78 S5 -175.6(4) . . . . ?
C76 C77 C78 S5 -11.6(8) . . . . ?
C63 S5 C78 C77 -81.6(5) . . . . ?
C63 S5 C78 C79 111.2(4) . . . . ?
C77 C78 C79 C80 -0.3(8) . . . . ?
S5 C78 C79 C80 166.7(4) . . . . ?
C67 C66 C80 C81 -8.7(7) . . . . ?
S1 C66 C80 C81 -176.1(4) . . . . ?
C67 C66 C80 C79 155.8(5) . . . . ?
S1 C66 C80 C79 -11.6(8) . . . . ?
C78 C79 C80 C81 8.6(7) . . . . ?
C78 C79 C80 C66 -155.8(6) . . . . ?
C66 C80 C81 C82 9.0(7) . . . . ?
C79 C80 C81 C82 -157.6(5) . . . . ?
C66 C80 C81 C85 158.7(5) . . . . ?
C79 C80 C81 C85 -7.9(7) . . . . ?
C80 C81 C82 C83 152.8(5) . . . . ?
C85 C81 C82 C83 -0.7(6) . . . . ?
C80 C81 C82 C68 -0.1(8) . . . . ?
C85 C81 C82 C68 -153.6(5) . . . . ?
C67 C68 C82 C83 -157.4(5) . . . . ?
C69 C68 C82 C83 10.0(7) . . . . ?
C67 C68 C82 C81 -8.9(7) . . . . ?
C69 C68 C82 C81 158.4(5) . . . . ?
C81 C82 C83 C84 -0.2(6) . . . . ?
C68 C82 C83 C84 151.4(5) . . . . ?
C81 C82 C83 C71 -152.5(5) . . . . ?
C68 C82 C83 C71 -0.9(8) . . . . ?
C70 C71 C83 C82 -8.2(7) . . . . ?
C72 C71 C83 C82 157.9(5) . . . . ?
C70 C71 C83 C84 -156.4(5) . . . . ?
C72 C71 C83 C84 9.7(7) . . . . ?
C73 C74 C84 C85 -158.7(5) . . . . ?
C75 C74 C84 C85 8.5(7) . . . . ?
C73 C74 C84 C83 -8.9(7) . . . . ?
C75 C74 C84 C83 158.3(5) . . . . ?
C82 C83 C84 C74 -153.0(5) . . . . ?
C71 C83 C84 C74 -1.1(8) . . . . ?
C82 C83 C84 C85 1.1(6) . . . . ?
C71 C83 C84 C85 153.0(5) . . . . ?
C76 C77 C85 C84 -8.8(8) . . . . ?
C78 C77 C85 C84 156.9(5) . . . . ?
C76 C77 C85 C81 -155.7(5) . . . . ?
C78 C77 C85 C81 10.1(8) . . . . ?
C74 C84 C85 C77 0.3(8) . . . . ?
C83 C84 C85 C77 -152.8(5) . . . . ?
C74 C84 C85 C81 151.6(5) . . . . ?
C83 C84 C85 C81 -1.5(5) . . . . ?
C80 C81 C85 C77 -1.7(8) . . . . ?
C82 C81 C85 C77 152.6(5) . . . . ?
C80 C81 C85 C84 -152.8(5) . . . . ?
C82 C81 C85 C84 1.4(6) . . . . ?
C106 N11 C102 C103 0.1(8) . . . . ?
Cu1 N11 C102 C103 175.5(4) . . . . ?
C106 N11 C102 C101 179.7(5) . . . . ?
Cu1 N11 C102 C101 -5.0(7) . . . . ?
N11 C102 C103 C104 0.9(9) . . . . ?
C101 C102 C103 C104 -178.6(6) . . . . ?
C102 C103 C104 C105 -0.7(9) . . . . ?
C103 C104 C105 C106 -0.4(8) . . . . ?
C102 N11 C106 C105 -1.3(8) . . . . ?
Cu1 N11 C106 C105 -177.4(4) . . . . ?
C102 N11 C106 C107 177.3(5) . . . . ?
Cu1 N11 C106 C107 1.2(6) . . . . ?
C104 C105 C106 N11 1.5(8) . . . . ?
C104 C105 C106 C107 -177.1(5) . . . . ?
C108 N12 C107 C106 179.3(5) . . . . ?
Cu1 N12 C107 C106 4.2(6) . . . . ?
N11 C106 C107 N12 -3.8(8) . . . . ?
C105 C106 C107 N12 174.9(5) . . . . ?
C107 N12 C108 C113 -21.5(8) . . . . ?
Cu1 N12 C108 C113 152.7(4) . . . . ?
C107 N12 C108 C109 160.1(5) . . . . ?
Cu1 N12 C108 C109 -25.8(7) . . . . ?
C113 C108 C109 C110 1.0(8) . . . . ?
N12 C108 C109 C110 179.6(5) . . . . ?
C108 C109 C110 C111 0.7(9) . . . . ?
C109 C110 C111 C112 -1.0(8) . . . . ?
C109 C110 C111 S6 -172.8(4) . . . . ?
C169 S6 C111 C110 -55.5(5) . . . . ?
C169 S6 C111 C112 132.6(4) . . . . ?
C110 C111 C112 C113 -0.3(8) . . . . ?
S6 C111 C112 C113 172.0(4) . . . . ?
C111 C112 C113 C108 2.0(9) . . . . ?
C109 C108 C113 C112 -2.3(8) . . . . ?
N12 C108 C113 C112 179.2(5) . . . . ?
C119 N13 C115 C116 -0.9(8) . . . . ?
Cu2 N13 C115 C116 174.7(4) . . . . ?
C119 N13 C115 C114 177.6(6) . . . . ?
Cu2 N13 C115 C114 -6.7(8) . . . . ?
N13 C115 C116 C117 -1.6(9) . . . . ?
C114 C115 C116 C117 179.9(7) . . . . ?
C115 C116 C117 C118 3.4(10) . . . . ?
C116 C117 C118 C119 -2.7(9) . . . . ?
C115 N13 C119 C118 1.6(8) . . . . ?
Cu2 N13 C119 C118 -174.7(5) . . . . ?
C115 N13 C119 C120 179.4(5) . . . . ?
Cu2 N13 C119 C120 3.1(6) . . . . ?
C117 C118 C119 N13 0.2(9) . . . . ?
C117 C118 C119 C120 -177.5(5) . . . . ?
C121 N14 C120 C119 180.0(5) . . . . ?
Cu2 N14 C120 C119 2.6(6) . . . . ?
N13 C119 C120 N14 -4.0(7) . . . . ?
C118 C119 C120 N14 173.8(5) . . . . ?
C120 N14 C121 C126 -27.9(8) . . . . ?
Cu2 N14 C121 C126 148.9(5) . . . . ?
C120 N14 C121 C122 154.2(5) . . . . ?
Cu2 N14 C121 C122 -29.1(7) . . . . ?
C126 C121 C122 C123 2.0(8) . . . . ?
N14 C121 C122 C123 -179.9(5) . . . . ?
C121 C122 C123 C124 -1.5(8) . . . . ?
C122 C123 C124 C125 0.2(8) . . . . ?
C122 C123 C124 S7 -172.1(4) . . . . ?
C166 S7 C124 C123 -51.7(5) . . . . ?
C166 S7 C124 C125 135.8(5) . . . . ?
C123 C124 C125 C126 0.5(9) . . . . ?
S7 C124 C125 C126 173.3(5) . . . . ?
C122 C121 C126 C125 -1.3(10) . . . . ?
N14 C121 C126 C125 -179.2(6) . . . . ?
C124 C125 C126 C121 0.0(10) . . . . ?
C132 N15 C128 C129 -1.7(8) . . . . ?
Cu3 N15 C128 C129 176.5(4) . . . . ?
C132 N15 C128 C127 178.8(5) . . . . ?
Cu3 N15 C128 C127 -3.0(8) . . . . ?
N15 C128 C129 C130 0.6(10) . . . . ?
C127 C128 C129 C130 180.0(6) . . . . ?
C128 C129 C130 C131 0.8(10) . . . . ?
C129 C130 C131 C132 -0.9(9) . . . . ?
C128 N15 C132 C131 1.6(8) . . . . ?
Cu3 N15 C132 C131 -176.9(5) . . . . ?
C128 N15 C132 C133 179.3(5) . . . . ?
Cu3 N15 C132 C133 0.8(6) . . . . ?
C130 C131 C132 N15 -0.3(9) . . . . ?
C130 C131 C132 C133 -177.8(6) . . . . ?
C134 N16 C133 C132 -179.1(5) . . . . ?
Cu3 N16 C133 C132 2.5(6) . . . . ?
N15 C132 C133 N16 -2.3(8) . . . . ?
C131 C132 C133 N16 175.4(6) . . . . ?
C133 N16 C134 C139 -22.7(9) . . . . ?
Cu3 N16 C134 C139 155.5(5) . . . . ?
C133 N16 C134 C135 158.4(6) . . . . ?
Cu3 N16 C134 C135 -23.4(8) . . . . ?
C139 C134 C135 C136 -0.1(10) . . . . ?
N16 C134 C135 C136 178.9(6) . . . . ?
C134 C135 C136 C137 -0.2(10) . . . . ?
C135 C136 C137 C138 1.3(10) . . . . ?
C135 C136 C137 S8 -173.7(5) . . . . ?
C178 S8 C137 C136 -53.5(6) . . . . ?
C178 S8 C137 C138 131.4(6) . . . . ?
C136 C137 C138 C139 -2.1(11) . . . . ?
S8 C137 C138 C139 173.1(6) . . . . ?
C135 C134 C139 C138 -0.7(10) . . . . ?
N16 C134 C139 C138 -179.6(6) . . . . ?
C137 C138 C139 C134 1.9(11) . . . . ?
C145 N17 C141 C142 -0.8(9) . . . . ?
Cu4 N17 C141 C142 179.5(5) . . . . ?
C145 N17 C141 C140 -179.6(6) . . . . ?
Cu4 N17 C141 C140 0.6(8) . . . . ?
N17 C141 C142 C143 1.2(10) . . . . ?
C140 C141 C142 C143 180.0(7) . . . . ?
C141 C142 C143 C144 0.2(10) . . . . ?
C142 C143 C144 C145 -1.9(10) . . . . ?
C143 C144 C145 N17 2.4(10) . . . . ?
C143 C144 C145 C146 -179.6(6) . . . . ?
C141 N17 C145 C144 -1.1(9) . . . . ?
Cu4 N17 C145 C144 178.7(5) . . . . ?
C141 N17 C145 C146 -179.2(5) . . . . ?
Cu4 N17 C145 C146 0.6(6) . . . . ?
C147 N18 C146 C145 179.9(5) . . . . ?
Cu4 N18 C146 C145 1.8(7) . . . . ?
C144 C145 C146 N18 -179.8(6) . . . . ?
N17 C145 C146 N18 -1.7(9) . . . . ?
C146 N18 C147 C152 -16.2(10) . . . . ?
Cu4 N18 C147 C152 161.6(5) . . . . ?
C146 N18 C147 C148 164.3(6) . . . . ?
Cu4 N18 C147 C148 -17.9(8) . . . . ?
C152 C147 C148 C149 -0.6(10) . . . . ?
N18 C147 C148 C149 178.9(6) . . . . ?
C147 C148 C149 C150 0.3(10) . . . . ?
C148 C149 C150 C151 1.4(10) . . . . ?
C148 C149 C150 S9 -174.2(5) . . . . ?
C175 S9 C150 C151 125.9(6) . . . . ?
C175 S9 C150 C149 -58.6(6) . . . . ?
C149 C150 C151 C152 -3.0(11) . . . . ?
S9 C150 C151 C152 172.6(5) . . . . ?
C148 C147 C152 C151 -0.9(11) . . . . ?
N18 C147 C152 C151 179.6(6) . . . . ?
C150 C151 C152 C147 2.7(11) . . . . ?
C158 N19 C154 C155 -2.4(9) . . . . ?
Cu5 N19 C154 C155 179.2(5) . . . . ?
C158 N19 C154 C153 179.6(6) . . . . ?
Cu5 N19 C154 C153 1.2(8) . . . . ?
N19 C154 C155 C156 0.5(10) . . . . ?
C153 C154 C155 C156 178.5(6) . . . . ?
C154 C155 C156 C157 1.9(10) . . . . ?
C155 C156 C157 C158 -2.5(10) . . . . ?
C154 N19 C158 C157 1.8(9) . . . . ?
Cu5 N19 C158 C157 -179.5(5) . . . . ?
C154 N19 C158 C159 -179.9(5) . . . . ?
Cu5 N19 C158 C159 -1.3(7) . . . . ?
C156 C157 C158 N19 0.7(10) . . . . ?
C156 C157 C158 C159 -177.5(6) . . . . ?
C160 N20 C159 C158 -179.6(5) . . . . ?
Cu5 N20 C159 C158 3.1(7) . . . . ?
N19 C158 C159 N20 -1.3(9) . . . . ?
C157 C158 C159 N20 177.0(6) . . . . ?
C159 N20 C160 C165 164.4(6) . . . . ?
Cu5 N20 C160 C165 -18.8(8) . . . . ?
C159 N20 C160 C161 -19.0(9) . . . . ?
Cu5 N20 C160 C161 157.9(5) . . . . ?
C165 C160 C161 C162 -2.1(10) . . . . ?
N20 C160 C161 C162 -178.6(6) . . . . ?
C160 C161 C162 C163 3.1(10) . . . . ?
C161 C162 C163 C164 -3.1(10) . . . . ?
C161 C162 C163 S10 172.0(5) . . . . ?
C172 S10 C163 C164 -54.9(6) . . . . ?
C172 S10 C163 C162 130.2(5) . . . . ?
C162 C163 C164 C165 2.2(9) . . . . ?
S10 C163 C164 C165 -172.7(5) . . . . ?
C163 C164 C165 C160 -1.3(9) . . . . ?
C161 C160 C165 C164 1.2(10) . . . . ?
N20 C160 C165 C164 178.0(5) . . . . ?
C124 S7 C166 C167 105.4(4) . . . . ?
C124 S7 C166 C180 -88.7(5) . . . . ?
C180 C166 C167 C168 1.3(8) . . . . ?
S7 C166 C167 C168 166.8(4) . . . . ?
C166 C167 C168 C182 7.9(7) . . . . ?
C166 C167 C168 C169 -156.1(5) . . . . ?
C182 C168 C169 C170 -10.5(7) . . . . ?
C167 C168 C169 C170 153.4(5) . . . . ?
C182 C168 C169 S6 -176.1(4) . . . . ?
C167 C168 C169 S6 -12.2(7) . . . . ?
C111 S6 C169 C170 106.9(4) . . . . ?
C111 S6 C169 C168 -87.0(4) . . . . ?
C168 C169 C170 C171 0.9(8) . . . . ?
S6 C169 C170 C171 166.6(4) . . . . ?
C169 C170 C171 C183 9.0(7) . . . . ?
C169 C170 C171 C172 -153.4(5) . . . . ?
C183 C171 C172 C173 -7.3(7) . . . . ?
C170 C171 C172 C173 155.0(5) . . . . ?
C183 C171 C172 S10 -174.4(4) . . . . ?
C170 C171 C172 S10 -12.1(8) . . . . ?
C163 S10 C172 C173 108.7(5) . . . . ?
C163 S10 C172 C171 -83.7(5) . . . . ?
C171 C172 C173 C174 -0.5(8) . . . . ?
S10 C172 C173 C174 166.7(4) . . . . ?
C172 C173 C174 C184 8.5(8) . . . . ?
C172 C173 C174 C175 -155.3(6) . . . . ?
C184 C174 C175 C176 -8.5(7) . . . . ?
C173 C174 C175 C176 155.7(6) . . . . ?
C184 C174 C175 S9 -175.2(4) . . . . ?
C173 C174 C175 S9 -11.0(8) . . . . ?
C150 S9 C175 C176 106.9(5) . . . . ?
C150 S9 C175 C174 -85.8(5) . . . . ?
C174 C175 C176 C177 -2.0(8) . . . . ?
S9 C175 C176 C177 164.9(4) . . . . ?
C175 C176 C177 C185 10.9(7) . . . . ?
C175 C176 C177 C178 -151.8(6) . . . . ?
C185 C177 C178 C179 -7.9(7) . . . . ?
C176 C177 C178 C179 154.8(6) . . . . ?
C185 C177 C178 S8 -174.2(4) . . . . ?
C176 C177 C178 S8 -11.5(7) . . . . ?
C137 S8 C178 C179 104.8(5) . . . . ?
C137 S8 C178 C177 -88.3(5) . . . . ?
C177 C178 C179 C180 -1.2(8) . . . . ?
S8 C178 C179 C180 165.0(4) . . . . ?
C167 C166 C180 C181 -10.4(7) . . . . ?
S7 C166 C180 C181 -175.4(4) . . . . ?
C167 C166 C180 C179 155.3(5) . . . . ?
S7 C166 C180 C179 -9.8(8) . . . . ?
C178 C179 C180 C181 10.4(7) . . . . ?
C178 C179 C180 C166 -155.2(5) . . . . ?
C166 C180 C181 C182 10.5(7) . . . . ?
C179 C180 C181 C182 -157.2(5) . . . . ?
C166 C180 C181 C185 157.1(5) . . . . ?
C179 C180 C181 C185 -10.5(7) . . . . ?
C167 C168 C182 C183 -155.8(5) . . . . ?
C169 C168 C182 C183 10.5(7) . . . . ?
C167 C168 C182 C181 -8.0(7) . . . . ?
C169 C168 C182 C181 158.3(5) . . . . ?
C180 C181 C182 C168 -1.3(8) . . . . ?
C185 C181 C182 C168 -151.9(5) . . . . ?
C180 C181 C182 C183 150.2(5) . . . . ?
C185 C181 C182 C183 -0.4(5) . . . . ?
C170 C171 C183 C182 -9.1(7) . . . . ?
C172 C171 C183 C182 155.6(5) . . . . ?
C170 C171 C183 C184 -157.5(5) . . . . ?
C172 C171 C183 C184 7.3(7) . . . . ?
C168 C182 C183 C171 -0.6(8) . . . . ?
C181 C182 C183 C171 -152.2(5) . . . . ?
C168 C182 C183 C184 152.0(5) . . . . ?
C181 C182 C183 C184 0.4(5) . . . . ?
C173 C174 C184 C185 -156.1(5) . . . . ?
C175 C174 C184 C185 10.0(7) . . . . ?
C173 C174 C184 C183 -8.7(7) . . . . ?
C175 C174 C184 C183 157.5(5) . . . . ?
C171 C183 C184 C174 0.7(8) . . . . ?
C182 C183 C184 C174 -151.8(5) . . . . ?
C171 C183 C184 C185 152.2(5) . . . . ?
C182 C183 C184 C185 -0.2(5) . . . . ?
C176 C177 C185 C184 -9.6(7) . . . . ?
C178 C177 C185 C184 155.7(5) . . . . ?
C176 C177 C185 C181 -157.4(5) . . . . ?
C178 C177 C185 C181 7.9(7) . . . . ?
C174 C184 C185 C177 -1.1(8) . . . . ?
C183 C184 C185 C177 -152.0(5) . . . . ?
C174 C184 C185 C181 150.9(5) . . . . ?
C183 C184 C185 C181 0.0(5) . . . . ?
C180 C181 C185 C177 1.5(8) . . . . ?
C182 C181 C185 C177 152.5(5) . . . . ?
C180 C181 C185 C184 -150.7(5) . . . . ?
C182 C181 C185 C184 0.3(5) . . . . ?
C206 N21 C202 C203 -4.2(14) . . . . ?
Cu6 N21 C202 C203 169.7(7) . . . . ?
C206 N21 C202 C201 178.6(10) . . . . ?
Cu6 N21 C202 C201 -7.5(14) . . . . ?
N21 C202 C203 C204 5.4(16) . . . . ?
C201 C202 C203 C204 -177.5(12) . . . . ?
C202 C203 C204 C205 -4.1(17) . . . . ?
C203 C204 C205 C206 1.6(15) . . . . ?
C202 N21 C206 C205 1.9(13) . . . . ?
Cu6 N21 C206 C205 -173.0(7) . . . . ?
C202 N21 C206 C207 -179.3(7) . . . . ?
Cu6 N21 C206 C207 5.8(9) . . . . ?
C204 C205 C206 N21 -0.6(13) . . . . ?
C204 C205 C206 C207 -179.3(8) . . . . ?
C208 N22 C207 C206 -175.4(6) . . . . ?
Cu6 N22 C207 C206 -6.6(8) . . . . ?
N21 C206 C207 N22 0.7(11) . . . . ?
C205 C206 C207 N22 179.5(8) . . . . ?
C207 N22 C208 C213 52.5(10) . . . . ?
Cu6 N22 C208 C213 -114.1(7) . . . . ?
C207 N22 C208 C209 -131.1(8) . . . . ?
Cu6 N22 C208 C209 62.3(8) . . . . ?
C213 C208 C209 C210 -2.6(11) . . . . ?
N22 C208 C209 C210 -179.1(7) . . . . ?
C208 C209 C210 C211 2.8(11) . . . . ?
C209 C210 C211 C212 -2.8(10) . . . . ?
C209 C210 C211 S11 179.1(6) . . . . ?
C266 S11 C211 C210 -156.6(6) . . . . ?
C266 S11 C211 C212 25.4(7) . . . . ?
C210 C211 C212 C213 2.7(11) . . . . ?
S11 C211 C212 C213 -179.4(6) . . . . ?
C209 C208 C213 C212 2.5(12) . . . . ?
N22 C208 C213 C212 178.9(7) . . . . ?
C211 C212 C213 C208 -2.6(12) . . . . ?
C219 N23 C215 C216 0.5(18) . . . . ?
Cu7 N23 C215 C216 178.7(10) . . . . ?
C219 N23 C215 C214 175.6(11) . . . . ?
Cu7 N23 C215 C214 -6.2(16) . . . . ?
N23 C215 C216 C217 -1(2) . . . . ?
C214 C215 C216 C217 -176.0(15) . . . . ?
C215 C216 C217 C218 2(3) . . . . ?
C216 C217 C218 C219 -2(2) . . . . ?
C215 N23 C219 C218 -0.9(18) . . . . ?
Cu7 N23 C219 C218 -179.4(11) . . . . ?
C215 N23 C219 C220 173.4(10) . . . . ?
Cu7 N23 C219 C220 -5.1(12) . . . . ?
C217 C218 C219 N23 2(2) . . . . ?
C217 C218 C219 C220 -172.1(13) . . . . ?
C221 N24 C220 C219 -174.9(8) . . . . ?
Cu7 N24 C220 C219 -1.7(12) . . . . ?
N23 C219 C220 N24 4.6(15) . . . . ?
C218 C219 C220 N24 179.0(12) . . . . ?
C220 N24 C221 C226 -122.2(9) . . . . ?
Cu7 N24 C221 C226 65.6(9) . . . . ?
C220 N24 C221 C222 63.9(12) . . . . ?
Cu7 N24 C221 C222 -108.3(8) . . . . ?
C226 C221 C222 C223 2.4(12) . . . . ?
N24 C221 C222 C223 176.2(8) . . . . ?
C221 C222 C223 C224 -2.0(13) . . . . ?
C222 C223 C224 C225 3.1(12) . . . . ?
C222 C223 C224 S12 -176.9(7) . . . . ?
C269 S12 C224 C223 21.6(8) . . . . ?
C269 S12 C224 C225 -158.4(7) . . . . ?
C223 C224 C225 C226 -4.7(13) . . . . ?
S12 C224 C225 C226 175.4(7) . . . . ?
C224 C225 C226 C221 5.2(14) . . . . ?
C222 C221 C226 C225 -4.0(13) . . . . ?
N24 C221 C226 C225 -178.0(8) . . . . ?
C232 N25 C228 C229 1.8(13) . . . . ?
Cu8 N25 C228 C229 179.6(7) . . . . ?
C232 N25 C228 C227 178.9(9) . . . . ?
Cu8 N25 C228 C227 -3.3(13) . . . . ?
N25 C228 C229 C230 -1.7(17) . . . . ?
C227 C228 C229 C230 -178.5(12) . . . . ?
C228 C229 C230 C231 -2.6(18) . . . . ?
C229 C230 C231 C232 6.5(19) . . . . ?
C230 C231 C232 N25 -6.6(17) . . . . ?
C230 C231 C232 C233 178.2(10) . . . . ?
C228 N25 C232 C231 2.3(14) . . . . ?
Cu8 N25 C232 C231 -175.8(9) . . . . ?
C228 N25 C232 C233 177.9(8) . . . . ?
Cu8 N25 C232 C233 -0.2(10) . . . . ?
C234 N26 C233 C232 -177.6(7) . . . . ?
Cu8 N26 C233 C232 -3.5(10) . . . . ?
C231 C232 C233 N26 178.1(10) . . . . ?
N25 C232 C233 N26 2.5(12) . . . . ?
C233 N26 C234 C239 66.7(10) . . . . ?
Cu8 N26 C234 C239 -106.6(8) . . . . ?
C233 N26 C234 C235 -112.9(9) . . . . ?
Cu8 N26 C234 C235 73.8(8) . . . . ?
C239 C234 C235 C236 2.7(13) . . . . ?
N26 C234 C235 C236 -177.7(7) . . . . ?
C234 C235 C236 C237 0.3(13) . . . . ?
C235 C236 C237 C238 -1.8(13) . . . . ?
C235 C236 C237 S13 178.4(7) . . . . ?
C272 S13 C237 C236 -159.2(7) . . . . ?
C272 S13 C237 C238 21.0(9) . . . . ?
C236 C237 C238 C239 0.5(13) . . . . ?
S13 C237 C238 C239 -179.7(7) . . . . ?
C235 C234 C239 C238 -4.0(13) . . . . ?
N26 C234 C239 C238 176.4(7) . . . . ?
C237 C238 C239 C234 2.4(13) . . . . ?
C245 N27 C241 C242 2(2) . . . . ?
Cu9 N27 C241 C242 177.1(12) . . . . ?
C245 N27 C241 C240 -179.1(14) . . . . ?
Cu9 N27 C241 C240 -4(2) . . . . ?
N27 C241 C242 C243 0(3) . . . . ?
C240 C241 C242 C243 -179.5(18) . . . . ?
C241 C242 C243 C244 1(3) . . . . ?
C242 C243 C244 C245 -3(2) . . . . ?
C241 N27 C245 C244 -4.5(19) . . . . ?
Cu9 N27 C245 C244 179.4(10) . . . . ?
C241 N27 C245 C246 178.4(11) . . . . ?
Cu9 N27 C245 C246 2.4(12) . . . . ?
C243 C244 C245 N27 5.3(19) . . . . ?
C243 C244 C245 C246 -177.8(12) . . . . ?
C247 N28 C246 C245 -176.7(8) . . . . ?
Cu9 N28 C246 C245 -6.3(11) . . . . ?
N27 C245 C246 N28 2.7(14) . . . . ?
C244 C245 C246 N28 -174.6(10) . . . . ?
C246 N28 C247 C252 59.7(12) . . . . ?
Cu9 N28 C247 C252 -109.2(8) . . . . ?
C246 N28 C247 C248 -124.3(9) . . . . ?
Cu9 N28 C247 C248 66.9(10) . . . . ?
C252 C247 C248 C249 1.1(13) . . . . ?
N28 C247 C248 C249 -175.0(8) . . . . ?
C247 C248 C249 C250 -0.8(13) . . . . ?
C248 C249 C250 C251 -1.2(13) . . . . ?
C248 C249 C250 S14 179.6(7) . . . . ?
C275 S14 C250 C251 25.6(8) . . . . ?
C275 S14 C250 C249 -155.2(6) . . . . ?
C249 C250 C251 C252 2.9(12) . . . . ?
S14 C250 C251 C252 -178.0(6) . . . . ?
C248 C247 C252 C251 0.6(13) . . . . ?
N28 C247 C252 C251 176.6(8) . . . . ?
C250 C251 C252 C247 -2.6(13) . . . . ?
C258 N29 C254 C255 -3.4(12) . . . . ?
Cu10 N29 C254 C255 174.3(6) . . . . ?
C258 N29 C254 C253 176.2(8) . . . . ?
Cu10 N29 C254 C253 -6.0(12) . . . . ?
N29 C254 C255 C256 2.0(17) . . . . ?
C253 C254 C255 C256 -177.6(12) . . . . ?
C254 C255 C256 C257 0.1(19) . . . . ?
C255 C256 C257 C258 -0.6(17) . . . . ?
C254 N29 C258 C257 3.0(13) . . . . ?
Cu10 N29 C258 C257 -175.1(7) . . . . ?
C254 N29 C258 C259 -175.8(7) . . . . ?
Cu10 N29 C258 C259 6.1(9) . . . . ?
C256 C257 C258 N29 -0.9(15) . . . . ?
C256 C257 C258 C259 177.8(9) . . . . ?
C260 N30 C259 C258 -179.9(6) . . . . ?
Cu10 N30 C259 C258 -8.6(9) . . . . ?
N29 C258 C259 N30 1.6(11) . . . . ?
C257 C258 C259 N30 -177.3(8) . . . . ?
C259 N30 C260 C265 54.5(11) . . . . ?
Cu10 N30 C260 C265 -115.8(8) . . . . ?
C259 N30 C260 C261 -129.0(9) . . . . ?
Cu10 N30 C260 C261 60.7(9) . . . . ?
C265 C260 C261 C262 0.9(14) . . . . ?
N30 C260 C261 C262 -175.6(8) . . . . ?
C260 C261 C262 C263 -1.3(14) . . . . ?
C261 C262 C263 C264 2.8(13) . . . . ?
C261 C262 C263 S15 178.2(7) . . . . ?
C278 S15 C263 C264 21.2(9) . . . . ?
C278 S15 C263 C262 -153.8(7) . . . . ?
C262 C263 C264 C265 -4.0(14) . . . . ?
S15 C263 C264 C265 -178.8(7) . . . . ?
C263 C264 C265 C260 3.6(14) . . . . ?
C261 C260 C265 C264 -2.0(14) . . . . ?
N30 C260 C265 C264 174.4(8) . . . . ?
C211 S11 C266 C267 111.0(6) . . . . ?
C211 S11 C266 C280 -84.0(6) . . . . ?
C280 C266 C267 C268 2.4(10) . . . . ?
S11 C266 C267 C268 167.1(5) . . . . ?
C266 C267 C268 C282 8.1(9) . . . . ?
C266 C267 C268 C269 -157.1(7) . . . . ?
C282 C268 C269 C270 -10.6(9) . . . . ?
C267 C268 C269 C270 154.9(7) . . . . ?
C282 C268 C269 S12 -175.8(4) . . . . ?
C267 C268 C269 S12 -10.3(10) . . . . ?
C224 S12 C269 C270 116.2(6) . . . . ?
C224 S12 C269 C268 -77.8(6) . . . . ?
C268 C269 C270 C271 0.8(10) . . . . ?
S12 C269 C270 C271 166.2(5) . . . . ?
C269 C270 C271 C272 -156.8(7) . . . . ?
C269 C270 C271 C283 9.3(9) . . . . ?
C270 C271 C272 C273 155.7(6) . . . . ?
C283 C271 C272 C273 -10.6(9) . . . . ?
C270 C271 C272 S13 -10.0(9) . . . . ?
C283 C271 C272 S13 -176.3(4) . . . . ?
C237 S13 C272 C271 -76.2(6) . . . . ?
C237 S13 C272 C273 117.2(5) . . . . ?
C271 C272 C273 C274 0.8(9) . . . . ?
S13 C272 C273 C274 167.1(5) . . . . ?
C272 C273 C274 C275 -155.8(7) . . . . ?
C272 C273 C274 C284 9.1(9) . . . . ?
C273 C274 C275 C276 154.9(7) . . . . ?
C284 C274 C275 C276 -10.3(9) . . . . ?
C273 C274 C275 S14 -12.1(10) . . . . ?
C284 C274 C275 S14 -177.3(4) . . . . ?
C250 S14 C275 C274 -76.6(6) . . . . ?
C250 S14 C275 C276 115.4(5) . . . . ?
C274 C275 C276 C277 0.5(10) . . . . ?
S14 C275 C276 C277 167.6(5) . . . . ?
C275 C276 C277 C285 9.6(9) . . . . ?
C275 C276 C277 C278 -156.9(6) . . . . ?
C285 C277 C278 C279 -9.8(9) . . . . ?
C276 C277 C278 C279 157.0(7) . . . . ?
C285 C277 C278 S15 -177.6(4) . . . . ?
C276 C277 C278 S15 -10.9(9) . . . . ?
C263 S15 C278 C279 113.3(5) . . . . ?
C263 S15 C278 C277 -78.4(6) . . . . ?
C277 C278 C279 C280 -0.2(9) . . . . ?
S15 C278 C279 C280 168.1(5) . . . . ?
C267 C266 C280 C281 -11.5(9) . . . . ?
S11 C266 C280 C281 -176.2(5) . . . . ?
C267 C266 C280 C279 155.1(7) . . . . ?
S11 C266 C280 C279 -9.6(10) . . . . ?
C278 C279 C280 C281 10.2(8) . . . . ?
C278 C279 C280 C266 -156.7(7) . . . . ?
C266 C280 C281 C285 158.1(6) . . . . ?
C279 C280 C281 C285 -10.8(9) . . . . ?
C266 C280 C281 C282 10.5(9) . . . . ?
C279 C280 C281 C282 -158.4(6) . . . . ?
C269 C268 C282 C283 10.9(9) . . . . ?
C267 C268 C282 C283 -156.7(6) . . . . ?
C269 C268 C282 C281 158.4(6) . . . . ?
C267 C268 C282 C281 -9.2(9) . . . . ?
C285 C281 C282 C283 0.8(6) . . . . ?
C280 C281 C282 C283 152.6(6) . . . . ?
C285 C281 C282 C268 -151.9(6) . . . . ?
C280 C281 C282 C268 -0.1(10) . . . . ?
C268 C282 C283 C284 151.0(6) . . . . ?
C281 C282 C283 C284 -0.6(7) . . . . ?
C268 C282 C283 C271 -1.1(9) . . . . ?
C281 C282 C283 C271 -152.8(5) . . . . ?
C270 C271 C283 C282 -9.1(8) . . . . ?
C272 C271 C283 C282 159.3(6) . . . . ?
C270 C271 C283 C284 -157.9(6) . . . . ?
C272 C271 C283 C284 10.5(8) . . . . ?
C282 C283 C284 C274 -152.1(6) . . . . ?
C271 C283 C284 C274 -0.6(9) . . . . ?
C282 C283 C284 C285 0.3(6) . . . . ?
C271 C283 C284 C285 151.8(6) . . . . ?
C273 C274 C284 C283 -9.4(9) . . . . ?
C275 C274 C284 C283 158.3(6) . . . . ?
C273 C274 C284 C285 -157.0(6) . . . . ?
C275 C274 C284 C285 10.8(9) . . . . ?
C280 C281 C285 C277 0.8(10) . . . . ?
C282 C281 C285 C277 152.1(6) . . . . ?
C280 C281 C285 C284 -151.9(6) . . . . ?
C282 C281 C285 C284 -0.6(7) . . . . ?
C276 C277 C285 C281 -158.7(6) . . . . ?
C278 C277 C285 C281 9.7(9) . . . . ?
C276 C277 C285 C284 -9.2(9) . . . . ?
C278 C277 C285 C284 159.2(6) . . . . ?
C283 C284 C285 C281 0.2(6) . . . . ?
C274 C284 C285 C281 152.4(6) . . . . ?
C283 C284 C285 C277 -153.5(6) . . . . ?
C274 C284 C285 C277 -1.3(10) . . . . ?
C306 N31 C302 C303 -11.2(18) . . . . ?
Cu6 N31 C302 C303 167.9(11) . . . . ?
C306 N31 C302 C301 178.4(10) . . . . ?
Cu6 N31 C302 C301 -2.5(16) . . . . ?
N31 C302 C303 C304 21(3) . . . . ?
C301 C302 C303 C304 -169.7(16) . . . . ?
C302 C303 C304 C305 -20(3) . . . . ?
C303 C304 C305 C306 10(3) . . . . ?
C302 N31 C306 C305 3.1(18) . . . . ?
Cu6 N31 C306 C305 -176.1(11) . . . . ?
C302 N31 C306 C307 -176.5(10) . . . . ?
Cu6 N31 C306 C307 4.3(12) . . . . ?
C304 C305 C306 N31 -3(2) . . . . ?
C304 C305 C306 C307 176.7(14) . . . . ?
C308 N32 C307 C306 176.4(8) . . . . ?
Cu6 N32 C307 C306 1.0(11) . . . . ?
N31 C306 C307 N32 -3.7(15) . . . . ?
C305 C306 C307 N32 176.8(11) . . . . ?
C307 N32 C308 C313 -17.6(13) . . . . ?
Cu6 N32 C308 C313 156.9(6) . . . . ?
C307 N32 C308 C309 164.7(8) . . . . ?
Cu6 N32 C308 C309 -20.7(10) . . . . ?
C313 C308 C309 C310 1.0(12) . . . . ?
N32 C308 C309 C310 178.9(7) . . . . ?
C308 C309 C310 C311 -1.7(12) . . . . ?
C309 C310 C311 C312 2.6(11) . . . . ?
C309 C310 C311 S16 -173.3(6) . . . . ?
C366 S16 C311 C312 135.9(7) . . . . ?
C366 S16 C311 C310 -48.3(7) . . . . ?
C310 C311 C312 C313 -2.8(12) . . . . ?
S16 C311 C312 C313 173.1(6) . . . . ?
C311 C312 C313 C308 2.2(13) . . . . ?
C309 C308 C313 C312 -1.2(12) . . . . ?
N32 C308 C313 C312 -178.8(8) . . . . ?
C319 N33 C315 C316 2.1(12) . . . . ?
Cu7 N33 C315 C316 179.6(6) . . . . ?
C319 N33 C315 C314 179.5(7) . . . . ?
Cu7 N33 C315 C314 -3.1(11) . . . . ?
N33 C315 C316 C317 -2.9(13) . . . . ?
C314 C315 C316 C317 -180.0(9) . . . . ?
C315 C316 C317 C318 2.1(14) . . . . ?
C316 C317 C318 C319 -0.7(12) . . . . ?
C315 N33 C319 C318 -0.7(12) . . . . ?
Cu7 N33 C319 C318 -178.6(6) . . . . ?
C315 N33 C319 C320 179.1(7) . . . . ?
Cu7 N33 C319 C320 1.2(8) . . . . ?
C317 C318 C319 N33 0.0(12) . . . . ?
C317 C318 C319 C320 -179.8(7) . . . . ?
C321 N34 C320 C319 -177.5(7) . . . . ?
Cu7 N34 C320 C319 5.5(9) . . . . ?
N33 C319 C320 N34 -4.7(11) . . . . ?
C318 C319 C320 N34 175.1(7) . . . . ?
C320 N34 C321 C326 166.2(7) . . . . ?
Cu7 N34 C321 C326 -17.3(10) . . . . ?
C320 N34 C321 C322 -15.1(12) . . . . ?
Cu7 N34 C321 C322 161.4(6) . . . . ?
C326 C321 C322 C323 0.6(12) . . . . ?
N34 C321 C322 C323 -178.1(8) . . . . ?
C321 C322 C323 C324 -1.4(13) . . . . ?
C322 C323 C324 C325 2.0(12) . . . . ?
C322 C323 C324 S17 175.0(7) . . . . ?
C369 S17 C324 C323 135.8(7) . . . . ?
C369 S17 C324 C325 -51.3(7) . . . . ?
C323 C324 C325 C326 -1.9(11) . . . . ?
S17 C324 C325 C326 -174.6(6) . . . . ?
C324 C325 C326 C321 1.1(11) . . . . ?
C322 C321 C326 C325 -0.5(12) . . . . ?
N34 C321 C326 C325 178.3(7) . . . . ?
C332 N35 C328 C329 -1.6(11) . . . . ?
Cu8 N35 C328 C329 171.8(6) . . . . ?
C332 N35 C328 C327 177.0(7) . . . . ?
Cu8 N35 C328 C327 -9.5(11) . . . . ?
N35 C328 C329 C330 1.6(14) . . . . ?
C327 C328 C329 C330 -176.9(9) . . . . ?
C328 C329 C330 C331 -0.4(14) . . . . ?
C329 C330 C331 C332 -0.6(12) . . . . ?
C328 N35 C332 C331 0.5(11) . . . . ?
Cu8 N35 C332 C331 -174.0(6) . . . . ?
C328 N35 C332 C333 178.9(6) . . . . ?
Cu8 N35 C332 C333 4.3(7) . . . . ?
C330 C331 C332 N35 0.6(12) . . . . ?
C330 C331 C332 C333 -177.6(7) . . . . ?
C334 N36 C333 C332 -177.2(6) . . . . ?
Cu8 N36 C333 C332 2.2(8) . . . . ?
N35 C332 C333 N36 -4.5(9) . . . . ?
C331 C332 C333 N36 173.9(7) . . . . ?
C333 N36 C334 C339 157.5(7) . . . . ?
Cu8 N36 C334 C339 -21.8(8) . . . . ?
C333 N36 C334 C335 -23.0(10) . . . . ?
Cu8 N36 C334 C335 157.6(5) . . . . ?
C339 C334 C335 C336 -1.3(11) . . . . ?
N36 C334 C335 C336 179.3(7) . . . . ?
C334 C335 C336 C337 0.5(12) . . . . ?
C335 C336 C337 C338 1.7(11) . . . . ?
C335 C336 C337 S18 175.8(6) . . . . ?
C372 S18 C337 C338 -50.8(7) . . . . ?
C372 S18 C337 C336 135.4(6) . . . . ?
C336 C337 C338 C339 -2.9(10) . . . . ?
S18 C337 C338 C339 -176.9(5) . . . . ?
C335 C334 C339 C338 0.0(10) . . . . ?
N36 C334 C339 C338 179.4(6) . . . . ?
C337 C338 C339 C334 2.2(10) . . . . ?
C345 N37 C341 C342 -4(2) . . . . ?
Cu9 N37 C341 C342 178.8(12) . . . . ?
C345 N37 C341 C340 -177.4(15) . . . . ?
Cu9 N37 C341 C340 6(2) . . . . ?
N37 C341 C342 C343 2(3) . . . . ?
C340 C341 C342 C343 174(2) . . . . ?
C341 C342 C343 C344 4(3) . . . . ?
C342 C343 C344 C345 -7(2) . . . . ?
C341 N37 C345 C344 1.2(19) . . . . ?
Cu9 N37 C345 C344 178.7(9) . . . . ?
C341 N37 C345 C346 -179.7(11) . . . . ?
Cu9 N37 C345 C346 -2.3(12) . . . . ?
C343 C344 C345 N37 4.4(19) . . . . ?
C343 C344 C345 C346 -174.6(11) . . . . ?
C347 N38 C346 C345 179.9(7) . . . . ?
Cu9 N38 C346 C345 -2.1(10) . . . . ?
N37 C345 C346 N38 3.1(14) . . . . ?
C344 C345 C346 N38 -177.8(9) . . . . ?
C346 N38 C347 C348 -28.7(13) . . . . ?
Cu9 N38 C347 C348 153.7(7) . . . . ?
C346 N38 C347 C352 154.6(8) . . . . ?
Cu9 N38 C347 C352 -23.0(11) . . . . ?
C352 C347 C348 C349 -1.5(14) . . . . ?
N38 C347 C348 C349 -178.2(9) . . . . ?
C347 C348 C349 C350 1.8(15) . . . . ?
C348 C349 C350 C351 -1.4(14) . . . . ?
C348 C349 C350 S19 174.7(7) . . . . ?
C375 S19 C350 C351 -41.4(9) . . . . ?
C375 S19 C350 C349 142.6(7) . . . . ?
C349 C350 C351 C352 0.7(13) . . . . ?
S19 C350 C351 C352 -175.1(7) . . . . ?
C348 C347 C352 C351 0.7(13) . . . . ?
N38 C347 C352 C351 177.6(7) . . . . ?
C350 C351 C352 C347 -0.3(13) . . . . ?
C358 N39 C354 C355 -3.0(16) . . . . ?
Cu10 N39 C354 C355 -177.4(10) . . . . ?
C358 N39 C354 C353 180.0(9) . . . . ?
Cu10 N39 C354 C353 5.6(13) . . . . ?
N39 C354 C355 C356 6(2) . . . . ?
C353 C354 C355 C356 -177.6(15) . . . . ?
C354 C355 C356 C357 -6(3) . . . . ?
C355 C356 C357 C358 4(2) . . . . ?
C356 C357 C358 N39 -2.0(18) . . . . ?
C356 C357 C358 C359 177.4(11) . . . . ?
C354 N39 C358 C357 1.4(15) . . . . ?
Cu10 N39 C358 C357 176.7(9) . . . . ?
C354 N39 C358 C359 -178.1(8) . . . . ?
Cu10 N39 C358 C359 -2.8(10) . . . . ?
C360 N40 C359 C358 176.5(7) . . . . ?
Cu10 N40 C359 C358 -1.1(10) . . . . ?
C357 C358 C359 N40 -176.9(10) . . . . ?
N39 C358 C359 N40 2.6(12) . . . . ?
C359 N40 C360 C361 158.6(8) . . . . ?
Cu10 N40 C360 C361 -24.4(10) . . . . ?
C359 N40 C360 C365 -22.5(12) . . . . ?
Cu10 N40 C360 C365 154.6(7) . . . . ?
C365 C360 C361 C362 -1.4(13) . . . . ?
N40 C360 C361 C362 177.6(7) . . . . ?
C360 C361 C362 C363 0.8(12) . . . . ?
C361 C362 C363 C364 0.3(12) . . . . ?
C361 C362 C363 S20 -174.2(6) . . . . ?
C378 S20 C363 C364 140.8(7) . . . . ?
C378 S20 C363 C362 -44.6(8) . . . . ?
C362 C363 C364 C365 -0.8(13) . . . . ?
S20 C363 C364 C365 173.9(7) . . . . ?
C361 C360 C365 C364 0.9(13) . . . . ?
N40 C360 C365 C364 -178.1(8) . . . . ?
C363 C364 C365 C360 0.2(13) . . . . ?
C311 S16 C366 C380 100.9(6) . . . . ?
C311 S16 C366 C367 -90.3(6) . . . . ?
C380 C366 C367 C382 -7.1(9) . . . . ?
S16 C366 C367 C382 -175.3(4) . . . . ?
C380 C366 C367 C368 154.4(7) . . . . ?
S16 C366 C367 C368 -13.8(10) . . . . ?
C382 C367 C368 C369 9.5(8) . . . . ?
C366 C367 C368 C369 -152.1(7) . . . . ?
C367 C368 C369 C370 0.5(9) . . . . ?
C367 C368 C369 S17 166.7(5) . . . . ?
C324 S17 C369 C368 100.0(6) . . . . ?
C324 S17 C369 C370 -93.4(6) . . . . ?
C368 C369 C370 C383 -10.9(8) . . . . ?
S17 C369 C370 C383 -177.1(4) . . . . ?
C368 C369 C370 C371 153.1(6) . . . . ?
S17 C369 C370 C371 -13.0(9) . . . . ?
C383 C370 C371 C372 9.2(9) . . . . ?
C369 C370 C371 C372 -154.8(7) . . . . ?
C370 C371 C372 C373 -0.8(10) . . . . ?
C370 C371 C372 S18 166.5(5) . . . . ?
C337 S18 C372 C371 97.5(6) . . . . ?
C337 S18 C372 C373 -94.8(6) . . . . ?
C371 C372 C373 C384 -8.8(9) . . . . ?
S18 C372 C373 C384 -175.9(5) . . . . ?
C371 C372 C373 C374 156.3(7) . . . . ?
S18 C372 C373 C374 -10.8(10) . . . . ?
C384 C373 C374 C375 9.6(9) . . . . ?
C372 C373 C374 C375 -155.1(7) . . . . ?
C373 C374 C375 C376 0.8(10) . . . . ?
C373 C374 C375 S19 166.9(5) . . . . ?
C350 S19 C375 C374 95.4(6) . . . . ?
C350 S19 C375 C376 -97.9(6) . . . . ?
C374 C375 C376 C385 -9.6(9) . . . . ?
S19 C375 C376 C385 -175.6(5) . . . . ?
C374 C375 C376 C377 153.7(7) . . . . ?
S19 C375 C376 C377 -12.2(10) . . . . ?
C385 C376 C377 C378 9.7(9) . . . . ?
C375 C376 C377 C378 -153.8(7) . . . . ?
C376 C377 C378 C379 0.4(10) . . . . ?
C376 C377 C378 S20 167.4(4) . . . . ?
C363 S20 C378 C377 97.0(6) . . . . ?
C363 S20 C378 C379 -95.4(6) . . . . ?
C377 C378 C379 C381 -10.1(9) . . . . ?
S20 C378 C379 C381 -177.0(4) . . . . ?
C377 C378 C379 C380 152.2(7) . . . . ?
S20 C378 C379 C380 -14.6(9) . . . . ?
C367 C366 C380 C379 0.4(10) . . . . ?
S16 C366 C380 C379 168.6(5) . . . . ?
C381 C379 C380 C366 6.4(9) . . . . ?
C378 C379 C380 C366 -155.6(7) . . . . ?
C380 C379 C381 C385 -155.0(6) . . . . ?
C378 C379 C381 C385 10.0(8) . . . . ?
C380 C379 C381 C382 -6.2(8) . . . . ?
C378 C379 C381 C382 158.8(5) . . . . ?
C366 C367 C382 C381 7.2(9) . . . . ?
C368 C367 C382 C381 -157.2(6) . . . . ?
C366 C367 C382 C383 155.6(6) . . . . ?
C368 C367 C382 C383 -8.9(8) . . . . ?
C385 C381 C382 C367 151.8(6) . . . . ?
C379 C381 C382 C367 -0.6(9) . . . . ?
C385 C381 C382 C383 -0.3(6) . . . . ?
C379 C381 C382 C383 -152.7(5) . . . . ?
C369 C370 C383 C382 11.7(8) . . . . ?
C371 C370 C383 C382 -154.4(6) . . . . ?
C369 C370 C383 C384 158.3(6) . . . . ?
C371 C370 C383 C384 -7.9(8) . . . . ?
C367 C382 C383 C370 -1.7(9) . . . . ?
C381 C382 C383 C370 151.1(6) . . . . ?
C367 C382 C383 C384 -152.0(6) . . . . ?
C381 C382 C383 C384 0.8(6) . . . . ?
C372 C373 C384 C383 10.4(9) . . . . ?
C374 C373 C384 C383 -156.4(6) . . . . ?
C372 C373 C384 C385 155.9(6) . . . . ?
C374 C373 C384 C385 -10.9(9) . . . . ?
C370 C383 C384 C373 -2.2(10) . . . . ?
C382 C383 C384 C373 148.9(6) . . . . ?
C370 C383 C384 C385 -151.9(5) . . . . ?
C382 C383 C384 C385 -0.9(6) . . . . ?
C377 C376 C385 C381 -10.0(8) . . . . ?
C375 C376 C385 C381 155.8(6) . . . . ?
C377 C376 C385 C384 -157.5(6) . . . . ?
C375 C376 C385 C384 8.3(9) . . . . ?
C382 C381 C385 C376 -151.6(6) . . . . ?
C379 C381 C385 C376 0.0(9) . . . . ?
C382 C381 C385 C384 -0.3(6) . . . . ?
C379 C381 C385 C384 151.3(5) . . . . ?
C373 C384 C385 C376 1.9(10) . . . . ?
C383 C384 C385 C376 152.7(6) . . . . ?
C373 C384 C385 C381 -150.1(6) . . . . ?
C383 C384 C385 C381 0.7(6) . . . . ?
C56S O2S C55S C54S 175.5(13) . . . . ?
C55S O2S C56S C57S -178.7(16) . . . . ?
C60S O3S C59S C58S -171(3) . . . . ?
C59S O3S C60S C61S -166(2) . . . . ?
C64S O4S C63S C62S -177.6(13) . . . . ?
C63S O4S C64S C65S 178.1(14) . . . . ?
C51S O1S C52S C53S -147(5) . . . . ?
C52S O1S C51S C50S -171(4) . . . . ?
C84S O6S C82S C83S -113(8) . . . . ?
C82S O6S C84S C85S -178(6) . . . . ?
C72S O5S C74S C75S 170(5) . . . . ?
C74S O5S C72S C73S -163(7) . . . . ?
